data_7212498
loop_
_publ_author_name
'Dittrich, Birger'
'Bond, Charles S.'
'Kalinowski, Roman'
'Spackman, M. A.'
'Jayatilaka, Dylan'

_publ_section_title
;
 Revised electrostatics from invariom refinement of the 18-residue
 peptaibol antibiotic trichotoxin A50E
;
_journal_issue 8
_journal_name_full CrystEngComm
_journal_page_first 2419
_journal_paper_doi 10.1039/c001072c
_journal_volume 12
_journal_year 2010
_chemical_absolute_configuration rmad
_chemical_compound_source 'Trichoderma Viride'
_chemical_formula_moiety 'C78 H136 N20 O21, C78 H136 N20 O21, N C2 H3, O3.5'
_chemical_formula_sum 'C158 H275 N41 O45.5'
_chemical_formula_weight 3477.21
_space_group_IT_number 1
_symmetry_cell_setting triclinic
_symmetry_space_group_name_Hall 'P 1'
_symmetry_space_group_name_H-M 'P 1'
_audit_conform_dict_location ftp://ftp.iucr.org/pub/cif_core.dic
_audit_conform_dict_name cif_core.dic
_audit_conform_dict_version 2.2
_audit_creation_date 2010-01-14T16:14:02-00:00
_audit_creation_method 'XD routine XDCIF'
_cell_angle_alpha 95.77(5)
_cell_angle_beta 98.07(5)
_cell_angle_gamma 99.45(5)
_cell_formula_units_Z 1.0
_cell_length_a 9.490(9)
_cell_length_b 16.85(2)
_cell_length_c 31.68(3)
_cell_measurement_temperature 150
_cell_volume 4908(9)
_computing_molecular_graphics 'Koritsanszky et al, (2003)'
_computing_publication_material 'Koritsanszky et al, (2003)'
_computing_structure_refinement 'Koritsanszky et al, (2003)'
_diffrn_ambient_temperature 150
_diffrn_radiation_wavelength 0.6883
_exptl_absorpt_correction_type none
_exptl_crystal_density_diffrn 1.177
_exptl_crystal_F_000 1874.0
_refine_ls_extinction_method none
_refine_ls_goodness_of_fit_ref 3.3171
_refine_ls_hydrogen_treatment mixed
_refine_ls_matrix_type full
_refine_ls_number_parameters 2097
_refine_ls_number_reflns 10715
_refine_ls_number_restraints 0
_refine_ls_R_factor_all 0.0711
_refine_ls_R_factor_gt 0.046
_refine_ls_shift/su_max 0.0006
_refine_ls_structure_factor_coef F
_refine_ls_weighting_details
;
calc w1 = Fo*sqrt(w2) + sqrt(Fo^2^w2^2^ + sqrt(w2^2^))
where
calc w2 = 1/[s^2^(Fo^2^) + (0.07 P)^2^ + 0.00 P + 0.00 + 0.00 sin(th)]
where P = (0.3333 Fo^2^ + 0.6667 Fc^2^)
;
_refine_ls_weighting_scheme calc
_refine_ls_wR_factor_ref 0.0539
_reflns_number_gt 10715
_reflns_number_total 14153
_reflns_threshold_expression F>3(\s)F
_cod_data_source_file c001072c.txt
_cod_data_source_block 1m24
_cod_original_cell_volume 4908(8)
_cod_database_code 7212498

loop_
_symmetry_equiv_pos_as_xyz
+X,+Y,+Z

loop_
_atom_local_axes_label
_atom_local_axes_atom0
_atom_local_axes_ax1
_atom_local_axes_atom1
_atom_local_axes_atom2
_atom_local_axes_ax2
O01Z' C01Z' Z O01Z' N02U' X
O02U' C02U' Z O02U' N03G' X
O03G' C03G' Z O03G' N04U' X
O04U' C04U' Z O04U' N05L' X
O05L' C05L' Z O05L' N06U' X
O06U' C06U' Z O06U' N07Q' X
O07Q' C07Q' Z O07Q' N08U' X
O07QE C07QD X O07QE N07QE Y
O08U' C08U' Z O08U' N09U' X
O09U' C09U' Z O09U' N10U' X
O10U' C10U' Z O10U' N11A' X
O11A' C11A' Z O11A' N12A' X
O12A' C12A' Z O12A' N13U' X
O13U' C13U' Z O13U' N14P' X
O14P' C14P' Z O14P' N15L' X
O15L' C15L' Z O15L' N16U' X
O16U' C16U' Z O16U' N17U' X
O17U' C17U' Z O17U' N18Q' X
O18Q' C18Q' Z O18Q' N19V' X
O18QE1 C18QD Z O18QE1 N18UE2 X
O19Z C19Z2 X O19Z H19Z Y
O20Z' C20Z' Z O20Z' N21U' X
O21U' C21U' Z O21U' N22G' X
O22G' C22G' Z O22G' N23U' X
O23U' C23U' Z O23U' N24L' X
O24L' C24L' Z O24L' N25U' X
O25U' C25U' Z O25U' N26Q' X
O26' C26Q' Z O26' N27U' X
O26QE C26D Z O26QE N26QE X
O27U' C27U' Z O27U' N28U' X
O28U' C28U' Z O28U' N29U' X
O29U' C29U' Z O29U' N30A' X
O30A' C30A' Z O30A' N31A' X
O31A' C31A' Z O31A' N32U' X
O32U' C32U' Z O32U' N33P' X
O33P' C33P' Z O33P' N34L' X
O34L' C34L' Z O34L' N35U' X
O35U' C35U' Z O35U' N36U' X
O36U' C36U' Z O36U' N37Q' X
O37Q' C37Q' Z O37Q' N38V' X
O37QE C37QD Z O37QE N37QE X
O38Z C38T X O38Z H38Z Y
O1010 DUM0 Z O1010 O01Z' Y
O1020 DUM0 Z O1020 O01Z' Y
O1030 DUM0 Z O1030 O01Z' Y
O1040 DUM0 Z O1040 O01Z' Y
O1050 DUM0 Z O1050 O01Z' Y
O1060 DUM0 Z O1060 O01Z' Y
O1070 DUM0 Z O1070 O01Z' Y
N02U' C01Z' X N02U' C02UA Y
N03G' C02U' X N03G' C03GA Y
N04U' C03G' X N04U' C04UA Y
N05L' C04U' X N05L' C05UA Y
N06U' C05L' X N06U' C06UA Y
N07Q' C06U' X N07Q' C07QA Y
N07QE H07QE1 X N07QE H07QE2 Y
N08U' C07Q' X N08U' C08UA Y
N09U' C08U' X N09U' C09UA Y
N10U' C09U' X N10U' C10UA Y
N11A' C10U' X N11A' C11UA Y
N12A' C11A' X N12A' C12UA Y
N13U' C12A' X N13U' C13UA Y
N14P' C13U' X N14P' C14UA Y
N15L' C14P' X N15L' C15UA Y
N16U' C15L' X N16U' C16UA Y
N17U' C16U' X N17U' C17UA Y
N18Q' C17U' X N18Q' C18UA Y
N18UE2 H18QE1 X N18UE2 H18QE2 Y
N19V' C18Q' X N19V' C19UA Y
N21U' C20Z' X N21U' C21UA Y
N22G' C21U' X N22G' C22GA Y
N23U' C22G' X N23U' C23UA Y
N24L' C23U' X N24L' C24LA Y
N25U' C24L' X N25U' C25UA Y
N26Q' C25U' X N26Q' C26QA Y
N26QE H26QE1 X N26QE H26QE2 Y
N27U' C26Q' X N27U' C27UA Y
N28U' C27U' X N28U' C28UA Y
N29U' C28U' X N29U' C29UA Y
N30A' C29U' X N30A' C30AA Y
N31A' C30A' X N31A' C31AA Y
N32U' C31A' X N32U' C32UA Y
N33P' C32U' X N33P' C33PA Y
N34L' C33P' X N34L' C34LA Y
N35U' C34L' X N35U' C35UA Y
N36U' C35U' X N36U' C36UA Y
N37Q' C36U' X N37Q' C37QA Y
N37QE H37QE1 X N37QE H37QE2 Y
N38V' C37Q' X N38V' C38VA Y
N391 C392 Z N391 C393 Y
N401 C402 Z N401 C403 Y
C01Z' O01Z' X C01Z' N02U' Y
C01ZB C01Z' Z C01ZB H01ZB1 Y
C02UA N02U' Z C02UA C02U' X
C02U' O02U' X C02U' N03G' Y
C02UB1 C02UA Z C02UB1 H02UB1 Y
C02UB2 C02UA Z C02UB2 H02UB4 Y
C03GA N03G' Z C03GA C03G' Y
C03G' O03G' X C03G' N04U' Y
C04UA N04U' Z C04UA C04U' X
C04U' O04U' X C04U' N05L' Y
C04UB1 C04UA Z C04UB1 H04UB1 Y
C04UB2 C04UA Z C04UB2 H04UB4 Y
C05UA H05UA X C05UA N05L' Y
C05L' O05L' X C05L' N06U' Y
C05LB DUM2 Z C05LB C05UA Y
C05LC H05LC Z C05LC C05LB X
C05LD1 C05LC Z C05LD1 H05LD1 Y
C05LD2 C05LC Z C05LD2 H05LD4 Y
C06UA N06U' Z C06UA C06U' X
C06U' O06U' X C06U' N07Q' Y
C06UB1 C06UA Z C06UB1 H06UB1 Y
C06UB2 C06UA Z C06UB2 H06UB4 Y
C07QA H07QA X C07QA N07Q' Y
C07Q' O07Q' X C07Q' N08U' Y
C07QB DUM3 Z C07QB C07QA Y
C07QC DUM4 Z C07QC C07QB Y
C07QD O07QE X C07QD N07QE Y
C08UA N08U' Z C08UA C08U' X
C08U' O08U' X C08U' N09U' Y
C08UB1 C08UA Z C08UB1 H08UB1 Y
C08UB2 C08UA Z C08UB2 H08UB4 Y
C09UA N09U' Z C09UA C09U' X
C09U' O09U' X C09U' N10U' Y
C09UB1 C09UA Z C09UB1 H09UB1 Y
C09UB2 C09UA Z C09UB2 H09UB4 Y
C10UA N10U' Z C10UA C10U' X
C10U' O10U' X C10U' N11A' Y
C10UB1 C10UA Z C10UB1 H10UB1 Y
C10UB2 C10UA Z C10UB2 H10UB4 Y
C11UA H11AA X C11UA N11A' Y
C11A' O11A' X C11A' N12A' Y
C11AB C11UA Z C11AB H11AB1 Y
C12UA H12AA X C12UA N12A' Y
C12A' O12A' X C12A' N13U' Y
C12AB C12UA Z C12AB H12AB1 Y
C13UA N13U' Z C13UA C13U' X
C13U' O13U' X C13U' N14P' Y
C13UB1 C13UA Z C13UB1 H13UB1 Y
C13UB2 C13UA Z C13UB2 H13UB4 Y
C14UA H14PA X C14UA N14P' Y
C14P' O14P' X C14P' N15L' Y
C14PB DUM5 Z C14PB C14UA Y
C14PC DUM6 Z C14PC C14PB Y
C14PD N14P' Z C14PD C14PC Y
C15UA H15LA X C15UA N15L' Y
C15L' O15L' X C15L' N16U' Y
C15LB DUM7 Z C15LB C15UA Y
C15LC H15LC Z C15LC C15LB X
C15LD1 C15LC Z C15LD1 H15LD1 Y
C15LD2 C15LC Z C15LD2 H15LD4 Y
C16UA N16U' Z C16UA C16U' X
C16U' O16U' X C16U' N17U' Y
C16UB1 C16UA Z C16UB1 H16UB1 Y
C16UB2 C16UA Z C16UB2 H16UB4 Y
C17UA N17U' Z C17UA C17U' X
C17U' O17U' X C17U' N18Q' Y
C17UB1 C17UA Z C17UB1 H17UB1 Y
C17UB2 C17UA Z C17UB2 H17UB4 Y
C18UA H18QA X C18UA N18Q' Y
C18Q' O18Q' X C18Q' N19V' Y
C18QB DUM8 Z C18QB C18UA Y
C18QC DUM9 Z C18QC C18QB Y
C18QD O18QE1 X C18QD N18UE2 Y
C19UA H19VA X C19UA N19V' Y
C19VB H19VB Z C19VB C19UA X
C19VC1 C19VB Z C19VC1 H19VC1 Y
C19VC2 C19VB Z C19VC2 H19VC4 Y
C19Z2 O19Z X C19Z2 C19UA Y
C20Z' O20Z' X C20Z' N21U' Y
C20ZB C20Z' Z C20ZB H20ZB1 Y
C21UA N21U' Z C21UA C21U' X
C21U' O21U' X C21U' N22G' Y
C21UB1 C21UA Z C21UB1 H21UB1 Y
C21UB2 C21UA Z C21UB2 H21UB4 Y
C22GA N22G' Z C22GA C22G' Y
C22G' O22G' X C22G' N23U' Y
C23UA N23U' Z C23UA C23U' X
C23U' O23U' X C23U' N24L' Y
C23UB1 C23UA Z C23UB1 H23UB1 Y
C23UB2 C23UA Z C23UB2 H23UB4 Y
C24LA H24LA X C24LA N24L' Y
C24L' O24L' X C24L' N25U' Y
C24LB DUM10 Z C24LB C24LA Y
C24LG H24LG Z C24LG C24LB X
C24LD1 C24LG Z C24LD1 H24D1 Y
C24LD2 C24LG Z C24LD2 H24D4 Y
C25UA N25U' Z C25UA C25U' X
C25U' O25U' X C25U' N26Q' Y
C25UB1 C25UA Z C25UB1 H25UB1 Y
C25UB2 C25UA Z C25UB2 H25UB4 Y
C26QA H26QA X C26QA N26Q' Y
C26Q' O26' X C26Q' N27U' Y
C26QB DUM11 Z C26QB C26QA Y
C26QC DUM12 Z C26QC C26QB Y
C26D O26QE X C26D N26QE Y
C27UA N27U' Z C27UA C27U' X
C27U' O27U' X C27U' N28U' Y
C27UB1 C27UA Z C27UB1 H27UB1 Y
C27UB2 C27UA Z C27UB2 H27UB4 Y
C28UA N28U' Z C28UA C28U' X
C28U' O28U' X C28U' N29U' Y
C28UB1 C28UA Z C28UB1 H28UB1 Y
C28UB2 C28UA Z C28UB2 H28UB4 Y
C29UA N29U' Z C29UA C29U' X
C29U' O29U' X C29U' N30A' Y
C29UB1 C29UA Z C29UB1 H29UB1 Y
C29UB2 C29UA Z C29UB2 H29UB4 Y
C30AA H30AA X C30AA N30A' Y
C30A' O30A' X C30A' N31A' Y
C30AB C30AA Z C30AB H30AB1 Y
C31AA H31AA X C31AA N31A' Y
C31A' O31A' X C31A' N32U' Y
C31AB C31AA Z C31AB H31AB1 Y
C32UA N32U' Z C32UA C32U' X
C32U' O32U' X C32U' N33P' Y
C32UB1 C32UA Z C32UB1 H32UB1 Y
C32UB2 C32UA Z C32UB2 H32UB4 Y
C33PA H33PA X C33PA N33P' Y
C33P' O33P' X C33P' N34L' Y
C33PB DUM13 Z C33PB C33PA Y
C33PC DUM14 Z C33PC C33PB Y
C33PD N33P' Z C33PD C33PC Y
C34LA H34LA X C34LA N34L' Y
C34L' O34L' X C34L' N35U' Y
C34LB DUM15 Z C34LB C34LA Y
C34JC H34LC Z C34JC C34LB X
C34LD1 C34JC Z C34LD1 H34LD1 Y
C34LD2 C34JC Z C34LD2 H34LD4 Y
C35UA N35U' Z C35UA C35U' X
C35U' O35U' X C35U' N36U' Y
C35UB1 C35UA Z C35UB1 H35UB1 Y
C35UB2 C35UA Z C35UB2 H35UB4 Y
C36UA N36U' Z C36UA C36U' X
C36U' O36U' X C36U' N37Q' Y
C36UB1 C36UA Z C36UB1 H36UB1 Y
C36UB2 C36UA Z C36UB2 H36UB4 Y
C37QA H37QA X C37QA N37Q' Y
C37Q' O37Q' X C37Q' N38V' Y
C37QB DUM16 Z C37QB C37QA Y
C37QC DUM17 Z C37QC C37QB Y
C37QD O37QE X C37QD N37QE Y
C38VA H38VA X C38VA N38V' Y
C38VB H38VB Z C38VB C38VA X
C38VC1 C38VB Z C38VC1 H38VC1 Y
C38VC2 C38VB Z C38VC2 H38VC4 Y
C38T O38Z X C38T C38VA Y
C392 N391 Z C392 C393 Y
C393 C392 Z C393 H39A Y
C402 N401 Z C402 C403 Y
C403 C402 Z C403 H40A Y
H01ZB1 C01ZB Z H01ZB1 C01Z' Y
H01ZB2 C01ZB Z H01ZB2 C01Z' Y
H01ZB3 C01ZB Z H01ZB3 C01Z' Y
H02U' N02U' Z H02U' C01Z' Y
H02UB1 C02UB1 Z H02UB1 C02UA Y
H02UB2 C02UB1 Z H02UB2 C02UA Y
H02UB3 C02UB1 Z H02UB3 C02UA Y
H02UB4 C02UB2 Z H02UB4 C02UA Y
H02UB5 C02UB2 Z H02UB5 C02UA Y
H02UB6 C02UB2 Z H02UB6 C02UA Y
H03G' N03G' Z H03G' C02U' Y
H03GA1 C03GA Z H03GA1 N03G' Y
H03GA2 C03GA Z H03GA2 N03G' Y
H04U' N04U' Z H04U' C03G' Y
H04UB1 C04UB1 Z H04UB1 C04UA Y
H04UB2 C04UB1 Z H04UB2 C04UA Y
H04UB3 C04UB1 Z H04UB3 C04UA Y
H04UB4 C04UB2 Z H04UB4 C04UA Y
H04UB5 C04UB2 Z H04UB5 C04UA Y
H04UB6 C04UB2 Z H04UB6 C04UA Y
H05L' N05L' Z H05L' C04U' Y
H05UA C05UA Z H05UA N05L' Y
H05LB1 C05LB Z H05LB1 C05UA Y
H05LB2 C05LB Z H05LB2 C05UA Y
H05LC C05LC Z H05LC C05LB Y
H05LD1 C05LD1 Z H05LD1 C05LC Y
H05LD2 C05LD1 Z H05LD2 C05LC Y
H05LD3 C05LD1 Z H05LD3 C05LC Y
H05LD4 C05LD2 Z H05LD4 C05LC Y
H05LD5 C05LD2 Z H05LD5 C05LC Y
H05LD6 C05LD2 Z H05LD6 C05LC Y
H06U' N06U' Z H06U' C05L' Y
H06UB1 C06UB1 Z H06UB1 C06UA Y
H06UB2 C06UB1 Z H06UB2 C06UA Y
H06UB3 C06UB1 Z H06UB3 C06UA Y
H06UB4 C06UB2 Z H06UB4 C06UA Y
H06UB5 C06UB2 Z H06UB5 C06UA Y
H06UB6 C06UB2 Z H06UB6 C06UA Y
H07Q' N07Q' Z H07Q' C06U' Y
H07QA C07QA Z H07QA N07Q' Y
H07QB1 C07QB Z H07QB1 C07QA Y
H07QB2 C07QB Z H07QB2 C07QA Y
H07QC1 C07QC Z H07QC1 C07QB Y
H07QC2 C07QC Z H07QC2 C07QB Y
H07QE1 N07QE Z H07QE1 C07QD Y
H07QE2 N07QE Z H07QE2 C07QD Y
H08U' N08U' Z H08U' C07Q' Y
H08UB1 C08UB1 Z H08UB1 C08UA Y
H08UB2 C08UB1 Z H08UB2 C08UA Y
H08UB3 C08UB1 Z H08UB3 C08UA Y
H08UB4 C08UB2 Z H08UB4 C08UA Y
H08UB5 C08UB2 Z H08UB5 C08UA Y
H08UB6 C08UB2 Z H08UB6 C08UA Y
H09U' N09U' Z H09U' C08U' Y
H09UB1 C09UB1 Z H09UB1 C09UA Y
H09UB2 C09UB1 Z H09UB2 C09UA Y
H09UB3 C09UB1 Z H09UB3 C09UA Y
H09UB4 C09UB2 Z H09UB4 C09UA Y
H09UB5 C09UB2 Z H09UB5 C09UA Y
H09UB6 C09UB2 Z H09UB6 C09UA Y
H10U' N10U' Z H10U' C09U' Y
H10UB1 C10UB1 Z H10UB1 C10UA Y
H10UB2 C10UB1 Z H10UB2 C10UA Y
H10UB3 C10UB1 Z H10UB3 C10UA Y
H10UB4 C10UB2 Z H10UB4 C10UA Y
H10UB5 C10UB2 Z H10UB5 C10UA Y
H10UB6 C10UB2 Z H10UB6 C10UA Y
H11A' N11A' Z H11A' C10U' Y
H11AA C11UA Z H11AA N11A' Y
H11AB1 C11AB Z H11AB1 C11UA Y
H11AB2 C11AB Z H11AB2 C11UA Y
H11AB3 C11AB Z H11AB3 C11UA Y
H12A' N12A' Z H12A' C11A' Y
H12AA C12UA Z H12AA N12A' Y
H12AB1 C12AB Z H12AB1 C12UA Y
H12AB2 C12AB Z H12AB2 C12UA Y
H12AB3 C12AB Z H12AB3 C12UA Y
H13U' N13U' Z H13U' C12A' Y
H13UB1 C13UB1 Z H13UB1 C13UA Y
H13UB2 C13UB1 Z H13UB2 C13UA Y
H13UB3 C13UB1 Z H13UB3 C13UA Y
H13UB4 C13UB2 Z H13UB4 C13UA Y
H13UB5 C13UB2 Z H13UB5 C13UA Y
H13UB6 C13UB2 Z H13UB6 C13UA Y
H14PA C14UA Z H14PA N14P' Y
H14PB1 C14PB Z H14PB1 C14UA Y
H14PB2 C14PB Z H14PB2 C14UA Y
H14PC1 C14PC Z H14PC1 C14PB Y
H14PC2 C14PC Z H14PC2 C14PB Y
H14PD1 C14PD Z H14PD1 N14P' Y
H14PD2 C14PD Z H14PD2 N14P' Y
H15L' N15L' Z H15L' C14P' Y
H15LA C15UA Z H15LA N15L' Y
H15LB1 C15LB Z H15LB1 C15UA Y
H15LB2 C15LB Z H15LB2 C15UA Y
H15LC C15LC Z H15LC C15LB Y
H15LD1 C15LD1 Z H15LD1 C15LC Y
H15LD2 C15LD1 Z H15LD2 C15LC Y
H15LD3 C15LD1 Z H15LD3 C15LC Y
H15LD4 C15LD2 Z H15LD4 C15LC Y
H15LD5 C15LD2 Z H15LD5 C15LC Y
H15LD6 C15LD2 Z H15LD6 C15LC Y
H16U' N16U' Z H16U' C15L' Y
H16UB1 C16UB1 Z H16UB1 C16UA Y
H16UB2 C16UB1 Z H16UB2 C16UA Y
H16UB3 C16UB1 Z H16UB3 C16UA Y
H16UB4 C16UB2 Z H16UB4 C16UA Y
H16UB5 C16UB2 Z H16UB5 C16UA Y
H16UB6 C16UB2 Z H16UB6 C16UA Y
H17U' N17U' Z H17U' C16U' Y
H17UB1 C17UB1 Z H17UB1 C17UA Y
H17UB2 C17UB1 Z H17UB2 C17UA Y
H17UB3 C17UB1 Z H17UB3 C17UA Y
H17UB4 C17UB2 Z H17UB4 C17UA Y
H17UB5 C17UB2 Z H17UB5 C17UA Y
H17UB6 C17UB2 Z H17UB6 C17UA Y
H18Q' N18Q' Z H18Q' C17U' Y
H18QA C18UA Z H18QA N18Q' Y
H18QB1 C18QB Z H18QB1 C18UA Y
H18QB2 C18QB Z H18QB2 C18UA Y
H18QC1 C18QC Z H18QC1 C18QB Y
H18QC2 C18QC Z H18QC2 C18QB Y
H18QE1 N18UE2 Z H18QE1 C18QD Y
H18QE2 N18UE2 Z H18QE2 C18QD Y
H19V' N19V' Z H19V' C18Q' Y
H19VA C19UA Z H19VA N19V' Y
H19VB C19VB Z H19VB C19UA Y
H19VC1 C19VC1 Z H19VC1 C19VB Y
H19VC2 C19VC1 Z H19VC2 C19VB Y
H19VC3 C19VC1 Z H19VC3 C19VB Y
H19VC4 C19VC2 Z H19VC4 C19VB Y
H19VC5 C19VC2 Z H19VC5 C19VB Y
H19VC6 C19VC2 Z H19VC6 C19VB Y
H19Z1 C19Z2 Z H19Z1 O19Z Y
H19Z2 C19Z2 Z H19Z2 O19Z Y
H19Z O19Z Z H19Z C19Z2 Y
H20ZB1 C20ZB Z H20ZB1 C20Z' Y
H20ZB2 C20ZB Z H20ZB2 C20Z' Y
H20ZB3 C20ZB Z H20ZB3 C20Z' Y
H21U' N21U' Z H21U' C20Z' Y
H21UB1 C21UB1 Z H21UB1 C21UA Y
H21UB2 C21UB1 Z H21UB2 C21UA Y
H21UB3 C21UB1 Z H21UB3 C21UA Y
H21UB4 C21UB2 Z H21UB4 C21UA Y
H21UB5 C21UB2 Z H21UB5 C21UA Y
H21UB6 C21UB2 Z H21UB6 C21UA Y
H22G' N22G' Z H22G' C21U' Y
H22GA1 C22GA Z H22GA1 N22G' Y
H22GA2 C22GA Z H22GA2 N22G' Y
H23U' N23U' Z H23U' C22G' Y
H23UB1 C23UB1 Z H23UB1 C23UA Y
H23UB2 C23UB1 Z H23UB2 C23UA Y
H23UB3 C23UB1 Z H23UB3 C23UA Y
H23UB4 C23UB2 Z H23UB4 C23UA Y
H23UB5 C23UB2 Z H23UB5 C23UA Y
H23UB6 C23UB2 Z H23UB6 C23UA Y
H24L' N24L' Z H24L' C23U' Y
H24LA C24LA Z H24LA N24L' Y
H24LB1 C24LB Z H24LB1 C24LA Y
H24LB2 C24LB Z H24LB2 C24LA Y
H24LG C24LG Z H24LG C24LB Y
H24D1 C24LD1 Z H24D1 C24LG Y
H24D2 C24LD1 Z H24D2 C24LG Y
H24D3 C24LD1 Z H24D3 C24LG Y
H24D4 C24LD2 Z H24D4 C24LG Y
H24D5 C24LD2 Z H24D5 C24LG Y
H24D6 C24LD2 Z H24D6 C24LG Y
H25U' N25U' Z H25U' C24L' Y
H25UB1 C25UB1 Z H25UB1 C25UA Y
H25UB2 C25UB1 Z H25UB2 C25UA Y
H25UB3 C25UB1 Z H25UB3 C25UA Y
H25UB4 C25UB2 Z H25UB4 C25UA Y
H25UB5 C25UB2 Z H25UB5 C25UA Y
H25UB6 C25UB2 Z H25UB6 C25UA Y
H26Q' N26Q' Z H26Q' C25U' Y
H26QA C26QA Z H26QA N26Q' Y
H26QB1 C26QB Z H26QB1 C26QA Y
H26QB2 C26QB Z H26QB2 C26QA Y
H26QC1 C26QC Z H26QC1 C26QB Y
H26QC2 C26QC Z H26QC2 C26QB Y
H26QE1 N26QE Z H26QE1 C26D Y
H26QE2 N26QE Z H26QE2 C26D Y
H27U' N27U' Z H27U' C26Q' Y
H27UB1 C27UB1 Z H27UB1 C27UA Y
H27UB2 C27UB1 Z H27UB2 C27UA Y
H27UB3 C27UB1 Z H27UB3 C27UA Y
H27UB4 C27UB2 Z H27UB4 C27UA Y
H27UB5 C27UB2 Z H27UB5 C27UA Y
H27UB6 C27UB2 Z H27UB6 C27UA Y
H28U' N28U' Z H28U' C27U' Y
H28UB1 C28UB1 Z H28UB1 C28UA Y
H28UB2 C28UB1 Z H28UB2 C28UA Y
H28UB3 C28UB1 Z H28UB3 C28UA Y
H28UB4 C28UB2 Z H28UB4 C28UA Y
H28UB5 C28UB2 Z H28UB5 C28UA Y
H28UB6 C28UB2 Z H28UB6 C28UA Y
H29U' N29U' Z H29U' C28U' Y
H29UB1 C29UB1 Z H29UB1 C29UA Y
H29UB2 C29UB1 Z H29UB2 C29UA Y
H29UB3 C29UB1 Z H29UB3 C29UA Y
H29UB4 C29UB2 Z H29UB4 C29UA Y
H29UB5 C29UB2 Z H29UB5 C29UA Y
H29UB6 C29UB2 Z H29UB6 C29UA Y
H30A' N30A' Z H30A' C29U' Y
H30AA C30AA Z H30AA N30A' Y
H30AB1 C30AB Z H30AB1 C30AA Y
H30AB2 C30AB Z H30AB2 C30AA Y
H30AB3 C30AB Z H30AB3 C30AA Y
H31A' N31A' Z H31A' C30A' Y
H31AA C31AA Z H31AA N31A' Y
H31AB1 C31AB Z H31AB1 C31AA Y
H31AB2 C31AB Z H31AB2 C31AA Y
H31AB3 C31AB Z H31AB3 C31AA Y
H32U' N32U' Z H32U' C31A' Y
H32UB1 C32UB1 Z H32UB1 C32UA Y
H32UB2 C32UB1 Z H32UB2 C32UA Y
H32UB3 C32UB1 Z H32UB3 C32UA Y
H32UB4 C32UB2 Z H32UB4 C32UA Y
H32UB5 C32UB2 Z H32UB5 C32UA Y
H32UB6 C32UB2 Z H32UB6 C32UA Y
H33PA C33PA Z H33PA N33P' Y
H33PB1 C33PB Z H33PB1 C33PA Y
H33PB2 C33PB Z H33PB2 C33PA Y
H33PC1 C33PC Z H33PC1 C33PB Y
H33PC2 C33PC Z H33PC2 C33PB Y
H33PD1 C33PD Z H33PD1 N33P' Y
H33PD2 C33PD Z H33PD2 N33P' Y
H34L' N34L' Z H34L' C33P' Y
H34LA C34LA Z H34LA N34L' Y
H34LB1 C34LB Z H34LB1 C34LA Y
H34LB2 C34LB Z H34LB2 C34LA Y
H34LC C34JC Z H34LC C34LB Y
H34LD1 C34LD1 Z H34LD1 C34JC Y
H34LD2 C34LD1 Z H34LD2 C34JC Y
H34LD3 C34LD1 Z H34LD3 C34JC Y
H34LD4 C34LD2 Z H34LD4 C34JC Y
H34LD5 C34LD2 Z H34LD5 C34JC Y
H34LD6 C34LD2 Z H34LD6 C34JC Y
H35U' N35U' Z H35U' C34L' Y
H35UB1 C35UB1 Z H35UB1 C35UA Y
H35UB2 C35UB1 Z H35UB2 C35UA Y
H35UB3 C35UB1 Z H35UB3 C35UA Y
H35UB4 C35UB2 Z H35UB4 C35UA Y
H35UB5 C35UB2 Z H35UB5 C35UA Y
H35UB6 C35UB2 Z H35UB6 C35UA Y
H36U' N36U' Z H36U' C35U' Y
H36UB1 C36UB1 Z H36UB1 C36UA Y
H36UB2 C36UB1 Z H36UB2 C36UA Y
H36UB3 C36UB1 Z H36UB3 C36UA Y
H36UB4 C36UB2 Z H36UB4 C36UA Y
H36UB5 C36UB2 Z H36UB5 C36UA Y
H36UB6 C36UB2 Z H36UB6 C36UA Y
H37Q' N37Q' Z H37Q' C36U' Y
H37QA C37QA Z H37QA N37Q' Y
H37QB1 C37QB Z H37QB1 C37QA Y
H37QB2 C37QB Z H37QB2 C37QA Y
H37QC1 C37QC Z H37QC1 C37QB Y
H37QC2 C37QC Z H37QC2 C37QB Y
H37QE1 N37QE Z H37QE1 C37QD Y
H37QE2 N37QE Z H37QE2 C37QD Y
H38V' N38V' Z H38V' C37Q' Y
H38VA C38VA Z H38VA N38V' Y
H38VB C38VB Z H38VB C38VA Y
H38VC1 C38VC1 Z H38VC1 C38VB Y
H38VC2 C38VC1 Z H38VC2 C38VB Y
H38VC3 C38VC1 Z H38VC3 C38VB Y
H38VC4 C38VC2 Z H38VC4 C38VB Y
H38VC5 C38VC2 Z H38VC5 C38VB Y
H38VC6 C38VC2 Z H38VC6 C38VB Y
H38Z1 C38T Z H38Z1 O38Z Y
H38Z2 C38T Z H38Z2 O38Z Y
H38Z O38Z Z H38Z C38T Y
H39A C393 Z H39A C392 Y
H39B C393 Z H39B C392 Y
H39C C393 Z H39C C392 Y
H40A C403 Z H40A C402 Y
H40B C403 Z H40B C402 Y
H40C C403 Z H40C C402 Y

loop_
_atom_site_aniso_label
_atom_site_aniso_U_11
_atom_site_aniso_U_22
_atom_site_aniso_U_33
_atom_site_aniso_U_23
_atom_site_aniso_U_13
_atom_site_aniso_U_12
O01Z' 0.076(4) 0.071(3) 0.038(3) 0.007(2) -0.008(3) 0.021(3)
O02U' 0.051(3) 0.087(4) 0.022(2) 0.012(2) -0.004(2) -0.003(3)
O03G' 0.042(3) 0.061(3) 0.025(2) 0.007(2) 0.002(2) 0.014(2)
O04U' 0.044(3) 0.071(3) 0.015(2) 0.006(2) -0.007(2) 0.009(2)
O05L' 0.050(3) 0.058(3) 0.017(2) 0.010(2) 0.001(2) 0.009(2)
O06U' 0.037(3) 0.083(3) 0.019(2) 0.006(2) 0.005(2) 0.013(2)
O07Q' 0.038(3) 0.046(3) 0.017(2) 0.004(2) 0.002(2) 0.014(2)
O07QE 0.139(6) 0.107(5) 0.055(4) 0.041(4) -0.028(4) -0.029(5)
O08U' 0.050(3) 0.061(3) 0.017(2) 0.008(2) -0.003(2) 0.017(2)
O09U' 0.041(3) 0.047(3) 0.020(2) 0.008(2) 0.003(2) -0.002(2)
O10U' 0.036(3) 0.046(2) 0.012(2) 0.002(2) 0.007(2) 0.015(2)
O11A' 0.033(3) 0.058(3) 0.022(2) 0.008(2) -0.002(2) -0.005(2)
O12A' 0.045(3) 0.035(2) 0.021(2) 0.008(2) 0.007(2) 0.015(2)
O13U' 0.027(2) 0.047(3) 0.019(2) 0.006(2) 0.004(2) 0.004(2)
O14P' 0.043(3) 0.039(2) 0.014(2) 0.004(2) 0.007(2) 0.012(2)
O15L' 0.028(2) 0.052(3) 0.023(2) 0.010(2) 0.005(2) 0.007(2)
O16U' 0.028(2) 0.043(3) 0.035(2) 0.009(2) 0.006(2) 0.003(2)
O17U' 0.027(2) 0.067(3) 0.016(2) -0.005(2) 0.002(2) 0.015(2)
O18Q' 0.059(3) 0.124(5) 0.016(2) 0.026(3) -0.005(2) -0.001(3)
O18QE1 0.038(3) 0.189(6) 0.024(3) 0.009(3) -0.003(2) 0.017(3)
O19Z 0.108(6) 0.261(11) 0.059(4) -0.046(6) -0.005(4) 0.084(7)
N02U' 0.064(4) 0.074(4) 0.022(3) 0.007(3) -0.009(3) 0.011(3)
N03G' 0.051(4) 0.055(4) 0.025(3) 0.012(3) -0.004(3) 0.005(3)
N04U' 0.040(3) 0.059(4) 0.019(3) 0.005(2) 0.005(2) 0.010(3)
N05L' 0.040(3) 0.054(3) 0.020(3) 0.007(2) 0.004(2) 0.008(3)
N06U' 0.034(3) 0.063(4) 0.014(2) 0.006(2) -0.005(2) 0.010(3)
N07Q' 0.034(3) 0.048(3) 0.022(3) 0.004(2) 0.001(2) 0.009(3)
N07QE 0.0856 0.2645 0.4514 0.2490 -0.0155 -0.0289
N08U' 0.034(3) 0.054(3) 0.012(2) 0.005(2) 0.000(2) 0.013(3)
N09U' 0.040(3) 0.044(3) 0.021(3) -0.001(2) -0.001(2) 0.012(3)
N10U' 0.033(3) 0.046(3) 0.014(2) 0.002(2) 0.003(2) 0.011(2)
N11A' 0.025(3) 0.036(3) 0.022(2) 0.008(2) 0.010(2) 0.008(2)
N12A' 0.026(3) 0.035(3) 0.022(3) 0.006(2) 0.003(2) 0.007(2)
N13U' 0.032(3) 0.039(3) 0.020(2) 0.006(2) 0.006(2) 0.013(2)
N14P' 0.033(3) 0.034(3) 0.014(2) 0.006(2) 0.008(2) 0.011(2)
N15L' 0.023(3) 0.029(3) 0.018(2) 0.005(2) 0.001(2) 0.003(2)
N16U' 0.023(3) 0.029(3) 0.032(3) 0.001(2) 0.004(2) 0.002(2)
N17U' 0.019(3) 0.031(3) 0.015(2) 0.001(2) -0.004(2) 0.002(2)
N18Q' 0.025(3) 0.056(3) 0.012(2) 0.005(2) 0.000(2) 0.011(2)
N18UE2 0.034(3) 0.082(4) 0.024(3) 0.002(3) 0.002(2) 0.018(3)
N19V' 0.051(4) 0.067(4) 0.033(3) 0.024(3) -0.004(3) 0.001(3)
C01Z' 0.073(6) 0.065(5) 0.024(4) 0.002(3) -0.003(4) 0.008(4)
C01ZB 0.094(7) 0.093(6) 0.036(4) -0.006(4) 0.009(4) 0.027(5)
C02UA 0.046(5) 0.085(6) 0.027(4) 0.015(4) -0.001(3) 0.002(4)
C02U' 0.034(4) 0.073(5) 0.017(4) 0.014(3) -0.007(3) 0.000(4)
C02UB1 0.049(5) 0.113(7) 0.035(4) 0.014(4) -0.016(4) 0.008(5)
C02UB2 0.084(7) 0.091(7) 0.040(4) 0.014(4) -0.005(4) -0.023(5)
C03GA 0.050(4) 0.056(4) 0.026(3) 0.010(3) 0.007(3) 0.016(3)
C03G' 0.045(4) 0.052(4) 0.021(4) 0.009(3) 0.003(3) 0.013(3)
C04UA 0.035(4) 0.066(5) 0.029(3) 0.004(3) 0.007(3) 0.014(3)
C04U' 0.038(4) 0.050(4) 0.033(4) 0.004(3) 0.008(3) 0.015(3)
C04UB1 0.056(5) 0.074(5) 0.031(4) 0.008(3) 0.016(3) 0.031(4)
C04UB2 0.033(4) 0.079(5) 0.041(4) 0.008(4) 0.007(3) 0.007(4)
C05UA 0.040(4) 0.052(4) 0.034(4) 0.007(3) 0.002(3) 0.011(3)
C05L' 0.039(4) 0.050(4) 0.019(4) 0.006(3) 0.001(3) 0.004(3)
C05LB 0.052(5) 0.051(4) 0.035(4) 0.001(3) -0.001(3) 0.007(3)
C05LC 0.066(5) 0.049(5) 0.055(5) 0.015(4) -0.001(4) 0.002(4)
C05LD1 0.093(7) 0.048(5) 0.084(6) -0.001(4) 0.010(5) 0.000(5)
C05LD2 0.082(7) 0.077(6) 0.065(5) 0.009(5) 0.019(5) -0.014(5)
C06UA 0.026(4) 0.074(5) 0.024(3) 0.013(3) 0.003(3) 0.012(3)
C06U' 0.036(4) 0.063(4) 0.019(3) 0.004(3) 0.002(3) 0.016(3)
C06UB1 0.043(4) 0.085(5) 0.032(4) 0.014(4) 0.004(3) 0.031(4)
C06UB2 0.041(5) 0.110(7) 0.027(4) 0.002(4) 0.002(3) 0.005(4)
C07QA 0.039(4) 0.049(4) 0.020(3) 0.007(3) -0.001(3) 0.011(3)
C07Q' 0.031(3) 0.040(4) 0.017(3) -0.001(3) -0.001(3) 0.016(3)
C07QB 0.049(4) 0.064(5) 0.021(3) 0.005(3) -0.007(3) 0.002(4)
C07QC 0.062(5) 0.076(5) 0.044(4) 0.023(4) -0.018(4) -0.015(4)
C07QD 0.072(6) 0.072(6) 0.091(7) 0.033(5) -0.017(5) -0.021(5)
C08UA 0.034(4) 0.050(4) 0.023(3) -0.001(3) 0.002(3) 0.019(3)
C08U' 0.038(4) 0.045(4) 0.022(4) 0.000(3) -0.004(3) 0.019(3)
C08UB1 0.076(6) 0.063(5) 0.029(4) -0.003(3) 0.003(4) 0.037(4)
C08UB2 0.037(4) 0.087(5) 0.027(3) 0.005(3) 0.004(3) 0.031(4)
C09UA 0.046(4) 0.034(4) 0.027(3) 0.005(3) -0.002(3) 0.002(3)
C09U' 0.033(4) 0.036(4) 0.023(4) 0.007(3) 0.000(3) 0.000(3)
C09UB1 0.054(5) 0.061(5) 0.029(4) -0.006(3) -0.009(3) -0.005(4)
C09UB2 0.084(6) 0.043(4) 0.039(4) 0.003(3) -0.010(4) 0.003(4)
C10UA 0.027(3) 0.047(4) 0.020(3) 0.008(3) 0.001(3) 0.012(3)
C10U' 0.030(4) 0.036(3) 0.018(3) 0.003(3) 0.002(3) 0.008(3)
C10UB1 0.050(4) 0.043(4) 0.030(3) 0.012(3) 0.010(3) 0.020(3)
C10UB2 0.028(4) 0.081(5) 0.030(3) 0.007(3) 0.005(3) 0.019(3)
C11UA 0.024(3) 0.038(4) 0.020(3) 0.003(2) 0.005(3) 0.005(3)
C11A' 0.020(3) 0.039(4) 0.018(3) 0.009(3) 0.002(3) 0.007(3)
C11AB 0.029(4) 0.045(4) 0.021(3) 0.009(3) 0.008(3) 0.009(3)
C12UA 0.036(4) 0.038(4) 0.025(3) 0.007(3) 0.008(3) 0.017(3)
C12A' 0.032(4) 0.033(3) 0.022(3) 0.011(3) 0.006(3) 0.009(3)
C12AB 0.081(6) 0.034(4) 0.050(4) 0.014(3) 0.033(4) 0.031(4)
C13UA 0.030(4) 0.049(4) 0.014(3) 0.002(3) 0.001(3) 0.015(3)
C13U' 0.020(3) 0.043(4) 0.011(3) 0.007(3) 0.007(3) 0.005(3)
C13UB1 0.034(4) 0.077(5) 0.023(3) 0.017(3) 0.005(3) 0.026(4)
C13UB2 0.039(4) 0.058(4) 0.025(3) -0.005(3) 0.005(3) -0.009(3)
C14UA 0.029(4) 0.028(3) 0.028(3) 0.006(3) 0.008(3) 0.007(3)
C14P' 0.021(3) 0.025(3) 0.018(3) 0.003(2) 0.001(2) 0.007(2)
C14PB 0.057(5) 0.025(3) 0.025(3) 0.003(3) 0.004(3) -0.002(3)
C14PC 0.058(5) 0.037(4) 0.028(3) 0.007(3) 0.012(3) -0.004(3)
C14PD 0.032(4) 0.045(4) 0.023(3) 0.011(3) 0.007(3) 0.006(3)
C15UA 0.020(3) 0.029(3) 0.021(3) 0.006(2) 0.002(2) 0.002(2)
C15L' 0.021(3) 0.023(3) 0.026(3) 0.003(2) 0.005(3) 0.000(2)
C15LB 0.024(3) 0.034(3) 0.027(3) 0.002(3) 0.004(3) 0.006(3)
C15LC 0.030(4) 0.031(3) 0.039(3) 0.004(3) 0.011(3) 0.009(3)
C15LD1 0.038(4) 0.047(4) 0.036(3) 0.016(3) -0.001(3) 0.005(3)
C15LD2 0.052(5) 0.040(4) 0.063(5) 0.005(3) 0.024(4) 0.024(3)
C16UA 0.022(3) 0.031(3) 0.032(3) 0.002(3) 0.001(3) 0.000(3)
C16U' 0.019(3) 0.041(4) 0.017(3) 0.007(3) 0.003(3) 0.002(3)
C16UB1 0.034(4) 0.049(4) 0.036(4) -0.008(3) 0.000(3) -0.010(3)
C16UB2 0.043(4) 0.032(4) 0.059(4) 0.005(3) 0.009(4) 0.002(3)
C17UA 0.023(3) 0.034(3) 0.012(3) -0.001(2) -0.004(2) 0.006(3)
C17U' 0.020(3) 0.048(4) 0.017(3) -0.001(3) -0.003(3) 0.009(3)
C17UB1 0.046(4) 0.034(3) 0.019(3) 0.008(3) 0.003(3) 0.012(3)
C17UB2 0.029(4) 0.059(4) 0.024(3) 0.006(3) -0.006(3) 0.016(3)
C18UA 0.028(4) 0.059(4) 0.018(3) 0.004(3) -0.003(3) 0.003(3)
C18Q' 0.030(4) 0.085(5) 0.026(4) 0.018(4) -0.001(3) 0.002(4)
C18QB 0.034(4) 0.062(4) 0.017(3) 0.003(3) -0.006(3) 0.013(3)
C18QC 0.027(4) 0.065(5) 0.018(3) 0.001(3) -0.001(3) 0.009(3)
C18QD 0.030(4) 0.092(5) 0.016(3) 0.009(3) -0.004(3) 0.009(4)
C19UA 0.057(5) 0.088(6) 0.042(4) 0.029(4) -0.006(4) 0.001(4)
C19VB 0.103(8) 0.089(7) 0.084(7) 0.052(6) -0.018(6) 0.010(6)
C19VC1 0.180(10) 0.140(10) 0.180(10) 0.110(10) 0.000(10) -0.060(10)
C19VC2 0.120(10) 0.090(10) 0.140(10) 0.030(10) -0.030(10) 0.040(10)
C19Z2 0.052(6) 0.135(9) 0.081(7) 0.011(7) 0.005(5) 0.005(6)
O1010 0.0652 0.1235 0.0455 0.0180 -0.0038 0.0197
O20Z' 0.148(7) 0.103(5) 0.042(3) 0.008(3) 0.018(4) 0.017(4)
O21U' 0.136(5) 0.108(5) 0.026(3) 0.023(3) 0.016(3) 0.075(4)
O22G' 0.052(3) 0.066(3) 0.032(3) 0.008(2) -0.001(2) -0.001(2)
O23U' 0.057(3) 0.067(3) 0.026(3) 0.006(2) 0.010(2) 0.016(2)
O26' 0.045(3) 0.051(3) 0.015(2) 0.001(2) 0.002(2) 0.008(2)
O24L' 0.071(3) 0.066(3) 0.018(2) 0.010(2) 0.002(2) 0.018(3)
O25U' 0.050(3) 0.083(3) 0.018(2) 0.001(2) -0.003(2) 0.022(3)
O26QE 0.141(6) 0.084(4) 0.037(3) 0.022(3) 0.035(3) 0.047(4)
O27U' 0.056(3) 0.062(3) 0.024(2) 0.006(2) 0.010(2) 0.011(2)
O28U' 0.059(3) 0.062(3) 0.024(2) 0.011(2) 0.003(2) 0.027(2)
O29U' 0.031(2) 0.042(2) 0.017(2) 0.004(2) 0.003(2) 0.005(2)
O30A' 0.046(3) 0.074(3) 0.021(2) 0.005(2) 0.010(2) 0.018(2)
O31A' 0.052(3) 0.041(2) 0.023(2) 0.012(2) -0.003(2) -0.004(2)
O32U' 0.031(2) 0.051(3) 0.016(2) 0.007(2) -0.004(2) 0.012(2)
O33P' 0.035(2) 0.037(2) 0.016(2) 0.002(2) -0.005(2) 0.004(2)
O34L' 0.038(3) 0.043(2) 0.028(2) 0.011(2) -0.002(2) 0.013(2)
O35U' 0.037(3) 0.044(3) 0.035(2) 0.000(2) -0.013(2) 0.021(2)
O36U' 0.023(2) 0.060(3) 0.021(2) -0.002(2) -0.001(2) 0.010(2)
O37Q' 0.088(4) 0.090(4) 0.024(3) 0.016(2) -0.007(2) 0.036(3)
O37QE 0.044(3) 0.123(4) 0.032(2) -0.001(3) 0.010(2) 0.038(3)
O38Z 0.191(8) 0.094(5) 0.105(5) 0.020(4) 0.051(5) 0.072(5)
N21U' 0.111(7) 0.107(6) 0.031(4) 0.009(4) 0.012(5) 0.039(5)
N22G' 0.073(5) 0.068(4) 0.029(3) 0.016(3) 0.003(3) 0.020(3)
N23U' 0.049(4) 0.061(4) 0.034(3) 0.011(3) -0.003(3) 0.001(3)
N24L' 0.052(4) 0.056(4) 0.023(3) 0.005(3) 0.003(3) 0.010(3)
N25U' 0.048(4) 0.069(4) 0.018(3) 0.001(3) 0.003(3) 0.015(3)
N26Q' 0.041(3) 0.057(4) 0.020(3) 0.000(2) 0.004(2) 0.009(3)
N26QE 0.063(4) 0.088(5) 0.038(3) 0.006(3) 0.003(3) 0.031(4)
N27U' 0.037(3) 0.049(3) 0.021(3) 0.000(2) 0.003(2) 0.009(3)
N28U' 0.047(3) 0.052(3) 0.022(3) 0.000(2) 0.002(3) 0.019(3)
N29U' 0.038(3) 0.046(3) 0.021(3) 0.006(2) 0.003(2) 0.012(3)
N30A' 0.031(3) 0.045(3) 0.020(3) 0.002(2) 0.003(2) 0.015(2)
N31A' 0.031(3) 0.042(3) 0.019(2) 0.004(2) 0.003(2) 0.001(2)
N32U' 0.030(3) 0.052(3) 0.010(2) 0.005(2) 0.000(2) 0.000(3)
N33P' 0.028(3) 0.035(3) 0.018(2) 0.006(2) 0.000(2) 0.004(2)
N34L' 0.022(3) 0.028(3) 0.024(2) 0.007(2) 0.002(2) 0.000(2)
N35U' 0.023(3) 0.040(3) 0.035(3) -0.004(2) -0.004(2) 0.008(2)
N36U' 0.024(3) 0.029(3) 0.020(2) -0.001(2) -0.003(2) 0.005(2)
N37Q' 0.020(3) 0.042(3) 0.014(2) 0.002(2) 0.002(2) 0.007(2)
N37QE 0.0260 0.0758 0.0373 -0.0114 -0.0050 0.0130
N38V' 0.084(5) 0.052(4) 0.033(3) 0.016(3) 0.005(3) 0.028(3)
C20Z' 0.130(10) 0.100(10) 0.030(10) 0.0000 0.010(10) 0.010(10)
C20ZB 0.120(10) 0.140(10) 0.080(10) -0.040(10) 0.000(10) 0.000(10)
C21UA 0.098(7) 0.094(6) 0.027(4) 0.026(4) 0.016(4) 0.048(5)
C21U' 0.077(6) 0.085(6) 0.032(4) 0.024(4) 0.012(4) 0.036(5)
C21UB1 0.25(2) 0.130(10) 0.060(10) 0.030(10) 0.080(10) 0.100(10)
C21UB2 0.150(10) 0.090(10) 0.060(10) 0.020(10) 0.020(10) 0.070(10)
C22GA 0.051(5) 0.060(5) 0.041(4) 0.016(3) 0.004(3) 0.005(4)
C22G' 0.044(5) 0.058(4) 0.032(4) 0.019(3) -0.011(4) 0.000(4)
C23UA 0.040(4) 0.059(5) 0.034(4) 0.009(3) 0.001(3) 0.005(3)
C23U' 0.048(4) 0.050(4) 0.031(4) 0.013(3) 0.004(3) 0.014(3)
C23UB1 0.043(5) 0.069(5) 0.049(4) 0.015(4) -0.006(3) 0.004(4)
C23UB2 0.057(5) 0.062(5) 0.056(5) 0.013(4) -0.004(4) 0.024(4)
C24LA 0.049(4) 0.053(4) 0.033(4) 0.010(3) 0.005(3) 0.014(3)
C24L' 0.053(5) 0.058(4) 0.022(4) 0.004(3) 0.006(3) 0.019(4)
C24LB 0.054(5) 0.052(4) 0.033(4) -0.003(3) 0.007(3) 0.010(4)
C24LG 0.045(5) 0.069(5) 0.051(4) 0.010(4) 0.006(4) 0.014(4)
C24LD1 0.080(7) 0.077(6) 0.107(7) -0.044(6) 0.029(6) -0.006(5)
C24LD2 0.075(7) 0.082(6) 0.094(7) 0.029(5) 0.025(5) 0.000(5)
C25UA 0.034(4) 0.079(5) 0.024(3) -0.004(3) 0.005(3) 0.016(4)
C25U' 0.034(4) 0.065(4) 0.021(4) 0.003(3) 0.004(3) 0.015(3)
C25UB1 0.049(5) 0.112(7) 0.030(4) -0.005(4) 0.009(4) 0.000(5)
C25UB2 0.055(5) 0.129(7) 0.030(4) -0.009(4) 0.000(4) 0.051(5)
C26QA 0.037(4) 0.046(4) 0.025(3) 0.007(3) 0.010(3) 0.007(3)
C26Q' 0.039(4) 0.046(4) 0.026(4) 0.008(3) 0.007(3) 0.011(3)
C26QB 0.054(5) 0.058(4) 0.022(3) 0.006(3) 0.013(3) 0.012(4)
C26QC 0.090(6) 0.067(5) 0.028(4) 0.018(3) 0.024(4) 0.033(4)
C26D 0.083(6) 0.063(5) 0.025(4) 0.010(3) 0.018(4) 0.025(4)
C27UA 0.032(4) 0.051(4) 0.023(3) 0.002(3) 0.002(3) 0.003(3)
C27U' 0.047(4) 0.053(4) 0.024(4) 0.004(3) 0.000(3) 0.007(3)
C27UB1 0.051(5) 0.058(4) 0.030(4) 0.000(3) -0.002(3) -0.011(4)
C27UB2 0.031(4) 0.083(5) 0.036(4) 0.002(3) 0.008(3) 0.012(4)
C28UA 0.065(5) 0.055(4) 0.026(3) 0.005(3) 0.003(3) 0.028(4)
C28U' 0.046(4) 0.054(5) 0.023(4) 0.001(3) 0.003(3) 0.021(3)
C28UB1 0.076(6) 0.064(5) 0.035(4) -0.006(3) 0.004(4) 0.039(4)
C28UB2 0.100(7) 0.044(4) 0.043(4) 0.008(3) -0.004(4) 0.016(4)
C29UA 0.026(3) 0.055(4) 0.013(3) 0.002(3) 0.004(2) 0.004(3)
C29U' 0.028(4) 0.046(4) 0.013(3) 0.005(3) 0.002(3) 0.011(3)
C29UB1 0.049(5) 0.061(4) 0.025(3) 0.007(3) 0.008(3) -0.008(4)
C29UB2 0.033(4) 0.106(6) 0.026(4) 0.005(4) 0.009(3) 0.021(4)
C30AA 0.029(4) 0.049(4) 0.017(3) 0.006(3) -0.004(3) 0.008(3)
C30A' 0.021(3) 0.055(4) 0.023(4) 0.003(3) 0.006(3) 0.006(3)
C30AB 0.031(4) 0.068(5) 0.032(4) 0.007(3) 0.006(3) 0.016(3)
C31AA 0.032(4) 0.043(4) 0.033(3) 0.009(3) -0.005(3) -0.008(3)
C31A' 0.031(4) 0.035(3) 0.023(3) 0.009(3) 0.002(3) 0.004(3)
C31AB 0.074(5) 0.030(4) 0.048(4) 0.005(3) -0.009(4) -0.015(3)
C32UA 0.029(4) 0.054(4) 0.019(3) 0.012(3) 0.001(3) 0.005(3)
C32U' 0.024(3) 0.045(4) 0.011(3) 0.011(3) 0.000(3) 0.005(3)
C32UB1 0.025(4) 0.082(5) 0.025(3) 0.021(3) -0.006(3) -0.009(3)
C32UB2 0.055(5) 0.082(5) 0.024(3) -0.007(3) 0.002(3) 0.034(4)
C33PA 0.032(4) 0.025(3) 0.022(3) 0.001(2) -0.007(3) 0.001(3)
C33P' 0.021(3) 0.031(3) 0.016(3) 0.001(2) -0.001(2) 0.006(3)
C33PB 0.049(4) 0.029(3) 0.031(3) 0.004(3) 0.005(3) 0.016(3)
C33PC 0.051(5) 0.032(4) 0.039(4) 0.012(3) -0.013(3) 0.013(3)
C33PD 0.034(4) 0.038(4) 0.035(3) 0.012(3) -0.013(3) 0.014(3)
C34LA 0.025(3) 0.032(3) 0.027(3) 0.007(3) 0.004(3) 0.010(3)
C34L' 0.020(3) 0.036(3) 0.025(3) 0.007(3) -0.004(3) 0.008(3)
C34LB 0.025(3) 0.033(3) 0.033(3) 0.005(3) -0.001(3) -0.001(3)
C34JC 0.032(4) 0.038(4) 0.058(4) 0.012(3) -0.005(3) 0.005(3)
C34LD1 0.059(5) 0.061(5) 0.055(5) 0.029(4) 0.003(4) -0.003(4)
C34LD2 0.044(5) 0.036(4) 0.079(5) 0.008(4) 0.000(4) -0.002(3)
C35UA 0.029(4) 0.036(4) 0.037(4) -0.009(3) -0.006(3) 0.014(3)
C35U' 0.024(3) 0.041(4) 0.026(3) -0.006(3) -0.003(3) 0.011(3)
C35UB1 0.045(4) 0.065(5) 0.039(4) -0.022(3) -0.005(3) 0.019(4)
C35UB2 0.061(5) 0.030(4) 0.063(5) -0.011(3) -0.009(4) 0.012(3)
C36UA 0.022(3) 0.040(3) 0.016(3) 0.000(2) 0.002(2) 0.007(3)
C36U' 0.023(4) 0.040(3) 0.010(3) 0.000(2) -0.003(3) 0.006(3)
C36UB1 0.048(4) 0.034(4) 0.027(3) 0.005(3) -0.001(3) -0.005(3)
C36UB2 0.025(4) 0.065(5) 0.032(3) -0.005(3) 0.010(3) 0.003(3)
C37QA 0.031(4) 0.050(4) 0.007(3) 0.000(2) 0.001(2) 0.013(3)
C37Q' 0.056(4) 0.054(4) 0.018(3) 0.011(3) 0.005(3) 0.030(3)
C37QB 0.028(3) 0.041(4) 0.016(3) 0.004(2) 0.007(3) 0.010(3)
C37QC 0.025(3) 0.039(4) 0.026(3) 0.001(3) 0.003(3) 0.006(3)
C37QD 0.0342 0.0536 0.0304 0.0034 0.0110 0.0205
C38VA 0.0980 0.0528 0.0459 0.0176 0.0061 0.0179
C38VB 0.1430 0.0944 0.3076 0.1166 0.0850 0.0470
C38VC1 0.2681 0.1378 0.3508 0.1646 0.1154 0.0729
C38VC2 0.1230 0.1902 0.1429 0.0990 0.0089 0.0060
C38T 0.2526 0.1703 0.2213 0.1270 0.1446 0.1731
O1070 0.1289 0.1809 0.0792 0.0607 -0.0296 -0.0541
N391 0.110(10) 0.070(10) 0.17(2) 0.080(10) 0.060(10) 0.020(10)
C392 0.0573 0.0576 0.0725 0.0230 0.0128 -0.0029
C393 0.0514 0.0978 0.0687 0.0168 -0.0054 -0.0268
N401 0.40(6) 0.76(11) 0.17(3) 0.28(5) -0.14(4) -0.32(7)
C402 0.1422 0.2363 0.0819 -0.0269 0.0310 -0.0226
C403 0.3399 0.2597 0.1999 0.0119 -0.0784 0.1932
O1020 0.2212 0.1006 0.0746 0.0244 0.0278 0.0853
O1030 0.0583 0.0806 0.0468 0.0103 0.0051 0.0133
O1040 0.1635 0.1977 0.0953 -0.0016 0.0019 0.0989
O1050 0.1294 0.2416 0.4084 0.1838 -0.0419 -0.0036
O1060 0.0560 0.1109 0.0399 0.0184 0.0006 0.0088

loop_
_atom_site_label
_atom_site_type_symbol
_atom_site_thermal_displace_type
_atom_site_fract_x
_atom_site_fract_y
_atom_site_fract_z
_atom_site_occupancy
_atom_site_U_iso_or_equiv
O01Z' O Uani 0.9338(6) 0.5640(3) 0.9078(2) 1.000 0.0625(19)
O02U' O Uani 1.1553(6) 0.4729(3) 0.8569(2) 1.000 0.0557(18)
O03G' O Uani 0.8645(6) 0.3299(3) 0.7968(2) 1.000 0.0424(16)
O04U' O Uani 0.6771(6) 0.4614(3) 0.75620(10) 1.000 0.0446(16)
O05L' O Uani 0.9662(6) 0.5468(3) 0.71360(10) 1.000 0.0418(16)
O06U' O Uani 1.0397(5) 0.3867(3) 0.66020(10) 1.000 0.0461(16)
O07Q' O Uani 0.6719(5) 0.3427(3) 0.60480(10) 1.000 0.0332(16)
O07QE O Uani 0.5344(9) 0.0976(5) 0.7076(2) 1.000 0.108(3)
O08U' O Uani 0.6682(6) 0.5132(3) 0.56520(10) 1.000 0.0425(16)
O09U' O Uani 0.9585(5) 0.4996(3) 0.51890(10) 1.000 0.0371(16)
O10U' O Uani 0.8620(5) 0.3185(3) 0.46530(10) 1.000 0.0303(14)
O11A' O Uani 0.5246(5) 0.3565(3) 0.40710(10) 1.000 0.0396(16)
O12A' O Uani 0.8279(5) 0.5231(3) 0.35990(10) 1.000 0.0323(14)
O13U' O Uani 1.0971(5) 0.4376(3) 0.31990(10) 1.000 0.0312(14)
O14P' O Uani 0.8622(5) 0.3738(3) 0.21680(10) 1.000 0.0312(14)
O15L' O Uani 0.9798(5) 0.5547(3) 0.19290(10) 1.000 0.0339(14)
O16U' O Uani 1.3400(5) 0.5648(3) 0.20230(10) 1.000 0.0354(14)
O17U' O Uani 1.3159(5) 0.3678(3) 0.14270(10) 1.000 0.0368(14)
O18Q' O Uani 1.0922(6) 0.4736(4) 0.0438(2) 1.000 0.068(2)
O18QE1 O Uani 0.5802(6) 0.3123(5) 0.0730(2) 1.000 0.085(2)
O19Z O Uani 1.4615(9) 0.4848(7) 0.0593(2) 1.000 0.143(4)
N02U' N Uani 1.0962(7) 0.5344(4) 0.9608(2) 1.000 0.055(2)
N03G' N Uani 1.0579(7) 0.3932(4) 0.9016(2) 1.000 0.045(2)
N04U' N Uani 0.7814(6) 0.3885(4) 0.8532(2) 1.000 0.0392(19)
N05L' N Uani 0.8480(6) 0.5254(4) 0.8116(2) 1.000 0.0380(17)
N06U' N Uani 1.0619(6) 0.4796(4) 0.7652(2) 1.000 0.0377(18)
N07Q' N Uani 0.8845(6) 0.3578(3) 0.7066(2) 1.000 0.0349(17)
N07QE N Uani 0.33681 0.11419 0.66697 1.000 0.2656
N08U' N Uani 0.6737(6) 0.4344(3) 0.6624(2) 1.000 0.0331(16)
N09U' N Uani 0.8575(6) 0.5382(3) 0.6195(2) 1.000 0.0354(17)
N10U' N Uani 0.9599(6) 0.4176(3) 0.5705(2) 1.000 0.0308(16)
N11A' N Uani 0.7137(6) 0.3472(3) 0.5123(2) 1.000 0.0265(16)
N12A' N Uani 0.6828(6) 0.4548(3) 0.4520(2) 1.000 0.0274(17)
N13U' N Uani 0.9255(6) 0.4578(3) 0.4123(2) 1.000 0.0292(16)
N14P' N Uani 0.8939(6) 0.3582(3) 0.3306(2) 1.000 0.0258(16)
N15L' N Uani 0.8116(6) 0.4600(3) 0.2690(2) 1.000 0.0236(16)
N16U' N Uani 1.0626(6) 0.5787(3) 0.2645(2) 1.000 0.0286(17)
N17U' N Uani 1.2276(5) 0.4688(3) 0.2371(2) 1.000 0.0228(16)
N18Q' N Uani 1.1177(6) 0.4190(3) 0.1518(2) 1.000 0.0308(16)
N18UE2 N Uani 0.6115(6) 0.3384(4) 0.1447(2) 1.000 0.0464(19)
N19V' N Uani 1.2391(7) 0.5320(4) 0.1043(2) 1.000 0.051(2)
C01Z' C Uani 0.9690(10) 0.55600 0.94700 1.000 0.056(3)
C01ZB C Uani 0.8720(10) 0.5710(10) 0.97900 1.000 0.074(3)
C02UA C Uani 1.2043(9) 0.5251(5) 0.9327(2) 1.000 0.054(3)
C02U' C Uani 1.1334(7) 0.4612(5) 0.8938(2) 1.000 0.043(3)
C02UB1 C Uani 1.3261(9) 0.4903(6) 0.9576(2) 1.000 0.068(3)
C02UB2 C Uani 1.2670(10) 0.6050(10) 0.91900 1.000 0.077(4)
C03GA C Uani 0.9967(8) 0.3285(4) 0.8669(2) 1.000 0.043(2)
C03G' C Uani 0.8728(8) 0.3491(4) 0.8360(2) 1.000 0.039(2)
C04UA C Uani 0.6634(8) 0.4163(4) 0.8262(2) 1.000 0.043(2)
C04U' C Uani 0.7299(8) 0.4686(4) 0.7948(2) 1.000 0.039(2)
C04UB1 C Uani 0.5919(8) 0.4699(5) 0.8558(2) 1.000 0.051(3)
C04UB2 C Uani 0.5525(8) 0.3444(5) 0.8026(2) 1.000 0.051(3)
C05UA C Uani 0.9163(8) 0.5803(4) 0.7849(2) 1.000 0.042(2)
C05L' C Uani 0.9838(7) 0.5342(4) 0.7514(2) 1.000 0.037(2)
C05LB C Uani 1.0255(8) 0.6479(4) 0.8143(2) 1.000 0.047(3)
C05LC C Uani 1.0678(9) 0.7248(5) 0.7934(2) 1.000 0.058(3)
C05LD1 C Uani 1.1370(10) 0.79400 0.82800 1.000 0.078(3)
C05LD2 C Uani 1.1680(10) 0.7160(10) 0.76100 1.000 0.077(3)
C06UA C Uani 1.1281(7) 0.4284(5) 0.7363(2) 1.000 0.041(2)
C06U' C Uani 1.0122(8) 0.3907(4) 0.6977(2) 1.000 0.039(2)
C06UB1 C Uani 1.1747(8) 0.3607(5) 0.7598(2) 1.000 0.051(3)
C06UB2 C Uani 1.2577(8) 0.4793(5) 0.7222(2) 1.000 0.061(3)
C07QA C Uani 0.7689(7) 0.3112(4) 0.6734(2) 1.000 0.036(2)
C07Q' C Uani 0.7011(7) 0.3654(4) 0.6438(2) 1.000 0.0290(19)
C07QB C Uani 0.6622(8) 0.2606(5) 0.6946(2) 1.000 0.047(2)
C07QC C Uani 0.5500(9) 0.2008(5) 0.6616(2) 1.000 0.065(3)
C07QD C Uani 0.4730(10) 0.1360(10) 0.68200 1.000 0.084(4)
C08UA C Uani 0.6154(7) 0.4935(4) 0.6367(2) 1.000 0.035(2)
C08U' C Uani 0.7157(8) 0.5149(4) 0.6035(2) 1.000 0.035(2)
C08UB1 C Uani 0.6179(9) 0.5705(5) 0.6679(2) 1.000 0.054(3)
C08UB2 C Uani 0.4619(8) 0.4600(5) 0.6144(2) 1.000 0.048(2)
C09UA C Uani 0.9663(8) 0.5614(4) 0.5922(2) 1.000 0.037(2)
C09U' C Uani 0.9585(7) 0.4891(4) 0.5566(2) 1.000 0.032(2)
C09UB1 C Uani 1.1167(8) 0.5751(5) 0.6203(2) 1.000 0.052(3)
C09UB2 C Uani 0.9435(9) 0.6370(4) 0.5715(2) 1.000 0.058(3)
C10UA C Uani 0.9644(7) 0.3458(4) 0.5414(2) 1.000 0.0307(19)
C10U' C Uani 0.8419(7) 0.3371(4) 0.5025(2) 1.000 0.0280(19)
C10UB1 C Uani 0.9347(8) 0.2705(4) 0.5640(2) 1.000 0.039(2)
C10UB2 C Uani 1.1122(7) 0.3514(5) 0.5270(2) 1.000 0.045(2)
C11UA C Uani 0.5847(7) 0.3314(4) 0.4793(2) 1.000 0.0273(19)
C11A' C Uani 0.5985(7) 0.3824(4) 0.4427(2) 1.000 0.0252(19)
C11AB C Uani 0.4544(7) 0.3449(4) 0.4996(2) 1.000 0.031(2)
C12UA C Uani 0.7046(7) 0.5104(4) 0.4205(2) 1.000 0.031(2)
C12A' C Uani 0.8250(7) 0.4960(4) 0.3950(2) 1.000 0.0280(19)
C12AB C Uani 0.7354(9) 0.5973(4) 0.4424(2) 1.000 0.050(3)
C13UA C Uani 1.0532(7) 0.4488(4) 0.3927(2) 1.000 0.031(2)
C13U' C Uani 1.0143(7) 0.4141(4) 0.3447(2) 1.000 0.0241(19)
C13UB1 C Uani 1.1342(8) 0.3889(5) 0.4158(2) 1.000 0.042(2)
C13UB2 C Uani 1.1569(8) 0.5310(4) 0.3979(2) 1.000 0.043(2)
C14UA C Uani 0.8633(7) 0.3269(4) 0.2846(2) 1.000 0.0276(19)
C14P' C Uani 0.8466(6) 0.3904(4) 0.2541(2) 1.000 0.0212(17)
C14PB C Uani 0.7247(8) 0.2656(4) 0.2803(2) 1.000 0.037(2)
C14PC C Uani 0.7314(8) 0.2359(4) 0.3243(2) 1.000 0.042(2)
C14PD C Uani 0.7906(7) 0.3145(4) 0.3544(2) 1.000 0.033(2)
C15UA C Uani 0.8067(7) 0.5235(4) 0.2403(2) 1.000 0.0235(17)
C15L' C Uani 0.9578(7) 0.5532(3) 0.2298(2) 1.000 0.0237(17)
C15LB C Uani 0.7438(7) 0.5926(4) 0.2605(2) 1.000 0.0284(17)
C15LC C Uani 0.7566(7) 0.6667(4) 0.2365(2) 1.000 0.0324(19)
C15LD1 C Uani 0.6866(8) 0.6468(4) 0.1896(2) 1.000 0.041(2)
C15LD2 C Uani 0.6879(8) 0.7316(4) 0.2595(2) 1.000 0.049(3)
C16UA C Uani 1.2123(7) 0.6094(4) 0.2588(2) 1.000 0.0294(17)
C16U' C Uani 1.2649(7) 0.5455(4) 0.2299(2) 1.000 0.0258(19)
C16UB1 C Uani 1.3076(7) 0.6209(4) 0.3037(2) 1.000 0.043(2)
C16UB2 C Uani 1.2228(8) 0.6903(4) 0.2400(2) 1.000 0.045(2)
C17UA C Uani 1.2796(7) 0.4007(4) 0.2158(2) 1.000 0.0238(17)
C17U' C Uani 1.2411(7) 0.3957(4) 0.1664(2) 1.000 0.0290(19)
C17UB1 C Uani 1.2020(7) 0.3224(4) 0.2285(2) 1.000 0.0323(19)
C17UB2 C Uani 1.4435(7) 0.4082(4) 0.2285(2) 1.000 0.037(2)
C18UA C Uani 1.0597(7) 0.4111(4) 0.1061(2) 1.000 0.036(2)
C18Q' C Uani 1.1335(8) 0.4765(5) 0.0824(2) 1.000 0.048(3)
C18QB C Uani 0.8964(7) 0.4055(4) 0.1003(2) 1.000 0.038(2)
C18QC C Uani 0.8204(7) 0.3248(4) 0.1106(2) 1.000 0.037(2)
C18QD C Uani 0.6628(8) 0.3240(5) 0.1084(2) 1.000 0.047(2)
C19UA C Uani 1.3335(9) 0.5895(5) 0.0848(2) 1.000 0.064(3)
C19VB C Uani 1.3450(10) 0.6750(10) 0.10900 1.000 0.093(4)
C19VC1 C Uani 1.442(2) 0.7390(10) 0.08900 1.000 0.173(6)
C19VC2 C Uani 1.1960(10) 0.6970(10) 0.11000 1.000 0.118(6)
C19Z2 C Uani 1.4780(10) 0.5630(10) 0.08300 1.000 0.091(4)
O1010 O Uani 0.33746 0.36506 0.05744 0.250 0.0785
O20Z' O Uani -0.3838(9) -0.0959(4) -0.2559(2) 1.000 0.098(3)
O21U' O Uani -0.0647(8) -0.0207(4) -0.2134(2) 1.000 0.083(3)
O22G' O Uani -0.1788(6) 0.1324(3) -0.1496(2) 1.000 0.0520(17)
O23U' O Uani -0.4215(6) 0.0155(3) -0.1072(2) 1.000 0.0491(17)
O26' O Uani -0.1811(5) 0.1232(3) 0.04390(10) 1.000 0.0376(16)
O24L' O Uani -0.1491(6) -0.0940(3) -0.0673(2) 1.000 0.0512(16)
O25U' O Uani 0.0859(6) 0.0608(3) -0.01500(10) 1.000 0.0504(16)
O26QE O Uani -0.2436(8) 0.3758(4) -0.0582(2) 1.000 0.081(3)
O27U' O Uani -0.2661(6) -0.0419(3) 0.0829(2) 1.000 0.0469(16)
O28U' O Uani 0.0728(6) -0.0499(3) 0.12720(10) 1.000 0.0465(16)
O29U' O Uani 0.1640(5) 0.1374(3) 0.18170(10) 1.000 0.0303(12)
O30A' O Uani -0.1360(6) 0.0958(3) 0.24420(10) 1.000 0.0458(16)
O31A' O Uani 0.1296(6) -0.0628(3) 0.28940(10) 1.000 0.0404(14)
O32U' O Uani 0.4757(5) 0.0330(3) 0.33320(10) 1.000 0.0327(14)
O33P' O Uani 0.3654(5) 0.0796(3) 0.43770(10) 1.000 0.0306(12)
O34L' O Uani 0.3924(5) -0.1070(3) 0.45380(10) 1.000 0.0359(14)
O35U' O Uani 0.7409(5) -0.1067(3) 0.44760(10) 1.000 0.0393(16)
O36U' O Uani 0.8845(5) 0.0739(3) 0.51120(10) 1.000 0.0353(14)
O37Q' O Uani 0.7014(7) -0.0211(4) 0.6019(2) 1.000 0.066(2)
O37QE O Uani 0.2635(6) 0.1761(4) 0.5796(2) 1.000 0.0641(18)
O38Z O Uani 0.7430(10) -0.22900 0.50400 1.000 0.122(4)
N21U' N Uani -0.2770(10) -0.0750(10) -0.31200 1.000 0.081(3)
N22G' N Uani -0.1407(7) 0.0665(4) -0.2562(2) 1.000 0.056(2)
N23U' N Uani -0.3578(7) 0.0817(4) -0.2045(2) 1.000 0.050(2)
N24L' N Uani -0.3549(7) -0.0560(4) -0.1619(2) 1.000 0.044(2)
N25U' N Uani -0.0672(7) -0.0275(4) -0.1192(2) 1.000 0.045(2)
N26Q' N Uani -0.0864(6) 0.1018(4) -0.0597(2) 1.000 0.0397(19)
N26QE N Uani -0.3690(7) 0.3833(4) -0.0039(2) 1.000 0.062(2)
N27U' N Uani -0.3023(6) 0.0357(3) -0.0137(2) 1.000 0.0360(17)
N28U' N Uani -0.1537(7) -0.0750(4) 0.0274(2) 1.000 0.0399(17)
N29U' N Uani 0.0812(6) 0.0355(3) 0.0768(2) 1.000 0.0345(17)
N30A' N Uani -0.0498(6) 0.1110(3) 0.1381(2) 1.000 0.0313(17)
N31A' N Uani -0.0713(6) 0.0024(3) 0.1977(2) 1.000 0.0314(16)
N32U' N Uani 0.2064(6) 0.0167(3) 0.2411(2) 1.000 0.0318(16)
N33P' N Uani 0.3030(6) 0.1080(3) 0.3254(2) 1.000 0.0274(16)
N34L' N Uani 0.2173(6) -0.0005(3) 0.3824(2) 1.000 0.0251(16)
N35U' N Uani 0.4054(6) -0.1193(3) 0.3828(2) 1.000 0.0339(17)
N36U' N Uani 0.6587(6) -0.0092(3) 0.4134(2) 1.000 0.0252(16)
N37Q' N Uani 0.6415(6) 0.0441(3) 0.4981(2) 1.000 0.0254(16)
N37QE N Uani 0.20001 0.12738 0.51007 1.000 0.0482
N38V' N Uani 0.6038(8) -0.0984(4) 0.5380(2) 1.000 0.054(2)
C20Z' C Uani -0.3850(10) -0.0880(10) -0.29500 1.000 0.089(6)
C20ZB C Uani -0.5330(10) -0.0980(10) -0.32400 1.000 0.121(6)
C21UA C Uani -0.1330(10) -0.0700(10) -0.28900 1.000 0.068(3)
C21U' C Uani -0.1116(9) -0.0057(5) -0.2493(2) 1.000 0.061(3)
C21UB1 C Uani -0.018(2) -0.0380(10) -0.31900 1.000 0.133(8)
C21UB2 C Uani -0.1040(10) -0.1510(10) -0.27700 1.000 0.093(6)
C22GA C Uani -0.1189(9) 0.1319(5) -0.2203(2) 1.000 0.051(3)
C22G' C Uani -0.2231(8) 0.1150(4) -0.1881(2) 1.000 0.047(3)
C23UA C Uani -0.4666(8) 0.0608(5) -0.1768(2) 1.000 0.045(3)
C23U' C Uani -0.4100(8) 0.0050(4) -0.1453(2) 1.000 0.042(2)
C23UB1 C Uani -0.6052(8) 0.0110(5) -0.2053(2) 1.000 0.055(3)
C23UB2 C Uani -0.5007(9) 0.1363(5) -0.1533(2) 1.000 0.058(3)
C24LA C Uani -0.3052(8) -0.1151(4) -0.1350(2) 1.000 0.044(2)
C24L' C Uani -0.1636(8) -0.0771(4) -0.1042(2) 1.000 0.043(3)
C24LB C Uani -0.2843(8) -0.1906(4) -0.1625(2) 1.000 0.047(3)
C24LG C Uani -0.4247(8) -0.2457(5) -0.1815(2) 1.000 0.055(3)
C24LD1 C Uani -0.3970(10) -0.3100(10) -0.21700 1.000 0.093(4)
C24LD2 C Uani -0.4930(10) -0.2910(10) -0.14900 1.000 0.083(4)
C25UA C Uani 0.0665(8) 0.0170(5) -0.0910(2) 1.000 0.046(2)
C25U' C Uani 0.0196(8) 0.0608(4) -0.0515(2) 1.000 0.040(2)
C25UB1 C Uani 0.1388(9) 0.0811(6) -0.1159(2) 1.000 0.066(3)
C25UB2 C Uani 0.1686(9) -0.0397(6) -0.0779(2) 1.000 0.069(3)
C26QA C Uani -0.1275(7) 0.1519(4) -0.0253(2) 1.000 0.035(2)
C26Q' C Uani -0.2065(7) 0.1023(4) 0.0049(2) 1.000 0.036(2)
C26QB C Uani -0.2108(8) 0.2136(4) -0.0437(2) 1.000 0.044(2)
C26QC C Uani -0.2260(10) 0.27900 -0.00900 1.000 0.057(3)
C26D C Uani -0.2841(9) 0.3489(5) -0.0261(2) 1.000 0.054(3)
C27UA C Uani -0.3764(7) -0.0212(4) 0.0118(2) 1.000 0.036(2)
C27U' C Uani -0.2581(8) -0.0467(4) 0.0447(2) 1.000 0.042(2)
C27UB1 C Uani -0.4561(8) -0.0960(5) -0.0187(2) 1.000 0.050(3)
C27UB2 C Uani -0.4807(8) 0.0173(5) 0.0352(2) 1.000 0.050(3)
C28UA C Uani -0.0378(8) -0.1050(5) 0.0543(2) 1.000 0.047(2)
C28U' C Uani 0.0428(8) -0.0363(5) 0.0890(2) 1.000 0.040(3)
C28UB1 C Uani 0.0695(9) -0.1276(5) 0.0252(2) 1.000 0.057(3)
C28UB2 C Uani -0.1030(10) -0.17900 0.07400 1.000 0.063(3)
C29UA C Uani 0.1691(7) 0.1051(4) 0.1058(2) 1.000 0.0318(19)
C29U' C Uani 0.0925(7) 0.1183(4) 0.1455(2) 1.000 0.029(2)
C29UB1 C Uani 0.1715(8) 0.1805(4) 0.0834(2) 1.000 0.047(2)
C29UB2 C Uani 0.3220(8) 0.0923(5) 0.1195(2) 1.000 0.054(3)
C30AA C Uani -0.1303(7) 0.1278(4) 0.1726(2) 1.000 0.032(2)
C30A' C Uani -0.1112(7) 0.0730(4) 0.2083(2) 1.000 0.033(2)
C30AB C Uani -0.2897(7) 0.1184(4) 0.1546(2) 1.000 0.043(3)
C31AA C Uani -0.0443(7) -0.0531(4) 0.2290(2) 1.000 0.038(2)
C31A' C Uani 0.1061(7) -0.0322(4) 0.2562(2) 1.000 0.0298(19)
C31AB C Uani -0.0604(9) -0.1392(4) 0.2052(2) 1.000 0.055(3)
C32UA C Uani 0.3602(7) 0.0285(4) 0.2603(2) 1.000 0.034(2)
C32U' C Uani 0.3810(7) 0.0565(4) 0.3095(2) 1.000 0.0266(19)
C32UB1 C Uani 0.4462(7) 0.0952(5) 0.2402(2) 1.000 0.046(2)
C32UB2 C Uani 0.4168(8) -0.0505(5) 0.2523(2) 1.000 0.053(3)
C33PA C Uani 0.3326(7) 0.1358(4) 0.3721(2) 1.000 0.0281(19)
C33P' C Uani 0.3062(6) 0.0683(4) 0.3993(2) 1.000 0.0230(17)
C33PB C Uani 0.2305(8) 0.1956(4) 0.3781(2) 1.000 0.0354(19)
C33PC C Uani 0.2121(8) 0.2282(4) 0.3348(2) 1.000 0.042(3)
C33PD C Uani 0.1990(7) 0.1524(4) 0.3033(2) 1.000 0.036(2)
C34LA C Uani 0.1987(7) -0.0698(4) 0.4063(2) 1.000 0.0272(17)
C34L' C Uani 0.3425(7) -0.0997(4) 0.4171(2) 1.000 0.0272(17)
C34LB C Uani 0.0806(7) -0.1377(4) 0.3807(2) 1.000 0.0316(17)
C34JC C Uani 0.0709(8) -0.2187(4) 0.3967(2) 1.000 0.044(2)
C34LD1 C Uani 0.0350(9) -0.2165(5) 0.4429(2) 1.000 0.059(3)
C34LD2 C Uani -0.0428(8) -0.2807(4) 0.3650(3) 1.000 0.055(3)
C35UA C Uani 0.5409(7) -0.1482(4) 0.3879(2) 1.000 0.035(2)
C35U' C Uani 0.6558(7) -0.0859(4) 0.4200(2) 1.000 0.0311(19)
C35UB1 C Uani 0.5940(8) -0.1513(5) 0.3440(2) 1.000 0.052(3)
C35UB2 C Uani 0.5261(9) -0.2312(4) 0.4034(2) 1.000 0.054(3)
C36UA C Uani 0.7711(7) 0.0566(4) 0.4372(2) 1.000 0.0262(17)
C36U' C Uani 0.7700(7) 0.0571(4) 0.4856(2) 1.000 0.0251(19)
C36UB1 C Uani 0.7323(8) 0.1375(4) 0.4247(2) 1.000 0.038(2)
C36UB2 C Uani 0.9186(7) 0.0479(4) 0.4257(2) 1.000 0.042(2)
C37QA C Uani 0.6277(7) 0.0492(4) 0.5435(2) 1.000 0.029(2)
C37Q' C Uani 0.6516(8) -0.0278(4) 0.5631(2) 1.000 0.040(2)
C37QB C Uani 0.4785(7) 0.0649(4) 0.5502(2) 1.000 0.0275(19)
C37QC C Uani 0.4515(7) 0.1472(4) 0.5406(2) 1.000 0.0303(19)
C37QD C Uani 0.29784 0.15290 0.54550 1.000 0.0375
C38VA C Uani 0.60974 -0.17631 0.55409 1.000 0.0648
C38VB C Uani 0.46506 -0.23089 0.54110 1.000 0.1676
C38VC1 C Uani 0.46712 -0.31918 0.55241 1.000 0.2323
C38VC2 C Uani 0.33430 -0.20599 0.54812 1.000 0.1504
C38T C Uani 0.72935 -0.20733 0.54468 1.000 0.1817
O1070 O Uani 0.10817 0.33560 -0.01205 0.550 0.1405
N391 N Uani 0.181(2) 0.2810(10) -0.0300(10) 0.473 0.108(8)
C392 C Uani 0.26127 0.24690 -0.02520 0.473 0.0627
C393 C Uani 0.37337 0.20292 -0.01477 0.473 0.0783
N401 N Uani 0.147(5) -0.051(4) 0.6160(10) 0.527 0.50(4)
C402 C Uani 0.10531 -0.06419 0.57809 0.527 0.1620
C403 C Uani 0.02158 -0.08357 0.54102 0.527 0.2636
O1020 O Uani -0.15520 0.12378 -0.34210 0.750 0.1243
O1030 O Uani -0.21311 0.03395 0.31775 0.500 0.0620
O1040 O Uani 0.13707 0.22110 0.65190 0.550 0.1478
O1050 O Uani 0.01317 0.10073 0.61107 0.450 0.2624
O1060 O Uani 0.41081 0.42586 0.33459 0.450 0.0697
H01ZB1 H Uiso 0.9070(10) 0.5440(10) 1.00800 1.000 0.152(4)
H01ZB2 H Uiso 0.7610(10) 0.5420(10) 0.96600 1.000 0.152(4)
H02U' H Uiso 1.1173(7) 0.5241(4) 0.9916(2) 1.000 0.112(3)
H02UB1 H Uiso 1.2811(9) 0.4328(6) 0.9679(2) 1.000 0.143(3)
H02UB2 H Uiso 1.3781(9) 0.5332(6) 0.9858(2) 1.000 0.143(3)
H02UB3 H Uiso 1.4062(9) 0.4802(6) 0.9369(2) 1.000 0.143(3)
H02UB4 H Uiso 1.3260(10) 0.6460(10) 0.94700 1.000 0.156(5)
H02UB5 H Uiso 1.1800(10) 0.6320(10) 0.90300 1.000 0.156(5)
H01ZB3 H Uiso 0.8780(10) 0.6360(10) 0.98700 1.000 0.152(4)
H03G' H Uiso 1.0423(7) 0.3855(4) 0.9318(2) 1.000 0.090(3)
H03GA1 H Uiso 0.9566(8) 0.2736(4) 0.8808(2) 1.000 0.088(3)
H03GA2 H Uiso 1.0825(8) 0.3151(4) 0.8488(2) 1.000 0.088(3)
H04U' H Uiso 0.7918(6) 0.3998(4) 0.8854(2) 1.000 0.082(2)
H04UB1 H Uiso 0.5459(8) 0.4340(5) 0.8791(2) 1.000 0.102(3)
H04UB2 H Uiso 0.5057(8) 0.4926(5) 0.8365(2) 1.000 0.102(3)
H04UB3 H Uiso 0.6727(8) 0.5210(5) 0.8729(2) 1.000 0.102(3)
H04UB4 H Uiso 0.4971(8) 0.3133(5) 0.8259(2) 1.000 0.104(3)
H04UB5 H Uiso 0.6074(8) 0.3026(5) 0.7852(2) 1.000 0.104(3)
H04UB6 H Uiso 0.4735(8) 0.3659(5) 0.7800(2) 1.000 0.104(3)
H05L' H Uiso 0.8889(6) 0.5296(4) 0.8430(2) 1.000 0.077(2)
H05UA H Uiso 0.8319(8) 0.6082(4) 0.7677(2) 1.000 0.086(3)
H05LB1 H Uiso 0.9788(8) 0.6642(4) 0.8429(2) 1.000 0.096(3)
H05LB2 H Uiso 1.1233(8) 0.6242(4) 0.8249(2) 1.000 0.096(3)
H05LC H Uiso 0.9687(9) 0.7407(5) 0.7770(2) 1.000 0.118(4)
H05LD1 H Uiso 1.0670(10) 0.79700 0.85300 1.000 0.155(5)
H05LD2 H Uiso 1.1530(10) 0.85100 0.81400 1.000 0.155(5)
H05LD3 H Uiso 1.2420(10) 0.78300 0.84300 1.000 0.155(5)
H05LD4 H Uiso 1.1150(10) 0.6680(10) 0.73500 1.000 0.154(5)
H05LD5 H Uiso 1.2670(10) 0.6990(10) 0.77700 1.000 0.154(5)
H05LD6 H Uiso 1.1930(10) 0.7730(10) 0.74800 1.000 0.154(5)
H06U' H Uiso 1.0759(6) 0.4733(4) 0.7967(2) 1.000 0.075(3)
H06UB1 H Uiso 1.0806(8) 0.3254(5) 0.7698(2) 1.000 0.101(4)
H06UB2 H Uiso 1.2548(8) 0.3867(5) 0.7882(2) 1.000 0.101(4)
H06UB3 H Uiso 1.2225(8) 0.3212(5) 0.7386(2) 1.000 0.101(4)
H06UB4 H Uiso 1.2204(8) 0.5256(5) 0.7039(2) 1.000 0.120(4)
H06UB5 H Uiso 1.3101(8) 0.4401(5) 0.7022(2) 1.000 0.120(4)
H06UB6 H Uiso 1.3348(8) 0.5085(5) 0.7506(2) 1.000 0.120(4)
H07Q' H Uiso 0.8669(6) 0.3646(3) 0.7373(2) 1.000 0.069(2)
H07QA H Uiso 0.8179(7) 0.2695(4) 0.6534(2) 1.000 0.072(3)
H07QB1 H Uiso 0.6070(8) 0.3001(5) 0.7134(2) 1.000 0.092(4)
H07QB2 H Uiso 0.7200(8) 0.2267(5) 0.7167(2) 1.000 0.092(4)
H07QC1 H Uiso 0.4704(9) 0.2335(5) 0.6464(2) 1.000 0.130(5)
H07QC2 H Uiso 0.6036(9) 0.1745(5) 0.6367(2) 1.000 0.130(5)
H07QE1 H Uiso 0.27972 0.06525 0.67645 1.000 0.5350
H07QE2 H Uiso 0.29026 0.14660 0.64580 1.000 0.5350
H08U' H Uiso 0.6930(6) 0.4465(3) 0.6946(2) 1.000 0.066(2)
H08UB1 H Uiso 0.7272(9) 0.5911(5) 0.6859(2) 1.000 0.107(4)
H08UB2 H Uiso 0.5426(9) 0.5566(5) 0.6904(2) 1.000 0.107(4)
H08UB3 H Uiso 0.5858(9) 0.6182(5) 0.6497(2) 1.000 0.107(4)
H08UB4 H Uiso 0.4606(8) 0.4033(5) 0.5941(2) 1.000 0.095(4)
H08UB5 H Uiso 0.4229(8) 0.5039(5) 0.5946(2) 1.000 0.095(4)
H08UB6 H Uiso 0.3918(8) 0.4482(5) 0.6385(2) 1.000 0.095(4)
H09U' H Uiso 0.8900(6) 0.5400(3) 0.6513(2) 1.000 0.071(2)
H09UB1 H Uiso 1.1308(8) 0.5201(5) 0.6348(2) 1.000 0.101(4)
H09UB2 H Uiso 1.1249(8) 0.6253(5) 0.6458(2) 1.000 0.101(4)
H09UB3 H Uiso 1.2011(8) 0.5894(5) 0.6006(2) 1.000 0.101(4)
H09UB4 H Uiso 0.8409(9) 0.6239(4) 0.5493(2) 1.000 0.116(4)
H09UB5 H Uiso 1.0325(9) 0.6557(4) 0.5541(2) 1.000 0.116(4)
H09UB6 H Uiso 0.9401(9) 0.6856(4) 0.5968(2) 1.000 0.116(4)
H10U' H Uiso 0.9576(6) 0.4124(3) 0.6018(2) 1.000 0.061(2)
H10UB1 H Uiso 0.8335(8) 0.2691(4) 0.5769(2) 1.000 0.078(3)
H10UB2 H Uiso 1.0233(8) 0.2721(4) 0.5903(2) 1.000 0.078(3)
H10UB3 H Uiso 0.9261(8) 0.2159(4) 0.5413(2) 1.000 0.078(3)
H10UB4 H Uiso 1.1401(7) 0.4094(5) 0.5148(2) 1.000 0.089(4)
H10UB5 H Uiso 1.1092(7) 0.3016(5) 0.5018(2) 1.000 0.089(4)
H10UB6 H Uiso 1.1934(7) 0.3473(5) 0.5545(2) 1.000 0.089(4)
H11A' H Uiso 0.7051(6) 0.3658(3) 0.5429(2) 1.000 0.053(2)
H11AA H Uiso 0.5672(7) 0.2672(4) 0.4657(2) 1.000 0.054(3)
H11AB1 H Uiso 0.4424(7) 0.3056(4) 0.5247(2) 1.000 0.061(3)
H11AB2 H Uiso 0.3576(7) 0.3303(4) 0.4750(2) 1.000 0.061(3)
H11AB3 H Uiso 0.4689(7) 0.4083(4) 0.5136(2) 1.000 0.061(3)
H12A' H Uiso 0.7338(6) 0.4720(3) 0.4824(2) 1.000 0.054(2)
H12AA H Uiso 0.6032(7) 0.5023(4) 0.3976(2) 1.000 0.062(3)
H12AB1 H Uiso 0.6421(9) 0.6099(4) 0.4569(2) 1.000 0.096(4)
H12AB2 H Uiso 0.7571(9) 0.6389(4) 0.4188(2) 1.000 0.096(4)
H12AB3 H Uiso 0.8301(9) 0.6053(4) 0.4675(2) 1.000 0.096(4)
H13U' H Uiso 0.9139(6) 0.4341(3) 0.4398(2) 1.000 0.058(2)
H13UB1 H Uiso 1.1666(8) 0.4119(5) 0.4499(2) 1.000 0.083(4)
H13UB2 H Uiso 1.2310(8) 0.3826(5) 0.4015(2) 1.000 0.083(4)
H13UB3 H Uiso 1.0634(8) 0.3298(5) 0.4123(2) 1.000 0.083(4)
H13UB4 H Uiso 1.1040(8) 0.5738(4) 0.3805(2) 1.000 0.084(3)
H13UB5 H Uiso 1.2553(8) 0.5227(4) 0.3851(2) 1.000 0.084(3)
H13UB6 H Uiso 1.1851(8) 0.5546(4) 0.4320(2) 1.000 0.084(3)
H14PA H Uiso 0.9504(7) 0.2950(4) 0.2767(2) 1.000 0.055(3)
H14PB1 H Uiso 0.7224(8) 0.2155(4) 0.2553(2) 1.000 0.072(3)
H14PB2 H Uiso 0.6295(8) 0.2936(4) 0.2728(2) 1.000 0.072(3)
H14PC1 H Uiso 0.6241(8) 0.2083(4) 0.3299(2) 1.000 0.081(3)
H14PC2 H Uiso 0.8039(8) 0.1920(4) 0.3281(2) 1.000 0.081(3)
H14PD1 H Uiso 0.7042(7) 0.3488(4) 0.3598(2) 1.000 0.065(3)
H14PD2 H Uiso 0.8445(7) 0.3024(4) 0.3856(2) 1.000 0.065(3)
H15L' H Uiso 0.7890(6) 0.4691(3) 0.2990(2) 1.000 0.047(2)
H15LA H Uiso 0.7351(7) 0.4967(4) 0.2101(2) 1.000 0.047(3)
H15LB1 H Uiso 0.7988(7) 0.6106(4) 0.2936(2) 1.000 0.055(3)
H15LB2 H Uiso 0.6296(7) 0.5705(4) 0.2616(2) 1.000 0.055(3)
H15LC H Uiso 0.8718(7) 0.6909(4) 0.2378(2) 1.000 0.064(3)
H15LD1 H Uiso 0.6931(8) 0.7025(4) 0.1745(2) 1.000 0.078(3)
H15LD2 H Uiso 0.5733(8) 0.6184(4) 0.1877(2) 1.000 0.078(3)
H15LD3 H Uiso 0.7437(8) 0.6049(4) 0.1732(2) 1.000 0.078(3)
H15LD4 H Uiso 0.7390(8) 0.7447(4) 0.2932(2) 1.000 0.096(4)
H15LD5 H Uiso 0.5721(8) 0.7093(4) 0.2577(2) 1.000 0.096(4)
H15LD6 H Uiso 0.7040(8) 0.7869(4) 0.2440(2) 1.000 0.096(4)
H16U' H Uiso 1.0383(6) 0.5766(3) 0.2943(2) 1.000 0.057(2)
H16UB1 H Uiso 1.2726(7) 0.6662(4) 0.3252(2) 1.000 0.084(3)
H16UB2 H Uiso 1.4211(7) 0.6411(4) 0.3010(2) 1.000 0.084(3)
H16UB3 H Uiso 1.2959(7) 0.5633(4) 0.3171(2) 1.000 0.084(3)
H16UB4 H Uiso 1.1818(8) 0.7339(4) 0.2608(2) 1.000 0.089(3)
H16UB5 H Uiso 1.1578(8) 0.6806(4) 0.2080(2) 1.000 0.089(3)
H16UB6 H Uiso 1.3357(8) 0.7137(4) 0.2379(2) 1.000 0.089(3)
H17U' H Uiso 1.1601(5) 0.4570(3) 0.2584(2) 1.000 0.045(2)
H17UB1 H Uiso 1.0853(7) 0.3175(4) 0.2190(2) 1.000 0.064(3)
H17UB2 H Uiso 1.2270(7) 0.3228(4) 0.2633(2) 1.000 0.064(3)
H17UB3 H Uiso 1.2375(7) 0.2704(4) 0.2124(2) 1.000 0.064(3)
H17UB4 H Uiso 1.4984(7) 0.4623(4) 0.2171(2) 1.000 0.073(3)
H17UB5 H Uiso 1.4786(7) 0.3545(4) 0.2141(2) 1.000 0.073(3)
H17UB6 H Uiso 1.4709(7) 0.4133(4) 0.2635(2) 1.000 0.073(3)
H18Q' H Uiso 1.0622(6) 0.4430(3) 0.1731(2) 1.000 0.061(2)
H18QA H Uiso 1.0799(7) 0.3527(4) 0.0915(2) 1.000 0.072(3)
H18QB1 H Uiso 0.8562(7) 0.4128(4) 0.0670(2) 1.000 0.076(3)
H18QB2 H Uiso 0.8709(7) 0.4548(4) 0.1214(2) 1.000 0.076(3)
H18QC1 H Uiso 0.8380(7) 0.2753(4) 0.0879(2) 1.000 0.072(3)
H18QC2 H Uiso 0.8659(7) 0.3147(4) 0.1429(2) 1.000 0.072(3)
H18QE1 H Uiso 0.5056(6) 0.3398(4) 0.1439(2) 1.000 0.093(3)
H18QE2 H Uiso 0.6783(6) 0.3476(4) 0.1730(2) 1.000 0.093(3)
H19V' H Uiso 1.2551(7) 0.5348(4) 0.1366(2) 1.000 0.103(3)
H19VA H Uiso 1.2822(9) 0.5894(5) 0.0514(2) 1.000 0.127(5)
H19VB H Uiso 1.3960(10) 0.6750(10) 0.14200 1.000 0.186(7)
H19VC1 H Uiso 1.435(2) 0.7990(10) 0.10500 1.000 0.340(10)
H19VC2 H Uiso 1.404(2) 0.7350(10) 0.05400 1.000 0.340(10)
H19VC3 H Uiso 1.553(2) 0.7290(10) 0.09500 1.000 0.340(10)
H19VC4 H Uiso 1.2080(10) 0.7510(10) 0.13400 1.000 0.240(8)
H19VC5 H Uiso 1.1260(10) 0.6460(10) 0.12100 1.000 0.240(8)
H19VC6 H Uiso 1.1490(10) 0.7090(10) 0.07900 1.000 0.240(8)
H19Z1 H Uiso 1.5490(10) 0.6070(10) 0.06900 1.000 0.182(6)
H19Z2 H Uiso 1.5310(10) 0.5600(10) 0.11600 1.000 0.182(6)
H19Z H Uiso 1.4156(9) 0.4438(7) 0.0744(2) 1.000 0.285(7)
H02UB6 H Uiso 1.3420(10) 0.5950(10) 0.89600 1.000 0.156(5)
H20ZB1 H Uiso -0.5170(10) -0.0810(10) -0.35600 1.000 0.247(8)
H20ZB2 H Uiso -0.5980(10) -0.0590(10) -0.30900 1.000 0.247(8)
H20ZB3 H Uiso -0.5880(10) -0.1610(10) -0.32700 1.000 0.247(8)
H21U' H Uiso -0.2890(10) -0.0670(10) -0.34400 1.000 0.162(5)
H21UB1 H Uiso -0.038(2) 0.0200(10) -0.32900 1.000 0.240(10)
H21UB2 H Uiso -0.026(2) -0.0830(10) -0.34700 1.000 0.240(10)
H21UB3 H Uiso 0.091(2) -0.0280(10) -0.30100 1.000 0.240(10)
H21UB4 H Uiso -0.1070(10) -0.1930(10) -0.30600 1.000 0.193(7)
H21UB5 H Uiso -0.1880(10) -0.1770(10) -0.25900 1.000 0.193(7)
H21UB6 H Uiso 0.0020(10) -0.1430(10) -0.25600 1.000 0.193(7)
H22G' H Uiso -0.1767(7) 0.0773(4) -0.2861(2) 1.000 0.111(3)
H22GA1 H Uiso -0.1334(9) 0.1887(5) -0.2332(2) 1.000 0.101(4)
H22GA2 H Uiso -0.0071(9) 0.1402(5) -0.2033(2) 1.000 0.101(4)
H23U' H Uiso -0.3868(7) 0.0703(4) -0.2366(2) 1.000 0.098(3)
H23UB1 H Uiso -0.5768(8) -0.0389(5) -0.2252(2) 1.000 0.109(4)
H23UB2 H Uiso -0.6558(8) 0.0504(5) -0.2258(2) 1.000 0.109(4)
H23UB3 H Uiso -0.6811(8) -0.0138(5) -0.1849(2) 1.000 0.109(4)
H23UB4 H Uiso -0.3994(9) 0.1769(5) -0.1390(2) 1.000 0.114(4)
H23UB5 H Uiso -0.5625(9) 0.1194(5) -0.1280(2) 1.000 0.114(4)
H23UB6 H Uiso -0.5639(9) 0.1670(5) -0.1759(2) 1.000 0.114(4)
H24L' H Uiso -0.3477(7) -0.0623(4) -0.1934(2) 1.000 0.087(3)
H24LA H Uiso -0.3888(8) -0.1338(4) -0.1154(2) 1.000 0.088(3)
H24LB1 H Uiso -0.2269(8) -0.1721(4) -0.1885(2) 1.000 0.092(3)
H24LB2 H Uiso -0.2166(8) -0.2239(4) -0.1427(2) 1.000 0.092(3)
H24LG H Uiso -0.5008(8) -0.2098(5) -0.1958(2) 1.000 0.109(4)
H24D1 H Uiso -0.3390(10) -0.2790(10) -0.24000 1.000 0.182(6)
H24D2 H Uiso -0.5010(10) -0.3440(10) -0.23300 1.000 0.182(6)
H24D3 H Uiso -0.3330(10) -0.3510(10) -0.20200 1.000 0.182(6)
H24D4 H Uiso -0.5860(10) -0.3360(10) -0.16500 1.000 0.167(6)
H24D5 H Uiso -0.5280(10) -0.2490(10) -0.12600 1.000 0.167(6)
H24D6 H Uiso -0.4130(10) -0.3220(10) -0.13200 1.000 0.167(6)
H25U' H Uiso -0.0835(7) -0.0197(4) -0.1505(2) 1.000 0.089(3)
H25UB1 H Uiso 0.0617(9) 0.1197(6) -0.1262(2) 1.000 0.131(5)
H25UB2 H Uiso 0.1731(9) 0.0511(6) -0.1439(2) 1.000 0.131(5)
H25UB3 H Uiso 0.2333(9) 0.1179(6) -0.0949(2) 1.000 0.131(5)
H25UB4 H Uiso 0.1077(9) -0.0934(6) -0.0677(2) 1.000 0.136(5)
H25UB5 H Uiso 0.2521(9) -0.0089(6) -0.0513(2) 1.000 0.136(5)
H25UB6 H Uiso 0.2197(9) -0.0582(6) -0.1052(2) 1.000 0.136(5)
H26Q' H Uiso -0.1384(6) 0.0982(4) -0.0899(2) 1.000 0.079(3)
H26QA H Uiso -0.0267(7) 0.1864(4) -0.0059(2) 1.000 0.071(3)
H26QB1 H Uiso -0.1536(8) 0.2415(4) -0.0677(2) 1.000 0.084(3)
H26QB2 H Uiso -0.3180(8) 0.1825(4) -0.0599(2) 1.000 0.084(3)
H26QC1 H Uiso -0.2990(10) 0.25200 0.01100 1.000 0.112(4)
H26QC2 H Uiso -0.1210(10) 0.30200 0.01100 1.000 0.112(4)
H26QE1 H Uiso -0.4034(7) 0.4335(4) -0.0127(2) 1.000 0.122(3)
H26QE2 H Uiso -0.3994(7) 0.3599(4) 0.0221(2) 1.000 0.122(3)
H27U' H Uiso -0.3238(6) 0.0244(3) -0.0459(2) 1.000 0.072(3)
H27UB1 H Uiso -0.3780(8) -0.1248(5) -0.0342(2) 1.000 0.098(4)
H27UB2 H Uiso -0.5331(8) -0.0776(5) -0.0432(2) 1.000 0.098(4)
H27UB3 H Uiso -0.5141(8) -0.1389(5) -0.0006(2) 1.000 0.098(4)
H27UB4 H Uiso -0.4249(8) 0.0749(5) 0.0537(2) 1.000 0.099(4)
H27UB5 H Uiso -0.5237(8) -0.0231(5) 0.0571(2) 1.000 0.099(4)
H27UB6 H Uiso -0.5695(8) 0.0282(5) 0.0118(2) 1.000 0.099(4)
H28U' H Uiso -0.1528(7) -0.0762(4) -0.0044(2) 1.000 0.080(3)
H28UB1 H Uiso 0.0139(9) -0.1760(5) -0.0002(2) 1.000 0.110(4)
H28UB2 H Uiso 0.1587(9) -0.1483(5) 0.0441(2) 1.000 0.110(4)
H28UB3 H Uiso 0.1125(9) -0.0745(5) 0.0106(2) 1.000 0.110(4)
H28UB4 H Uiso -0.1780(10) -0.16200 0.09500 1.000 0.127(4)
H28UB5 H Uiso -0.0180(10) -0.20300 0.09300 1.000 0.127(4)
H28UB6 H Uiso -0.1630(10) -0.22600 0.04900 1.000 0.127(4)
H29U' H Uiso 0.0492(6) 0.0429(3) 0.0460(2) 1.000 0.069(2)
H29UB1 H Uiso 0.0609(8) 0.1911(4) 0.0750(2) 1.000 0.094(4)
H29UB2 H Uiso 0.2194(8) 0.1720(4) 0.0541(2) 1.000 0.094(4)
H29UB3 H Uiso 0.2361(8) 0.2327(4) 0.1048(2) 1.000 0.094(4)
H29UB4 H Uiso 0.3188(8) 0.0344(5) 0.1324(2) 1.000 0.106(4)
H29UB5 H Uiso 0.3792(8) 0.1413(5) 0.1443(2) 1.000 0.106(4)
H29UB6 H Uiso 0.3789(8) 0.0914(5) 0.0918(2) 1.000 0.106(4)
H30A' H Uiso -0.1034(6) 0.0935(3) 0.1080(2) 1.000 0.063(2)
H30AA H Uiso -0.0914(7) 0.1912(4) 0.1871(2) 1.000 0.064(3)
H30AB1 H Uiso -0.3030(7) 0.1582(4) 0.1296(2) 1.000 0.085(3)
H30AB2 H Uiso -0.3488(7) 0.1349(4) 0.1804(2) 1.000 0.085(3)
H30AB3 H Uiso -0.3316(7) 0.0554(4) 0.1408(2) 1.000 0.085(3)
H31A' H Uiso -0.0605(6) -0.0133(3) 0.1670(2) 1.000 0.062(2)
H31AA H Uiso -0.1256(7) -0.0536(4) 0.2506(2) 1.000 0.076(3)
H31AB1 H Uiso -0.1715(9) -0.1586(4) 0.1884(2) 1.000 0.106(4)
H31AB2 H Uiso -0.0365(9) -0.1810(4) 0.2284(2) 1.000 0.106(4)
H31AB3 H Uiso 0.0148(9) -0.1393(4) 0.1821(2) 1.000 0.106(4)
H32U' H Uiso 0.1773(6) 0.0461(3) 0.2161(2) 1.000 0.063(2)
H32UB1 H Uiso 0.4084(7) 0.1521(5) 0.2477(2) 1.000 0.091(4)
H32UB2 H Uiso 0.4301(7) 0.0786(5) 0.2053(2) 1.000 0.091(4)
H32UB3 H Uiso 0.5612(7) 0.1023(5) 0.2532(2) 1.000 0.091(4)
H32UB4 H Uiso 0.3544(8) -0.0982(5) 0.2667(2) 1.000 0.102(4)
H32UB5 H Uiso 0.5307(8) -0.0416(5) 0.2668(2) 1.000 0.102(4)
H32UB6 H Uiso 0.4061(8) -0.0685(5) 0.2177(2) 1.000 0.102(4)
H33PA H Uiso 0.4454(7) 0.1679(4) 0.3811(2) 1.000 0.055(3)
H33PB1 H Uiso 0.1270(8) 0.1652(4) 0.3851(2) 1.000 0.070(3)
H33PB2 H Uiso 0.2785(8) 0.2442(4) 0.4041(2) 1.000 0.070(3)
H33PC1 H Uiso 0.1148(8) 0.2553(4) 0.3301(2) 1.000 0.081(3)
H33PC2 H Uiso 0.3063(8) 0.2733(4) 0.3320(2) 1.000 0.081(3)
H33PD1 H Uiso 0.0886(7) 0.1169(4) 0.2980(2) 1.000 0.071(3)
H33PD2 H Uiso 0.2289(7) 0.1676(4) 0.2724(2) 1.000 0.071(3)
H34L' H Uiso 0.1625(6) -0.0049(3) 0.3524(2) 1.000 0.051(2)
H34LA H Uiso 0.1635(7) -0.0505(4) 0.4368(2) 1.000 0.054(3)
H34LB1 H Uiso -0.0239(7) -0.1183(4) 0.3807(2) 1.000 0.062(3)
H34LB2 H Uiso 0.0996(7) -0.1449(4) 0.3474(2) 1.000 0.062(3)
H34LC H Uiso 0.1759(8) -0.2378(4) 0.3969(2) 1.000 0.088(3)
H34LD1 H Uiso 0.0198(9) -0.2779(5) 0.4520(2) 1.000 0.116(4)
H34LD2 H Uiso -0.0641(9) -0.1919(5) 0.4444(2) 1.000 0.116(4)
H34LD3 H Uiso 0.1242(9) -0.1783(5) 0.4653(2) 1.000 0.116(4)
H34LD4 H Uiso -0.0513(8) -0.3404(4) 0.3761(3) 1.000 0.109(4)
H34LD5 H Uiso -0.0099(8) -0.2842(4) 0.3332(3) 1.000 0.109(4)
H34LD6 H Uiso -0.1478(8) -0.2614(4) 0.3631(3) 1.000 0.109(4)
H35U' H Uiso 0.3572(6) -0.1136(3) 0.3532(2) 1.000 0.068(2)
H35UB1 H Uiso 0.6033(8) -0.0912(5) 0.3334(2) 1.000 0.103(4)
H35UB2 H Uiso 0.5162(8) -0.1949(5) 0.3205(2) 1.000 0.103(4)
H35UB3 H Uiso 0.6997(8) -0.1699(5) 0.3471(2) 1.000 0.103(4)
H35UB4 H Uiso 0.4838(9) -0.2283(4) 0.4338(2) 1.000 0.108(4)
H35UB5 H Uiso 0.6319(9) -0.2497(4) 0.4082(2) 1.000 0.108(4)
H35UB6 H Uiso 0.4513(9) -0.2754(4) 0.3795(2) 1.000 0.108(4)
H36U' H Uiso 0.5816(6) 0.0040(3) 0.3914(2) 1.000 0.050(2)
H36UB1 H Uiso 0.6262(8) 0.1437(4) 0.4329(2) 1.000 0.075(3)
H36UB2 H Uiso 0.7298(8) 0.1382(4) 0.3901(2) 1.000 0.075(3)
H36UB3 H Uiso 0.8141(8) 0.1878(4) 0.4422(2) 1.000 0.075(3)
H36UB4 H Uiso 0.9534(7) -0.0043(4) 0.4393(2) 1.000 0.082(3)
H36UB5 H Uiso 0.9972(7) 0.1028(4) 0.4390(2) 1.000 0.082(3)
H36UB6 H Uiso 0.9116(7) 0.0386(4) 0.3908(2) 1.000 0.082(3)
H37Q' H Uiso 0.5516(6) 0.0303(3) 0.4758(2) 1.000 0.050(2)
H37QA H Uiso 0.7092(7) 0.1000(4) 0.5612(2) 1.000 0.058(3)
H37QB1 H Uiso 0.3968(7) 0.0185(4) 0.5296(2) 1.000 0.054(3)
H37QB2 H Uiso 0.4656(7) 0.0583(4) 0.5835(2) 1.000 0.054(3)
H37QC1 H Uiso 0.5262(7) 0.1943(4) 0.5630(2) 1.000 0.058(3)
H37QC2 H Uiso 0.4695(7) 0.1561(4) 0.5080(2) 1.000 0.058(3)
H37QE1 H Uiso 0.100(7) 0.121(4) 0.511(2) 1.000 0.05(2)
H37QE2 H Uiso 0.240(10) 0.110(10) 0.48000 1.000 0.11(3)
H38V' H Uiso 0.56261 -0.09785 0.50694 1.000 0.1110
H38VA H Uiso 0.62504 -0.16377 0.58937 1.000 0.1290
H38VB H Uiso 0.45379 -0.23917 0.50595 1.000 0.3370
H38VC1 H Uiso 0.55220 -0.34351 0.53822 1.000 0.4650
H38VC2 H Uiso 0.36233 -0.35762 0.53958 1.000 0.4650
H38VC3 H Uiso 0.48828 -0.31801 0.58732 1.000 0.4650
H38VC4 H Uiso 0.24280 -0.25093 0.53079 1.000 0.3010
H38VC5 H Uiso 0.33028 -0.14732 0.53652 1.000 0.3010
H38VC6 H Uiso 0.32860 -0.20046 0.58251 1.000 0.3010
H38Z1 H Uiso 0.82510 -0.16187 0.55884 1.000 0.3630
H38Z2 H Uiso 0.73410 -0.26048 0.56179 1.000 0.3630
H38Z H Uiso 0.73903 -0.18382 0.48728 1.000 0.2490
H39A H Uiso 0.32683 0.13892 -0.01538 0.473 0.1570
H39B H Uiso 0.43247 0.22690 0.01734 0.473 0.1570
H39C H Uiso 0.44750 0.20895 -0.03822 0.473 0.1570
H40A H Uiso -0.03619 -0.03409 0.53417 0.527 0.5260
H40B H Uiso -0.05648 -0.13869 0.54178 0.527 0.5260
H40C H Uiso 0.08706 -0.09420 0.51594 0.527 0.5260

loop_
_atom_type_symbol
_atom_type_description
_atom_type_scat_dispersion_real
_atom_type_scat_dispersion_imag
_atom_type_scat_source
C C 0.0033 0.0016 'Invariom modelling (Acta Cryst. A61, 314--320)'
H H 0.0000 0.0000 'Invariom modelling (Acta Cryst. A61, 314--320)'
N N 0.0061 0.0033 'Invariom modelling (Acta Cryst. A61, 314--320)'
O O 0.0106 0.0060 'Invariom modelling (Acta Cryst. A61, 314--320)'

loop_
_geom_angle_atom_site_label_1
_geom_angle_atom_site_label_2
_geom_angle_atom_site_label_3
_geom_angle
_geom_angle_publ_flag
C19Z2 O19Z H19Z 110.7(9) no
C38T O38Z H38Z 111.00 no
C01Z' N02U' C02UA 122.5(6) yes
C02U' N03G' C03GA 120.5(6) yes
C03G' N04U' C04UA 121.5(6) yes
C04U' N05L' C05UA 120.8(6) yes
C05L' N06U' C06UA 122.8(6) yes
C06U' N07Q' C07QA 122.3(6) yes
C07Q' N08U' C08UA 121.4(6) yes
C08U' N09U' C09UA 122.3(6) yes
C09U' N10U' C10UA 121.4(6) yes
C10U' N11A' C11UA 121.0(6) yes
C11A' N12A' C12UA 123.1(6) yes
C12A' N13U' C13UA 122.0(6) yes
C14UA N14P' C14PD 111.3(5) yes
C13U' N14P' C14UA 117.8(6) yes
C13U' N14P' C14PD 130.6(6) yes
C14P' N15L' C15UA 118.2(6) yes
C15L' N16U' C16UA 120.3(6) yes
C16U' N17U' C17UA 123.7(6) yes
C17U' N18Q' C18UA 122.7(6) yes
C18Q' N19V' C19UA 124.0(6) yes
C02UA N02U' H02U' 119.1(7) no
C01Z' N02U' H02U' 118.4(7) no
C02U' N03G' H03G' 120.1(7) no
C03GA N03G' H03G' 119.4(7) no
C03G' N04U' H04U' 119.4(7) no
C04UA N04U' H04U' 119.2(7) no
C05UA N05L' H05L' 119.6(7) no
C04U' N05L' H05L' 119.6(7) no
C06UA N06U' H06U' 118.4(7) no
C05L' N06U' H06U' 118.8(7) no
C06U' N07Q' H07Q' 118.8(7) no
C07QA N07Q' H07Q' 119.0(6) no
C07QD N07QE H07QE1 120.00 no
C07QD N07QE H07QE2 119.00 no
H07QE1 N07QE H07QE2 121.00 no
C08UA N08U' H08U' 119.3(6) no
C07Q' N08U' H08U' 119.3(6) no
C08U' N09U' H09U' 119.0(7) no
C09UA N09U' H09U' 118.8(6) no
C09U' N10U' H10U' 119.7(6) no
C10UA N10U' H10U' 118.9(6) no
C11UA N11A' H11A' 119.4(6) no
C10U' N11A' H11A' 119.6(7) no
C12UA N12A' H12A' 118.5(6) no
C11A' N12A' H12A' 118.4(6) no
C13UA N13U' H13U' 118.8(6) no
C12A' N13U' H13U' 119.3(7) no
C14P' N15L' H15L' 121.0(6) no
C15UA N15L' H15L' 120.9(6) no
C15L' N16U' H16U' 120.0(7) no
C16UA N16U' H16U' 119.7(6) no
C16U' N17U' H17U' 118.3(6) no
C17UA N17U' H17U' 118.0(6) no
C18UA N18Q' H18Q' 118.6(6) no
C17U' N18Q' H18Q' 118.7(7) no
C18QD N18UE2 H18QE1 120.0(7) no
C18QD N18UE2 H18QE2 120.0(7) no
H18QE1 N18UE2 H18QE2 120.0(8) no
C18Q' N19V' H19V' 117.8(8) no
C19UA N19V' H19V' 118.3(7) no
C20Z' N21U' C21UA 122.7(5) yes
C21U' N22G' C22GA 120.3(6) yes
C22G' N23U' C23UA 121.3(6) yes
C23U' N24L' C24LA 120.8(6) yes
C24L' N25U' C25UA 121.2(6) yes
C25U' N26Q' C26QA 120.2(6) yes
C26Q' N27U' C27UA 121.9(6) yes
C27U' N28U' C28UA 120.9(6) yes
C28U' N29U' C29UA 123.3(6) yes
C29U' N30A' C30AA 121.1(6) yes
C30A' N31A' C31AA 122.1(6) yes
C31A' N32U' C32UA 121.1(6) yes
C33PA N33P' C33PD 110.6(5) yes
C32U' N33P' C33PD 130.5(6) yes
C32U' N33P' C33PA 118.5(6) yes
C33P' N34L' C34LA 121.3(6) yes
C34L' N35U' C35UA 121.1(6) yes
C35U' N36U' C36UA 121.9(6) yes
C36U' N37Q' C37QA 121.3(6) yes
C37Q' N38V' C38VA 122.14 yes
C21UA N21U' H21U' 118.5(10) no
C20Z' N21U' H21U' 118.9(10) no
C22GA N22G' H22G' 119.4(7) no
C21U' N22G' H22G' 120.3(7) no
C23UA N23U' H23U' 119.2(7) no
C22G' N23U' H23U' 119.5(7) no
C23U' N24L' H24L' 119.7(7) no
C24LA N24L' H24L' 119.5(7) no
C25UA N25U' H25U' 119.4(7) no
C24L' N25U' H25U' 119.4(7) no
C26QA N26Q' H26Q' 120.0(7) no
C25U' N26Q' H26Q' 119.9(7) no
C26D N26QE H26QE1 120.0(7) no
H26QE1 N26QE H26QE2 119.9(8) no
C26D N26QE H26QE2 120.1(8) no
C26Q' N27U' H27U' 119.2(6) no
C27UA N27U' H27U' 118.9(6) no
C27U' N28U' H28U' 119.8(7) no
C28UA N28U' H28U' 119.3(7) no
C28U' N29U' H29U' 118.2(6) no
C29UA N29U' H29U' 118.5(6) no
C29U' N30A' H30A' 119.5(7) no
C30AA N30A' H30A' 119.4(6) no
C31AA N31A' H31A' 118.9(6) no
C30A' N31A' H31A' 118.9(6) no
C31A' N32U' H32U' 119.7(7) no
C32UA N32U' H32U' 119.3(6) no
C33P' N34L' H34L' 119.4(6) no
C34LA N34L' H34L' 119.3(6) no
C35UA N35U' H35U' 119.4(7) no
C34L' N35U' H35U' 119.5(7) no
C35U' N36U' H36U' 118.9(6) no
C36UA N36U' H36U' 119.3(6) no
C37QA N37Q' H37Q' 119.3(7) no
C36U' N37Q' H37Q' 119.4(7) no
H37QE1 N37QE H37QE2 121.00 no
C37QD N37QE H37QE2 118.00 no
C37QD N37QE H37QE1 121.00 no
C37Q' N38V' H38V' 119.00 no
C38VA N38V' H38V' 119.00 no
O01Z' C01Z' C01ZB 121.2(8) yes
N02U' C01Z' C01ZB 118.4(4) yes
O01Z' C01Z' N02U' 120.4(7) yes
C02UB1 C02UA C02UB2 109.4(7) no
N02U' C02UA C02UB1 108.0(5) yes
N02U' C02UA C02U' 108.4(6) yes
N02U' C02UA C02UB2 111.9(7) yes
C02U' C02UA C02UB2 112.1(5) no
C02U' C02UA C02UB1 106.9(7) no
O02U' C02U' N03G' 122.0(7) yes
O02U' C02U' C02UA 120.3(7) yes
N03G' C02U' C02UA 117.6(6) yes
N03G' C03GA C03G' 113.2(6) yes
N04U' C03G' C03GA 116.9(6) yes
O03G' C03G' N04U' 123.6(7) yes
O03G' C03G' C03GA 119.5(6) yes
C04U' C04UA C04UB1 108.1(6) no
N04U' C04UA C04U' 108.4(6) yes
N04U' C04UA C04UB1 107.9(5) yes
N04U' C04UA C04UB2 110.7(6) yes
C04U' C04UA C04UB2 111.4(5) no
C04UB1 C04UA C04UB2 110.3(6) no
N05L' C04U' C04UA 116.3(6) yes
O04U' C04U' N05L' 121.3(6) yes
O04U' C04U' C04UA 122.3(6) yes
N05L' C05UA C05LB 108.5(5) yes
N05L' C05UA C05L' 110.8(6) yes
C05L' C05UA C05LB 113.4(6) no
O05L' C05L' C05UA 121.0(6) yes
N06U' C05L' C05UA 116.8(6) yes
O05L' C05L' N06U' 122.2(6) yes
C05UA C05LB C05LC 114.5(5) no
C05LB C05LC C05LD1 109.3(5) no
C05LD1 C05LC C05LD2 109.4(8) no
C05LB C05LC C05LD2 114.2(9) no
N06U' C06UA C06UB1 108.6(5) yes
N06U' C06UA C06U' 107.8(6) yes
C06UB1 C06UA C06UB2 110.6(6) no
N06U' C06UA C06UB2 109.9(6) yes
C06U' C06UA C06UB1 108.4(6) no
C06U' C06UA C06UB2 111.3(5) no
O06U' C06U' N07Q' 122.1(6) yes
O06U' C06U' C06UA 121.5(6) yes
N07Q' C06U' C06UA 116.3(6) yes
N07Q' C07QA C07QB 108.8(5) yes
N07Q' C07QA C07Q' 112.1(5) yes
C07Q' C07QA C07QB 113.6(6) no
O07Q' C07Q' N08U' 124.0(6) yes
N08U' C07Q' C07QA 116.8(6) yes
O07Q' C07Q' C07QA 119.2(6) yes
C07QA C07QB C07QC 111.7(5) no
C07QB C07QC C07QD 111.6(5) no
O07QE C07QD C07QC 123.4(9) yes
N07QE C07QD C07QC 115.02 yes
O07QE C07QD N07QE 121.02 yes
C08U' C08UA C08UB1 109.1(6) no
C08U' C08UA C08UB2 110.7(5) no
C08UB1 C08UA C08UB2 110.0(6) no
N08U' C08UA C08UB1 107.2(5) yes
N08U' C08UA C08UB2 111.2(6) yes
N08U' C08UA C08U' 108.6(5) yes
O08U' C08U' N09U' 122.4(7) yes
O08U' C08U' C08UA 121.9(7) yes
N09U' C08U' C08UA 115.7(6) yes
C09U' C09UA C09UB1 107.7(6) no
N09U' C09UA C09UB2 112.2(6) yes
N09U' C09UA C09UB1 107.8(5) yes
C09UB1 C09UA C09UB2 110.7(6) no
N09U' C09UA C09U' 108.5(5) yes
C09U' C09UA C09UB2 109.7(5) no
O09U' C09U' N10U' 123.2(6) yes
O09U' C09U' C09UA 121.4(6) yes
N10U' C09U' C09UA 115.3(6) yes
N10U' C10UA C10U' 108.8(5) yes
C10UB1 C10UA C10UB2 109.3(6) no
N10U' C10UA C10UB2 110.6(6) yes
N10U' C10UA C10UB1 109.6(5) yes
C10U' C10UA C10UB1 107.2(5) no
C10U' C10UA C10UB2 111.3(5) no
N11A' C10U' C10UA 115.2(6) yes
O10U' C10U' N11A' 123.1(6) yes
O10U' C10U' C10UA 121.7(6) yes
C11A' C11UA C11AB 110.0(5) no
N11A' C11UA C11A' 113.4(5) yes
N11A' C11UA C11AB 109.7(5) yes
N12A' C11A' C11UA 117.0(6) yes
O11A' C11A' C11UA 118.7(6) yes
O11A' C11A' N12A' 124.2(6) yes
C12A' C12UA C12AB 109.9(6) no
N12A' C12UA C12A' 113.6(5) yes
N12A' C12UA C12AB 109.9(5) yes
O12A' C12A' C12UA 119.2(6) yes
N13U' C12A' C12UA 117.9(6) yes
O12A' C12A' N13U' 122.9(6) yes
N13U' C13UA C13U' 112.4(5) yes
N13U' C13UA C13UB2 110.2(5) yes
N13U' C13UA C13UB1 109.2(5) yes
C13UB1 C13UA C13UB2 108.0(6) no
C13U' C13UA C13UB1 107.1(5) no
C13U' C13UA C13UB2 109.8(5) no
O13U' C13U' N14P' 121.1(6) yes
N14P' C13U' C13UA 120.3(6) yes
O13U' C13U' C13UA 118.6(6) yes
N14P' C14UA C14PB 103.8(5) yes
C14P' C14UA C14PB 111.0(5) no
N14P' C14UA C14P' 115.4(5) yes
N15L' C14P' C14UA 118.5(6) yes
O14P' C14P' C14UA 118.2(6) yes
O14P' C14P' N15L' 123.3(6) yes
C14UA C14PB C14PC 103.6(5) no
C14PB C14PC C14PD 101.9(5) no
N14P' C14PD C14PC 102.5(5) yes
N15L' C15UA C15L' 110.3(5) yes
C15L' C15UA C15LB 111.7(5) no
N15L' C15UA C15LB 110.1(5) yes
O15L' C15L' N16U' 123.3(6) yes
N16U' C15L' C15UA 115.0(5) yes
O15L' C15L' C15UA 121.8(6) yes
C15UA C15LB C15LC 113.7(5) no
C15LB C15LC C15LD2 108.8(5) no
C15LB C15LC C15LD1 112.6(5) no
C15LD1 C15LC C15LD2 110.4(6) no
N16U' C16UA C16U' 109.4(5) yes
N16U' C16UA C16UB1 107.2(5) yes
N16U' C16UA C16UB2 110.9(6) yes
C16U' C16UA C16UB1 107.8(5) no
C16U' C16UA C16UB2 111.2(5) no
C16UB1 C16UA C16UB2 110.3(5) no
O16U' C16U' C16UA 121.5(6) yes
O16U' C16U' N17U' 122.6(6) yes
N17U' C16U' C16UA 115.9(6) yes
C17U' C17UA C17UB2 109.6(5) no
C17U' C17UA C17UB1 106.9(5) no
C17UB1 C17UA C17UB2 110.0(5) no
N17U' C17UA C17U' 110.7(5) yes
N17U' C17UA C17UB1 108.5(5) yes
N17U' C17UA C17UB2 111.2(5) yes
O17U' C17U' C17UA 121.2(6) yes
N18Q' C17U' C17UA 116.0(6) yes
O17U' C17U' N18Q' 122.7(6) yes
N18Q' C18UA C18Q' 114.0(5) yes
N18Q' C18UA C18QB 109.6(5) yes
C18Q' C18UA C18QB 112.6(6) no
O18Q' C18Q' C18UA 118.0(7) yes
N19V' C18Q' C18UA 118.4(6) yes
O18Q' C18Q' N19V' 123.6(7) yes
C18UA C18QB C18QC 111.8(5) no
C18QB C18QC C18QD 110.5(6) no
N18UE2 C18QD C18QC 118.6(6) yes
O18QE1 C18QD C18QC 121.0(6) yes
O18QE1 C18QD N18UE2 120.4(7) yes
C19VB C19UA C19Z2 114.2(8) no
N19V' C19UA C19Z2 110.8(8) yes
N19V' C19UA C19VB 108.7(6) yes
C19UA C19VB C19VC1 110.9(7) no
C19UA C19VB C19VC2 111.2(9) no
C19VC1 C19VB C19VC2 110.8(13) no
O19Z C19Z2 C19UA 111.9(9) yes
C01Z' C01ZB H01ZB1 108.6(10) no
H01ZB1 C01ZB H01ZB3 110.1(9) no
C01Z' C01ZB H01ZB2 110.0(6) no
H01ZB2 C01ZB H01ZB3 110.1(14) no
C01Z' C01ZB H01ZB3 109.8(11) no
H01ZB1 C01ZB H01ZB2 108.3(15) no
C02UA C02UB1 H02UB1 109.7(8) no
C02UA C02UB1 H02UB2 109.4(9) no
C02UA C02UB1 H02UB3 109.6(7) no
H02UB1 C02UB1 H02UB2 109.4(8) no
H02UB2 C02UB1 H02UB3 109.4(10) no
H02UB1 C02UB1 H02UB3 109.4(11) no
H02UB4 C02UB2 H02UB6 109.1(12) no
C02UA C02UB2 H02UB6 109.8(15) no
C02UA C02UB2 H02UB5 109.8(12) no
H02UB5 C02UB2 H02UB6 108.3(7) no
C02UA C02UB2 H02UB4 109.8(9) no
H02UB4 C02UB2 H02UB5 110.0(16) no
N03G' C03GA H03GA2 109.0(7) no
H03GA1 C03GA H03GA2 107.8(8) no
C03G' C03GA H03GA2 109.1(6) no
N03G' C03GA H03GA1 108.7(6) no
C03G' C03GA H03GA1 109.0(7) no
C04UA C04UB1 H04UB3 109.7(7) no
C04UA C04UB1 H04UB2 109.4(6) no
H04UB1 C04UB1 H04UB2 109.4(9) no
H04UB1 C04UB1 H04UB3 109.3(7) no
H04UB2 C04UB1 H04UB3 109.6(9) no
C04UA C04UB1 H04UB1 109.4(8) no
C04UA C04UB2 H04UB4 109.2(7) no
C04UA C04UB2 H04UB6 109.5(8) no
C04UA C04UB2 H04UB5 109.4(8) no
H04UB5 C04UB2 H04UB6 109.8(7) no
H04UB4 C04UB2 H04UB5 109.5(9) no
H04UB4 C04UB2 H04UB6 109.4(9) no
C05L' C05UA H05UA 107.8(6) no
N05L' C05UA H05UA 108.0(7) no
C05LB C05UA H05UA 108.2(7) no
C05LC C05LB H05LB1 108.7(7) no
C05UA C05LB H05LB1 108.4(7) no
C05LC C05LB H05LB2 108.8(7) no
H05LB1 C05LB H05LB2 107.4(7) no
C05UA C05LB H05LB2 108.8(7) no
C05LD1 C05LC H05LC 107.6(8) no
C05LB C05LC H05LC 108.1(8) no
C05LD2 C05LC H05LC 108.1(7) no
H05LD1 C05LD1 H05LD2 110.9(6) no
C05LC C05LD1 H05LD3 109.6(5) no
C05LC C05LD1 H05LD1 109.0(6) no
C05LC C05LD1 H05LD2 110.0(3) no
H05LD1 C05LD1 H05LD3 108.2(4) no
H05LD2 C05LD1 H05LD3 109.1(8) no
H05LD4 C05LD2 H05LD5 109.2(15) no
H05LD4 C05LD2 H05LD6 109.7(8) no
C05LC C05LD2 H05LD6 109.4(12) no
C05LC C05LD2 H05LD4 109.2(10) no
C05LC C05LD2 H05LD5 108.7(5) no
H05LD5 C05LD2 H05LD6 110.7(14) no
C06UA C06UB1 H06UB3 109.8(7) no
C06UA C06UB1 H06UB1 109.4(8) no
H06UB2 C06UB1 H06UB3 109.4(9) no
H06UB1 C06UB1 H06UB3 109.5(9) no
C06UA C06UB1 H06UB2 109.4(8) no
H06UB1 C06UB1 H06UB2 109.4(8) no
C06UA C06UB2 H06UB5 109.5(8) no
C06UA C06UB2 H06UB4 109.2(8) no
H06UB5 C06UB2 H06UB6 109.5(9) no
H06UB4 C06UB2 H06UB6 109.5(9) no
H06UB4 C06UB2 H06UB5 109.9(8) no
C06UA C06UB2 H06UB6 109.3(7) no
C07QB C07QA H07QA 107.4(7) no
N07Q' C07QA H07QA 107.6(6) no
C07Q' C07QA H07QA 107.2(6) no
C07QA C07QB H07QB1 109.4(8) no
C07QC C07QB H07QB1 109.6(8) no
H07QB1 C07QB H07QB2 107.9(7) no
C07QC C07QB H07QB2 109.2(8) no
C07QA C07QB H07QB2 109.0(8) no
C07QD C07QC H07QC2 109.8(9) no
C07QD C07QC H07QC1 108.1(9) no
C07QB C07QC H07QC2 109.7(8) no
C07QB C07QC H07QC1 109.1(8) no
H07QC1 C07QC H07QC2 108.4(8) no
H08UB2 C08UB1 H08UB3 109.4(10) no
H08UB1 C08UB1 H08UB2 109.2(8) no
H08UB1 C08UB1 H08UB3 109.7(9) no
C08UA C08UB1 H08UB1 109.4(8) no
C08UA C08UB1 H08UB2 109.5(8) no
C08UA C08UB1 H08UB3 109.6(6) no
C08UA C08UB2 H08UB5 109.7(8) no
C08UA C08UB2 H08UB6 109.5(6) no
H08UB4 C08UB2 H08UB5 109.7(7) no
H08UB5 C08UB2 H08UB6 109.5(9) no
C08UA C08UB2 H08UB4 109.2(7) no
H08UB4 C08UB2 H08UB6 109.3(9) no
H09UB1 C09UB1 H09UB2 109.2(7) no
H09UB1 C09UB1 H09UB3 109.3(9) no
C09UA C09UB1 H09UB1 109.5(8) no
C09UA C09UB1 H09UB2 109.3(7) no
C09UA C09UB1 H09UB3 109.9(6) no
H09UB2 C09UB1 H09UB3 109.7(9) no
C09UA C09UB2 H09UB5 109.9(8) no
C09UA C09UB2 H09UB4 109.3(7) no
H09UB5 C09UB2 H09UB6 109.6(8) no
H09UB4 C09UB2 H09UB5 109.8(7) no
H09UB4 C09UB2 H09UB6 109.6(9) no
C09UA C09UB2 H09UB6 108.7(6) no
C10UA C10UB1 H10UB1 109.6(7) no
H10UB2 C10UB1 H10UB3 109.1(8) no
C10UA C10UB1 H10UB2 109.5(7) no
C10UA C10UB1 H10UB3 110.0(6) no
H10UB1 C10UB1 H10UB3 109.3(8) no
H10UB1 C10UB1 H10UB2 109.3(7) no
H10UB5 C10UB2 H10UB6 109.3(8) no
C10UA C10UB2 H10UB5 109.7(7) no
C10UA C10UB2 H10UB4 109.3(7) no
H10UB4 C10UB2 H10UB6 109.5(8) no
C10UA C10UB2 H10UB6 109.1(6) no
H10UB4 C10UB2 H10UB5 109.8(8) no
C11A' C11UA H11AA 107.9(6) no
N11A' C11UA H11AA 107.9(6) no
C11AB C11UA H11AA 107.9(7) no
C11UA C11AB H11AB1 109.3(7) no
H11AB1 C11AB H11AB3 109.6(7) no
H11AB2 C11AB H11AB3 109.6(8) no
C11UA C11AB H11AB3 109.6(7) no
C11UA C11AB H11AB2 109.2(6) no
H11AB1 C11AB H11AB2 109.5(8) no
N12A' C12UA H12AA 107.9(7) no
C12AB C12UA H12AA 107.6(7) no
C12A' C12UA H12AA 107.8(6) no
C12UA C12AB H12AB2 109.6(6) no
H12AB2 C12AB H12AB3 109.4(9) no
C12UA C12AB H12AB3 109.1(7) no
H12AB1 C12AB H12AB3 109.3(8) no
C12UA C12AB H12AB1 109.6(7) no
H12AB1 C12AB H12AB2 109.8(9) no
C13UA C13UB1 H13UB1 109.7(8) no
H13UB2 C13UB1 H13UB3 109.4(9) no
H13UB1 C13UB1 H13UB3 109.6(8) no
H13UB1 C13UB1 H13UB2 109.1(8) no
C13UA C13UB1 H13UB2 109.5(7) no
C13UA C13UB1 H13UB3 109.5(7) no
H13UB4 C13UB2 H13UB5 109.7(8) no
C13UA C13UB2 H13UB6 109.2(7) no
C13UA C13UB2 H13UB5 109.5(7) no
H13UB5 C13UB2 H13UB6 109.3(8) no
C13UA C13UB2 H13UB4 109.6(7) no
H13UB4 C13UB2 H13UB6 109.6(8) no
C14P' C14UA H14PA 108.9(6) no
C14PB C14UA H14PA 108.8(7) no
N14P' C14UA H14PA 108.8(6) no
C14UA C14PB H14PB2 111.3(7) no
C14PC C14PB H14PB1 110.6(7) no
C14PC C14PB H14PB2 111.2(7) no
H14PB1 C14PB H14PB2 109.4(8) no
C14UA C14PB H14PB1 110.6(7) no
C14PB C14PC H14PC2 111.8(7) no
C14PB C14PC H14PC1 111.4(7) no
H14PC1 C14PC H14PC2 108.9(8) no
C14PD C14PC H14PC1 111.5(7) no
C14PD C14PC H14PC2 111.3(7) no
N14P' C14PD H14PD2 111.5(7) no
N14P' C14PD H14PD1 111.1(6) no
H14PD1 C14PD H14PD2 109.1(7) no
C14PC C14PD H14PD1 111.3(7) no
C14PC C14PD H14PD2 111.2(7) no
C15L' C15UA H15LA 108.2(6) no
C15LB C15UA H15LA 108.3(7) no
N15L' C15UA H15LA 108.1(6) no
C15UA C15LB H15LB2 108.5(7) no
C15UA C15LB H15LB1 109.0(7) no
C15LC C15LB H15LB2 109.0(7) no
C15LC C15LB H15LB1 108.9(6) no
H15LB1 C15LB H15LB2 107.6(7) no
C15LD2 C15LC H15LC 108.4(7) no
C15LB C15LC H15LC 108.2(6) no
C15LD1 C15LC H15LC 108.4(6) no
C15LC C15LD1 H15LD3 109.1(7) no
H15LD1 C15LD1 H15LD2 109.8(8) no
H15LD1 C15LD1 H15LD3 109.6(8) no
H15LD2 C15LD1 H15LD3 109.5(8) no
C15LC C15LD1 H15LD1 109.5(6) no
C15LC C15LD1 H15LD2 109.3(6) no
C15LC C15LD2 H15LD6 109.4(7) no
H15LD4 C15LD2 H15LD5 109.4(8) no
C15LC C15LD2 H15LD4 109.3(7) no
H15LD5 C15LD2 H15LD6 109.5(8) no
H15LD4 C15LD2 H15LD6 109.7(8) no
C15LC C15LD2 H15LD5 109.6(7) no
C16UA C16UB1 H16UB2 110.1(6) no
C16UA C16UB1 H16UB1 109.7(6) no
H16UB2 C16UB1 H16UB3 109.4(8) no
H16UB1 C16UB1 H16UB3 109.0(7) no
H16UB1 C16UB1 H16UB2 109.3(7) no
C16UA C16UB1 H16UB3 109.4(6) no
C16UA C16UB2 H16UB4 109.4(6) no
H16UB4 C16UB2 H16UB5 109.4(8) no
C16UA C16UB2 H16UB6 109.5(7) no
H16UB5 C16UB2 H16UB6 109.8(8) no
C16UA C16UB2 H16UB5 109.2(7) no
H16UB4 C16UB2 H16UB6 109.5(8) no
C17UA C17UB1 H17UB1 109.3(7) no
H17UB1 C17UB1 H17UB3 109.4(7) no
H17UB2 C17UB1 H17UB3 109.1(7) no
H17UB1 C17UB1 H17UB2 109.5(7) no
C17UA C17UB1 H17UB2 109.6(6) no
C17UA C17UB1 H17UB3 109.9(6) no
H17UB5 C17UB2 H17UB6 109.2(7) no
C17UA C17UB2 H17UB4 109.3(7) no
H17UB4 C17UB2 H17UB6 109.5(7) no
H17UB4 C17UB2 H17UB5 109.5(7) no
C17UA C17UB2 H17UB5 109.8(6) no
C17UA C17UB2 H17UB6 109.5(6) no
N18Q' C18UA H18QA 106.8(6) no
C18QB C18UA H18QA 106.8(6) no
C18Q' C18UA H18QA 106.7(6) no
C18UA C18QB H18QB2 109.0(6) no
C18QC C18QB H18QB1 109.1(6) no
H18QB1 C18QB H18QB2 108.2(7) no
C18QC C18QB H18QB2 109.3(6) no
C18UA C18QB H18QB1 109.3(6) no
H18QC1 C18QC H18QC2 107.7(7) no
C18QD C18QC H18QC2 109.3(7) no
C18QB C18QC H18QC1 109.9(6) no
C18QB C18QC H18QC2 109.7(6) no
C18QD C18QC H18QC1 109.7(7) no
C19Z2 C19UA H19VA 107.1(7) no
N19V' C19UA H19VA 107.7(8) no
C19VB C19UA H19VA 108.2(8) no
C19VC1 C19VB H19VB 107.6(12) no
C19UA C19VB H19VB 108.1(14) no
C19VC2 C19VB H19VB 108.1(7) no
C19VB C19VC1 H19VC2 110.5(15) no
H19VC2 C19VC1 H19VC3 110.5(15) no
H19VC1 C19VC1 H19VC3 109.8(18) no
C19VB C19VC1 H19VC1 107.3(13) no
H19VC1 C19VC1 H19VC2 109.9(16) no
C19VB C19VC1 H19VC3 108.9(14) no
C19VB C19VC2 H19VC5 108.4(14) no
C19VB C19VC2 H19VC6 111.2(7) no
H19VC4 C19VC2 H19VC5 107.9(9) no
C19VB C19VC2 H19VC4 108.1(10) no
H19VC5 C19VC2 H19VC6 110.7(12) no
H19VC4 C19VC2 H19VC6 110.4(17) no
C19UA C19Z2 H19Z2 109.2(7) no
C19UA C19Z2 H19Z1 110.4(13) no
O19Z C19Z2 H19Z1 109.8(8) no
O19Z C19Z2 H19Z2 107.7(14) no
H19Z1 C19Z2 H19Z2 107.7(12) no
O20Z' C20Z' N21U' 124.7(8) yes
O20Z' C20Z' C20ZB 117.9(9) yes
N21U' C20Z' C20ZB 117.4(4) yes
N21U' C21UA C21U' 108.0(9) yes
N21U' C21UA C21UB1 108.8(7) yes
N21U' C21UA C21UB2 112.6(12) yes
C21UB1 C21UA C21UB2 108.0(10) no
C21U' C21UA C21UB2 112.1(5) no
C21U' C21UA C21UB1 107.2(10) no
N22G' C21U' C21UA 116.8(7) yes
O21U' C21U' N22G' 122.2(7) yes
O21U' C21U' C21UA 120.9(8) yes
N22G' C22GA C22G' 113.0(6) yes
O22G' C22G' N23U' 124.0(7) yes
O22G' C22G' C22GA 119.6(7) yes
N23U' C22G' C22GA 116.3(6) yes
N23U' C23UA C23UB2 111.1(7) yes
C23U' C23UA C23UB1 107.0(6) no
C23U' C23UA C23UB2 111.6(5) no
C23UB1 C23UA C23UB2 110.2(6) no
N23U' C23UA C23U' 108.6(6) yes
N23U' C23UA C23UB1 108.3(5) yes
O23U' C23U' N24L' 122.5(6) yes
N24L' C23U' C23UA 116.6(6) yes
O23U' C23U' C23UA 120.9(6) yes
C24L' C24LA C24LB 110.4(6) no
N24L' C24LA C24LB 111.1(5) yes
N24L' C24LA C24L' 111.1(6) yes
O24L' C24L' N25U' 124.0(7) yes
O24L' C24L' C24LA 118.5(6) yes
N25U' C24L' C24LA 117.5(6) yes
C24LA C24LB C24LG 112.8(6) no
C24LB C24LG C24LD2 112.9(6) no
C24LB C24LG C24LD1 109.3(7) no
C24LD1 C24LG C24LD2 107.4(9) no
C25U' C25UA C25UB2 111.5(5) no
N25U' C25UA C25U' 107.2(6) yes
N25U' C25UA C25UB1 107.5(5) yes
N25U' C25UA C25UB2 111.5(7) yes
C25UB1 C25UA C25UB2 110.5(7) no
C25U' C25UA C25UB1 108.4(6) no
O25U' C25U' C25UA 120.4(7) yes
N26Q' C25U' C25UA 116.1(6) yes
O25U' C25U' N26Q' 123.4(6) yes
N26Q' C26QA C26QB 110.0(5) yes
C26Q' C26QA C26QB 113.3(6) no
N26Q' C26QA C26Q' 112.8(6) yes
O26' C26Q' N27U' 123.3(6) yes
O26' C26Q' C26QA 120.5(6) yes
N27U' C26Q' C26QA 116.3(6) yes
C26QA C26QB C26QC 111.6(5) no
C26QB C26QC C26D 113.7(4) no
O26QE C26D N26QE 122.3(8) yes
O26QE C26D C26QC 120.3(7) yes
N26QE C26D C26QC 117.2(6) yes
N27U' C27UA C27UB1 108.0(5) yes
N27U' C27UA C27UB2 111.1(6) yes
C27U' C27UA C27UB1 109.1(6) no
C27U' C27UA C27UB2 110.2(5) no
C27UB1 C27UA C27UB2 110.6(6) no
N27U' C27UA C27U' 107.8(5) yes
O27U' C27U' N28U' 124.1(7) yes
O27U' C27U' C27UA 121.1(7) yes
N28U' C27U' C27UA 114.8(6) yes
C28UB1 C28UA C28UB2 110.5(6) no
N28U' C28UA C28U' 109.1(6) yes
N28U' C28UA C28UB1 107.6(5) yes
N28U' C28UA C28UB2 109.9(6) yes
C28U' C28UA C28UB1 108.1(6) no
C28U' C28UA C28UB2 111.6(5) no
O28U' C28U' C28UA 120.2(7) yes
O28U' C28U' N29U' 122.4(7) yes
N29U' C28U' C28UA 117.4(6) yes
N29U' C29UA C29UB2 112.1(6) yes
C29U' C29UA C29UB1 107.2(5) no
C29UB1 C29UA C29UB2 109.9(6) no
N29U' C29UA C29U' 107.8(5) yes
C29U' C29UA C29UB2 110.7(5) no
N29U' C29UA C29UB1 109.0(5) yes
O29U' C29U' N30A' 122.7(6) yes
N30A' C29U' C29UA 116.9(6) yes
O29U' C29U' C29UA 120.3(6) yes
N30A' C30AA C30AB 109.7(5) yes
N30A' C30AA C30A' 113.1(5) yes
C30A' C30AA C30AB 109.5(5) no
O30A' C30A' C30AA 118.8(6) yes
O30A' C30A' N31A' 124.2(6) yes
N31A' C30A' C30AA 117.0(6) yes
C31A' C31AA C31AB 107.5(6) no
N31A' C31AA C31AB 109.0(5) yes
N31A' C31AA C31A' 114.2(5) yes
O31A' C31A' N32U' 123.7(6) yes
O31A' C31A' C31AA 119.5(6) yes
N32U' C31A' C31AA 116.8(6) yes
N32U' C32UA C32U' 110.8(5) yes
N32U' C32UA C32UB1 109.1(5) yes
N32U' C32UA C32UB2 109.7(5) yes
C32U' C32UA C32UB1 107.3(5) no
C32U' C32UA C32UB2 109.8(5) no
C32UB1 C32UA C32UB2 110.0(6) no
O32U' C32U' N33P' 120.7(6) yes
O32U' C32U' C32UA 118.4(6) yes
N33P' C32U' C32UA 120.8(6) yes
C33P' C33PA C33PB 111.0(5) no
N33P' C33PA C33P' 113.6(5) yes
N33P' C33PA C33PB 104.0(5) yes
O33P' C33P' C33PA 118.7(6) yes
O33P' C33P' N34L' 121.8(6) yes
N34L' C33P' C33PA 119.5(6) yes
C33PA C33PB C33PC 103.0(5) no
C33PB C33PC C33PD 102.3(5) no
N33P' C33PD C33PC 102.7(5) yes
N34L' C34LA C34LB 110.0(5) yes
C34L' C34LA C34LB 111.3(5) no
N34L' C34LA C34L' 110.8(5) yes
O34L' C34L' C34LA 121.9(6) yes
N35U' C34L' C34LA 114.8(5) yes
O34L' C34L' N35U' 123.3(6) yes
C34LA C34LB C34JC 115.8(5) no
C34LD1 C34JC C34LD2 111.2(6) no
C34LB C34JC C34LD2 108.6(6) no
C34LB C34JC C34LD1 112.6(6) no
N35U' C35UA C35U' 109.4(5) yes
C35U' C35UA C35UB1 107.0(5) no
N35U' C35UA C35UB1 107.6(5) yes
N35U' C35UA C35UB2 112.1(6) yes
C35U' C35UA C35UB2 110.1(5) no
C35UB1 C35UA C35UB2 110.5(6) no
O35U' C35U' N36U' 123.0(6) yes
O35U' C35U' C35UA 122.4(6) yes
N36U' C35U' C35UA 114.5(6) yes
N36U' C36UA C36U' 109.6(5) yes
N36U' C36UA C36UB1 107.7(5) yes
C36UB1 C36UA C36UB2 109.7(6) no
C36U' C36UA C36UB2 111.5(5) no
C36U' C36UA C36UB1 107.7(5) no
N36U' C36UA C36UB2 110.6(5) yes
N37Q' C36U' C36UA 116.8(6) yes
O36U' C36U' C36UA 120.3(6) yes
O36U' C36U' N37Q' 122.7(6) yes
N37Q' C37QA C37Q' 112.9(5) yes
N37Q' C37QA C37QB 110.8(5) yes
C37Q' C37QA C37QB 107.9(6) no
N38V' C37Q' C37QA 117.1(6) yes
O37Q' C37Q' N38V' 124.5(7) yes
O37Q' C37Q' C37QA 118.1(6) yes
C37QA C37QB C37QC 113.8(6) no
C37QB C37QC C37QD 108.56 no
O37QE C37QD C37QC 122.73 yes
O37QE C37QD N37QE 121.97 yes
N37QE C37QD C37QC 115.24 yes
C38VB C38VA C38T 117.05 no
N38V' C38VA C38T 111.99 yes
N38V' C38VA C38VB 109.36 yes
C38VA C38VB C38VC1 112.59 no
C38VA C38VB C38VC2 122.63 no
C38VC1 C38VB C38VC2 111.00 no
O38Z C38T C38VA 120.43 yes
C20Z' C20ZB H20ZB1 109.5(10) no
C20Z' C20ZB H20ZB2 108.6(8) no
C20Z' C20ZB H20ZB3 109.2(12) no
H20ZB1 C20ZB H20ZB2 110.4(15) no
H20ZB1 C20ZB H20ZB3 110.1(10) no
H20ZB2 C20ZB H20ZB3 109.0(13) no
C21UA C21UB1 H21UB1 109.8(16) no
C21UA C21UB1 H21UB2 109.8(16) no
C21UA C21UB1 H21UB3 109.8(7) no
H21UB1 C21UB1 H21UB2 110.6(9) no
H21UB1 C21UB1 H21UB3 107.7(19) no
H21UB2 C21UB1 H21UB3 109(2) no
C21UA C21UB2 H21UB4 110.2(9) no
C21UA C21UB2 H21UB5 109.4(12) no
C21UA C21UB2 H21UB6 110.0(15) no
H21UB4 C21UB2 H21UB5 108.6(16) no
H21UB4 C21UB2 H21UB6 110.6(12) no
H21UB5 C21UB2 H21UB6 108.0(8) no
N22G' C22GA H22GA1 108.9(6) no
N22G' C22GA H22GA2 109.1(8) no
C22G' C22GA H22GA1 109.1(8) no
C22G' C22GA H22GA2 108.8(6) no
H22GA1 C22GA H22GA2 107.8(9) no
C23UA C23UB1 H23UB1 109.5(8) no
C23UA C23UB1 H23UB2 109.4(8) no
C23UA C23UB1 H23UB3 109.6(6) no
H23UB1 C23UB1 H23UB2 109.8(7) no
H23UB1 C23UB1 H23UB3 109.1(9) no
H23UB2 C23UB1 H23UB3 109.4(9) no
C23UA C23UB2 H23UB4 109.2(8) no
C23UA C23UB2 H23UB5 109.4(8) no
C23UA C23UB2 H23UB6 109.6(7) no
H23UB4 C23UB2 H23UB5 109.5(8) no
H23UB4 C23UB2 H23UB6 109.6(9) no
H23UB5 C23UB2 H23UB6 109.7(10) no
N24L' C24LA H24LA 108.3(7) no
C24L' C24LA H24LA 108.0(6) no
C24LB C24LA H24LA 107.9(7) no
C24LA C24LB H24LB1 109.1(7) no
C24LA C24LB H24LB2 108.9(6) no
C24LG C24LB H24LB1 109.0(6) no
C24LG C24LB H24LB2 109.2(7) no
H24LB1 C24LB H24LB2 107.7(8) no
C24LB C24LG H24LG 109.3(8) no
C24LD1 C24LG H24LG 109.4(7) no
C24LD2 C24LG H24LG 108.5(8) no
C24LG C24LD1 H24D1 109.3(14) no
C24LG C24LD1 H24D2 108.0(9) no
C24LG C24LD1 H24D3 109.3(5) no
H24D1 C24LD1 H24D2 110.4(6) no
H24D1 C24LD1 H24D3 110.2(12) no
H24D2 C24LD1 H24D3 109.6(18) no
C24LG C24LD2 H24D4 110.0(5) no
C24LG C24LD2 H24D5 109.9(15) no
C24LG C24LD2 H24D6 108.9(9) no
H24D4 C24LD2 H24D5 109.4(12) no
H24D4 C24LD2 H24D6 109.1(18) no
H24D5 C24LD2 H24D6 109.5(6) no
C25UA C25UB1 H25UB1 109.3(8) no
C25UA C25UB1 H25UB2 109.4(9) no
C25UA C25UB1 H25UB3 108.9(7) no
H25UB1 C25UB1 H25UB2 110.0(8) no
H25UB1 C25UB1 H25UB3 109.8(11) no
H25UB2 C25UB1 H25UB3 109.5(10) no
C25UA C25UB2 H25UB4 109.4(9) no
C25UA C25UB2 H25UB5 109.8(9) no
C25UA C25UB2 H25UB6 109.6(7) no
H25UB4 C25UB2 H25UB5 109.3(8) no
H25UB4 C25UB2 H25UB6 109.4(10) no
H25UB5 C25UB2 H25UB6 109.4(10) no
N26Q' C26QA H26QA 106.9(7) no
C26Q' C26QA H26QA 106.6(6) no
C26QB C26QA H26QA 106.7(7) no
C26QA C26QB H26QB1 108.9(7) no
C26QA C26QB H26QB2 109.2(7) no
C26QC C26QB H26QB1 109.4(6) no
C26QC C26QB H26QB2 109.8(7) no
H26QB1 C26QB H26QB2 107.9(7) no
C26QB C26QC H26QC1 108.1(3) no
C26QB C26QC H26QC2 109.6(8) no
C26D C26QC H26QC1 108.3(8) no
C26D C26QC H26QC2 108.7(4) no
H26QC1 C26QC H26QC2 108.3(4) no
C27UA C27UB1 H27UB1 109.5(7) no
C27UA C27UB1 H27UB2 109.2(8) no
C27UA C27UB1 H27UB3 109.5(6) no
H27UB1 C27UB1 H27UB2 109.5(7) no
H27UB1 C27UB1 H27UB3 109.5(9) no
H27UB2 C27UB1 H27UB3 109.6(9) no
C27UA C27UB2 H27UB4 109.8(8) no
C27UA C27UB2 H27UB5 109.7(8) no
C27UA C27UB2 H27UB6 109.2(6) no
H27UB4 C27UB2 H27UB5 109.1(7) no
H27UB4 C27UB2 H27UB6 109.5(9) no
H27UB5 C27UB2 H27UB6 109.6(9) no
C28UA C28UB1 H28UB1 109.4(8) no
C28UA C28UB1 H28UB2 109.8(7) no
C28UA C28UB1 H28UB3 109.5(8) no
H28UB1 C28UB1 H28UB2 109.5(9) no
H28UB1 C28UB1 H28UB3 109.2(7) no
H28UB2 C28UB1 H28UB3 109.2(10) no
C28UA C28UB2 H28UB4 109.9(4) no
C28UA C28UB2 H28UB5 110.6(8) no
C28UA C28UB2 H28UB6 110.5(3) no
H28UB4 C28UB2 H28UB5 108.6(4) no
H28UB4 C28UB2 H28UB6 107.9(9) no
H28UB5 C28UB2 H28UB6 109.4(4) no
C29UA C29UB1 H29UB1 109.5(7) no
C29UA C29UB1 H29UB2 109.3(7) no
C29UA C29UB1 H29UB3 109.6(6) no
H29UB1 C29UB1 H29UB2 109.5(7) no
H29UB1 C29UB1 H29UB3 109.5(8) no
H29UB2 C29UB1 H29UB3 109.5(8) no
C29UA C29UB2 H29UB4 109.3(8) no
C29UA C29UB2 H29UB5 109.8(8) no
C29UA C29UB2 H29UB6 109.7(7) no
H29UB4 C29UB2 H29UB5 109.3(8) no
H29UB4 C29UB2 H29UB6 109.3(9) no
H29UB5 C29UB2 H29UB6 109.5(9) no
N30A' C30AA H30AA 108.3(6) no
C30A' C30AA H30AA 108.0(6) no
C30AB C30AA H30AA 108.1(7) no
C30AA C30AB H30AB1 109.2(7) no
C30AA C30AB H30AB2 109.4(6) no
C30AA C30AB H30AB3 109.5(7) no
H30AB1 C30AB H30AB2 109.7(8) no
H30AB1 C30AB H30AB3 109.6(7) no
H30AB2 C30AB H30AB3 109.5(8) no
N31A' C31AA H31AA 108.9(7) no
C31A' C31AA H31AA 108.6(6) no
C31AB C31AA H31AA 108.5(7) no
C31AA C31AB H31AB1 109.1(7) no
C31AA C31AB H31AB2 109.5(6) no
C31AA C31AB H31AB3 109.8(7) no
H31AB1 C31AB H31AB2 109.4(8) no
H31AB1 C31AB H31AB3 109.8(8) no
H31AB2 C31AB H31AB3 109.3(9) no
C32UA C32UB1 H32UB1 109.1(7) no
C32UA C32UB1 H32UB2 109.3(8) no
C32UA C32UB1 H32UB3 109.5(7) no
H32UB1 C32UB1 H32UB2 109.8(8) no
H32UB1 C32UB1 H32UB3 109.6(9) no
H32UB2 C32UB1 H32UB3 109.5(8) no
C32UA C32UB2 H32UB4 109.7(7) no
C32UA C32UB2 H32UB5 109.5(8) no
C32UA C32UB2 H32UB6 109.5(7) no
H32UB4 C32UB2 H32UB5 109.3(8) no
H32UB4 C32UB2 H32UB6 109.4(9) no
H32UB5 C32UB2 H32UB6 109.5(8) no
N33P' C33PA H33PA 109.4(6) no
C33P' C33PA H33PA 109.4(6) no
C33PB C33PA H33PA 109.4(7) no
C33PA C33PB H33PB1 111.2(7) no
C33PA C33PB H33PB2 111.0(7) no
C33PC C33PB H33PB1 111.3(7) no
C33PC C33PB H33PB2 111.2(7) no
H33PB1 C33PB H33PB2 109.1(8) no
C33PB C33PC H33PC1 111.2(7) no
C33PB C33PC H33PC2 111.2(7) no
C33PD C33PC H33PC1 111.6(7) no
C33PD C33PC H33PC2 111.3(7) no
H33PC1 C33PC H33PC2 109.2(8) no
N33P' C33PD H33PD1 111.0(6) no
N33P' C33PD H33PD2 111.2(7) no
C33PC C33PD H33PD1 111.1(7) no
C33PC C33PD H33PD2 111.2(7) no
H33PD1 C33PD H33PD2 109.6(7) no
N34L' C34LA H34LA 108.3(6) no
C34L' C34LA H34LA 107.9(6) no
C34LB C34LA H34LA 108.3(7) no
C34LA C34LB H34LB1 108.2(6) no
C34LA C34LB H34LB2 108.3(6) no
C34JC C34LB H34LB1 108.5(7) no
C34JC C34LB H34LB2 108.3(7) no
H34LB1 C34LB H34LB2 107.5(7) no
C34LB C34JC H34LC 108.3(7) no
C34LD1 C34JC H34LC 108.0(7) no
C34LD2 C34JC H34LC 108.0(7) no
C34JC C34LD1 H34LD1 109.7(7) no
C34JC C34LD1 H34LD2 109.7(7) no
C34JC C34LD1 H34LD3 109.6(8) no
H34LD1 C34LD1 H34LD2 109.4(10) no
H34LD1 C34LD1 H34LD3 109.0(8) no
H34LD2 C34LD1 H34LD3 109.5(9) no
C34JC C34LD2 H34LD4 109.8(8) no
C34JC C34LD2 H34LD5 109.3(7) no
C34JC C34LD2 H34LD6 109.4(8) no
H34LD4 C34LD2 H34LD5 109.3(9) no
H34LD4 C34LD2 H34LD6 109.4(9) no
H34LD5 C34LD2 H34LD6 109.6(10) no
C35UA C35UB1 H35UB1 109.3(7) no
C35UA C35UB1 H35UB2 109.3(7) no
C35UA C35UB1 H35UB3 109.6(6) no
H35UB1 C35UB1 H35UB2 109.6(8) no
H35UB1 C35UB1 H35UB3 109.5(9) no
H35UB2 C35UB1 H35UB3 109.6(9) no
C35UA C35UB2 H35UB4 109.3(7) no
C35UA C35UB2 H35UB5 109.8(7) no
C35UA C35UB2 H35UB6 109.5(7) no
H35UB4 C35UB2 H35UB5 109.4(8) no
H35UB4 C35UB2 H35UB6 109.3(9) no
H35UB5 C35UB2 H35UB6 109.5(8) no
C36UA C36UB1 H36UB1 109.7(7) no
C36UA C36UB1 H36UB2 109.3(7) no
C36UA C36UB1 H36UB3 109.3(7) no
H36UB1 C36UB1 H36UB2 109.5(8) no
H36UB1 C36UB1 H36UB3 109.6(8) no
H36UB2 C36UB1 H36UB3 109.5(8) no
C36UA C36UB2 H36UB4 109.3(6) no
C36UA C36UB2 H36UB5 109.5(7) no
C36UA C36UB2 H36UB6 109.7(7) no
H36UB4 C36UB2 H36UB5 109.3(7) no
H36UB4 C36UB2 H36UB6 109.4(7) no
H36UB5 C36UB2 H36UB6 109.7(7) no
N37Q' C37QA H37QA 108.6(6) no
C37Q' C37QA H37QA 108.0(6) no
C37QB C37QA H37QA 108.4(6) no
C37QA C37QB H37QB1 108.7(6) no
C37QA C37QB H37QB2 108.8(6) no
C37QC C37QB H37QB1 108.9(6) no
C37QC C37QB H37QB2 109.1(6) no
H37QB1 C37QB H37QB2 107.4(7) no
C37QB C37QC H37QC1 109.8(6) no
C37QB C37QC H37QC2 110.1(7) no
C37QD C37QC H37QC1 110.00 no
C37QD C37QC H37QC2 110.00 no
H37QC1 C37QC H37QC2 108.3(7) no
N38V' C38VA H38VA 106.00 no
C38VB C38VA H38VA 106.00 no
C38T C38VA H38VA 106.00 no
C38VA C38VB H38VB 103.00 no
C38VC1 C38VB H38VB 103.00 no
C38VC2 C38VB H38VB 102.00 no
C38VB C38VC1 H38VC1 109.00 no
C38VB C38VC1 H38VC2 109.00 no
C38VB C38VC1 H38VC3 109.00 no
H38VC1 C38VC1 H38VC2 109.00 no
H38VC1 C38VC1 H38VC3 109.00 no
H38VC2 C38VC1 H38VC3 109.00 no
C38VB C38VC2 H38VC4 109.00 no
C38VB C38VC2 H38VC5 109.00 no
C38VB C38VC2 H38VC6 109.00 no
H38VC4 C38VC2 H38VC5 109.00 no
H38VC4 C38VC2 H38VC6 109.00 no
H38VC5 C38VC2 H38VC6 109.00 no
O38Z C38T H38Z1 107.00 no
O38Z C38T H38Z2 108.00 no
C38VA C38T H38Z1 107.00 no
C38VA C38T H38Z2 107.00 no
H38Z1 C38T H38Z2 107.00 no
N391 C392 C393 174.98 yes
C392 C393 H39A 109.00 no
C392 C393 H39B 109.00 no
C392 C393 H39C 109.00 no
H39A C393 H39B 109.00 no
H39A C393 H39C 109.00 no
H39B C393 H39C 109.00 no
N401 C402 C403 162.16 yes
C402 C403 H40A 109.00 no
C402 C403 H40B 109.00 no
C402 C403 H40C 109.00 no
H40A C403 H40B 109.00 no
H40A C403 H40C 109.00 no
H40B C403 H40C 109.00 no

loop_
_geom_bond_atom_site_label_1
_geom_bond_atom_site_label_2
_geom_bond_distance
_geom_bond_publ_flag
O01Z' C01Z' 1.267(6) yes
O02U' C02U' 1.245(9) yes
O03G' C03G' 1.240(9) yes
O04U' C04U' 1.241(7) yes
O05L' C05L' 1.230(7) yes
O06U' C06U' 1.249(7) yes
O07Q' C07Q' 1.234(7) yes
O07QE C07QD 1.230(13) yes
O08U' C08U' 1.229(7) yes
O09U' C09U' 1.225(7) yes
O10U' C10U' 1.238(7) yes
O11A' C11A' 1.238(7) yes
O12A' C12A' 1.246(7) yes
O13U' C13U' 1.235(8) yes
O14P' C14P' 1.222(7) yes
O15L' C15L' 1.218(7) yes
O16U' C16U' 1.239(8) yes
O17U' C17U' 1.215(8) yes
O18Q' C18Q' 1.224(9) yes
O18QE1 C18QD 1.253(9) yes
O19Z C19Z2 1.423(18) yes
O19Z H19Z 0.960(14) no
O20Z' C20Z' 1.258(7) yes
O21U' C21U' 1.228(9) yes
O22G' C22G' 1.222(9) yes
O23U' C23U' 1.225(9) yes
O26' C26Q' 1.229(7) yes
O24L' C24L' 1.225(9) yes
O25U' C25U' 1.236(7) yes
O26QE C26D 1.238(10) yes
O27U' C27U' 1.219(9) yes
O28U' C28U' 1.256(7) yes
O29U' C29U' 1.231(7) yes
O30A' C30A' 1.230(7) yes
O31A' C31A' 1.226(7) yes
O32U' C32U' 1.231(8) yes
O33P' C33P' 1.248(7) yes
O34L' C34L' 1.218(7) yes
O35U' C35U' 1.223(8) yes
O36U' C36U' 1.235(8) yes
O37Q' C37Q' 1.240(9) yes
O37QE C37QD 1.2173 yes
O38Z C38T 1.3337 yes
O38Z H38Z 0.9700 no
N02U' C02UA 1.467(10) yes
N02U' C01Z' 1.345(11) yes
N03G' C03GA 1.451(9) yes
N03G' C02U' 1.313(10) yes
N04U' C04UA 1.480(9) yes
N04U' C03G' 1.319(10) yes
N05L' C04U' 1.354(9) yes
N05L' C05UA 1.451(9) yes
N06U' C05L' 1.342(9) yes
N06U' C06UA 1.469(9) yes
N07Q' C07QA 1.468(9) yes
N07Q' C06U' 1.328(9) yes
N07QE C07QD 1.2916 yes
N08U' C07Q' 1.331(9) yes
N08U' C08UA 1.476(9) yes
N09U' C09UA 1.467(9) yes
N09U' C08U' 1.348(9) yes
N10U' C10UA 1.456(9) yes
N10U' C09U' 1.325(8) yes
N11A' C10U' 1.330(9) yes
N11A' C11UA 1.463(9) yes
N12A' C12UA 1.449(9) yes
N12A' C11A' 1.325(9) yes
N13U' C12A' 1.323(9) yes
N13U' C13UA 1.459(9) yes
N14P' C14UA 1.471(9) yes
N14P' C14PD 1.468(9) yes
N14P' C13U' 1.346(9) yes
N15L' C14P' 1.330(8) yes
N15L' C15UA 1.474(9) yes
N16U' C16UA 1.472(9) yes
N16U' C15L' 1.356(9) yes
N17U' C17UA 1.463(8) yes
N17U' C16U' 1.334(8) yes
N18Q' C17U' 1.332(9) yes
N18Q' C18UA 1.460(9) yes
N18UE2 C18QD 1.326(9) yes
N19V' C18Q' 1.314(10) yes
N19V' C19UA 1.454(11) yes
N02U' H02U' 1.006(9) no
N03G' H03G' 1.006(9) no
N04U' H04U' 1.007(9) no
N05L' H05L' 1.007(9) no
N06U' H06U' 1.007(9) no
N07Q' H07Q' 1.008(9) no
N07QE H07QE1 1.0100 no
N07QE H07QE2 1.0100 no
N08U' H08U' 1.005(9) no
N09U' H09U' 1.007(9) no
N10U' H10U' 1.007(9) no
N11A' H11A' 1.007(9) no
N12A' H12A' 1.006(9) no
N13U' H13U' 1.007(8) no
N15L' H15L' 1.006(9) no
N16U' H16U' 1.005(9) no
N17U' H17U' 1.006(8) no
N18Q' H18Q' 1.006(8) no
N18UE2 H18QE1 1.006(8) no
N18UE2 H18QE2 1.005(9) no
N19V' H19V' 1.008(9) no
N21U' C20Z' 1.222(13) yes
N21U' C21UA 1.441(12) yes
N22G' C21U' 1.323(11) yes
N22G' C22GA 1.469(10) yes
N23U' C23UA 1.469(10) yes
N23U' C22G' 1.318(10) yes
N24L' C24LA 1.467(9) yes
N24L' C23U' 1.323(10) yes
N25U' C24L' 1.309(10) yes
N25U' C25UA 1.485(10) yes
N26Q' C26QA 1.447(9) yes
N26Q' C25U' 1.322(10) yes
N26QE C26D 1.308(10) yes
N27U' C27UA 1.470(9) yes
N27U' C26Q' 1.347(9) yes
N28U' C28UA 1.482(10) yes
N28U' C27U' 1.328(10) yes
N29U' C29UA 1.470(9) yes
N29U' C28U' 1.317(10) yes
N30A' C30AA 1.450(9) yes
N30A' C29U' 1.321(9) yes
N31A' C31AA 1.455(9) yes
N31A' C30A' 1.332(9) yes
N32U' C32UA 1.473(9) yes
N32U' C31A' 1.328(9) yes
N33P' C32U' 1.335(9) yes
N33P' C33PD 1.476(9) yes
N33P' C33PA 1.479(9) yes
N34L' C33P' 1.330(8) yes
N34L' C34LA 1.455(8) yes
N35U' C35UA 1.442(9) yes
N35U' C34L' 1.349(9) yes
N36U' C35U' 1.326(8) yes
N36U' C36UA 1.467(9) yes
N37Q' C37QA 1.458(9) yes
N37Q' C36U' 1.326(9) yes
N37QE C37QD 1.3364 yes
N38V' C38VA 1.4619 yes
N38V' C37Q' 1.336(9) yes
N21U' H21U' 1.029(6) no
N22G' H22G' 1.006(9) no
N23U' H23U' 1.006(9) no
N24L' H24L' 1.006(9) no
N25U' H25U' 1.007(9) no
N26Q' H26Q' 1.004(9) no
N26QE H26QE1 1.006(9) no
N26QE H26QE2 1.006(9) no
N27U' H27U' 1.004(9) no
N28U' H28U' 1.007(9) no
N29U' H29U' 1.007(9) no
N30A' H30A' 1.007(9) no
N31A' H31A' 1.006(9) no
N32U' H32U' 1.006(8) no
N34L' H34L' 1.007(9) no
N35U' H35U' 1.005(9) no
N36U' H36U' 1.006(8) no
N37Q' H37Q' 1.007(8) no
N37QE H37QE1 0.9400 no
N37QE H37QE2 1.1000 no
N38V' H38V' 1.0100 no
N391 C392 1.0307 yes
N401 C402 1.1968 yes
C01Z' C01ZB 1.492(10) no
C02UA C02UB2 1.511(18) no
C02UA C02U' 1.547(10) no
C02UA C02UB1 1.537(12) no
C03GA C03G' 1.530(10) no
C04UA C04UB1 1.538(10) no
C04UA C04UB2 1.521(10) no
C04UA C04U' 1.528(9) no
C05UA C05L' 1.526(9) no
C05UA C05LB 1.539(10) no
C05LB C05LC 1.535(10) no
C05LC C05LD2 1.507(11) no
C05LC C05LD1 1.511(8) no
C06UA C06UB1 1.515(11) no
C06UA C06UB2 1.527(11) no
C06UA C06U' 1.532(9) no
C07QA C07Q' 1.524(9) no
C07QA C07QB 1.492(10) no
C07QB C07QC 1.538(11) no
C07QC C07QD 1.468(16) no
C08UA C08U' 1.545(10) no
C08UA C08UB1 1.545(10) no
C08UA C08UB2 1.517(10) no
C09UA C09UB2 1.523(9) no
C09UA C09UB1 1.542(10) no
C09UA C09U' 1.560(9) no
C10UA C10UB1 1.524(9) no
C10UA C10UB2 1.526(10) no
C10UA C10U' 1.548(9) no
C11UA C11AB 1.510(9) no
C11UA C11A' 1.519(9) no
C12UA C12AB 1.520(9) no
C12UA C12A' 1.526(9) no
C13UA C13U' 1.544(9) no
C13UA C13UB1 1.546(10) no
C13UA C13UB2 1.541(10) no
C14UA C14P' 1.525(9) no
C14UA C14PB 1.514(10) no
C14PB C14PC 1.524(9) no
C14PC C14PD 1.527(9) no
C15UA C15LB 1.519(9) no
C15UA C15L' 1.533(9) no
C15LB C15LC 1.523(9) no
C15LC C15LD2 1.536(10) no
C15LC C15LD1 1.520(9) no
C16UA C16U' 1.534(9) no
C16UA C16UB2 1.536(9) no
C16UA C16UB1 1.551(9) no
C17UA C17U' 1.547(9) no
C17UA C17UB2 1.532(10) no
C17UA C17UB1 1.522(9) no
C18UA C18Q' 1.526(10) no
C18UA C18QB 1.521(10) no
C18QB C18QC 1.520(9) no
C18QC C18QD 1.485(10) no
C19UA C19Z2 1.517(14) no
C19UA C19VB 1.542(16) no
C19VB C19VC2 1.523(15) no
C19VB C19VC1 1.55(2) no
C01ZB H01ZB1 1.100(13) no
C01ZB H01ZB3 1.09(2) no
C01ZB H01ZB2 1.089(15) no
C02UB1 H02UB2 1.092(11) no
C02UB1 H02UB1 1.093(14) no
C02UB1 H02UB3 1.094(11) no
C02UB2 H02UB4 1.090(13) no
C02UB2 H02UB5 1.094(15) no
C02UB2 H02UB6 1.107(11) no
C03GA H03GA2 1.099(10) no
C03GA H03GA1 1.099(9) no
C04UB1 H04UB3 1.093(11) no
C04UB1 H04UB1 1.093(10) no
C04UB1 H04UB2 1.095(11) no
C04UB2 H04UB5 1.093(11) no
C04UB2 H04UB6 1.094(10) no
C04UB2 H04UB4 1.092(10) no
C05UA H05UA 1.101(10) no
C05LB H05LB2 1.093(11) no
C05LB H05LB1 1.093(10) no
C05LC H05LC 1.095(12) no
C05LD1 H05LD3 1.095(12) no
C05LD1 H05LD1 1.105(10) no
C05LD1 H05LD2 1.0949(7) no
C05LD2 H05LD4 1.096(15) no
C05LD2 H05LD5 1.098(14) no
C05LD2 H05LD6 1.09(2) no
C06UB1 H06UB1 1.093(11) no
C06UB1 H06UB3 1.093(10) no
C06UB1 H06UB2 1.095(10) no
C06UB2 H06UB6 1.093(10) no
C06UB2 H06UB5 1.094(11) no
C06UB2 H06UB4 1.093(11) no
C07QA H07QA 1.101(9) no
C07QB H07QB2 1.092(10) no
C07QB H07QB1 1.093(11) no
C07QC H07QC2 1.093(11) no
C07QC H07QC1 1.093(12) no
C08UB1 H08UB1 1.094(11) no
C08UB1 H08UB3 1.093(11) no
C08UB1 H08UB2 1.093(11) no
C08UB2 H08UB4 1.094(11) no
C08UB2 H08UB6 1.093(10) no
C08UB2 H08UB5 1.094(11) no
C09UB1 H09UB2 1.094(10) no
C09UB1 H09UB3 1.094(10) no
C09UB1 H09UB1 1.094(11) no
C09UB2 H09UB4 1.094(11) no
C09UB2 H09UB5 1.093(11) no
C09UB2 H09UB6 1.095(9) no
C10UB1 H10UB3 1.094(9) no
C10UB1 H10UB1 1.093(11) no
C10UB1 H10UB2 1.092(10) no
C10UB2 H10UB6 1.095(9) no
C10UB2 H10UB5 1.092(10) no
C10UB2 H10UB4 1.093(11) no
C11UA H11AA 1.100(9) no
C11AB H11AB1 1.091(9) no
C11AB H11AB3 1.094(9) no
C11AB H11AB2 1.095(9) no
C12UA H12AA 1.101(9) no
C12AB H12AB1 1.094(12) no
C12AB H12AB3 1.094(11) no
C12AB H12AB2 1.093(9) no
C13UB1 H13UB2 1.095(11) no
C13UB1 H13UB1 1.093(9) no
C13UB1 H13UB3 1.092(12) no
C13UB2 H13UB5 1.093(11) no
C13UB2 H13UB4 1.094(10) no
C13UB2 H13UB6 1.093(9) no
C14UA H14PA 1.101(10) no
C14PB H14PB1 1.093(9) no
C14PB H14PB2 1.094(11) no
C14PC H14PC1 1.094(11) no
C14PC H14PC2 1.094(10) no
C14PD H14PD1 1.100(10) no
C14PD H14PD2 1.101(9) no
C15UA H15LA 1.100(9) no
C15LB H15LB2 1.093(10) no
C15LB H15LB1 1.093(9) no
C15LC H15LC 1.096(10) no
C15LD1 H15LD1 1.092(9) no
C15LD1 H15LD3 1.092(10) no
C15LD1 H15LD2 1.094(11) no
C15LD2 H15LD4 1.094(9) no
C15LD2 H15LD5 1.093(11) no
C15LD2 H15LD6 1.095(9) no
C16UB1 H16UB1 1.095(9) no
C16UB1 H16UB3 1.093(9) no
C16UB1 H16UB2 1.093(10) no
C16UB2 H16UB5 1.092(9) no
C16UB2 H16UB4 1.093(10) no
C16UB2 H16UB6 1.093(11) no
C17UB1 H17UB2 1.094(9) no
C17UB1 H17UB1 1.093(10) no
C17UB1 H17UB3 1.094(9) no
C17UB2 H17UB5 1.094(9) no
C17UB2 H17UB6 1.094(9) no
C17UB2 H17UB4 1.094(9) no
C18UA H18QA 1.102(9) no
C18QB H18QB2 1.093(9) no
C18QB H18QB1 1.096(9) no
C18QC H18QC1 1.095(9) no
C18QC H18QC2 1.094(9) no
C19UA H19VA 1.101(9) no
C19VB H19VB 1.089(5) no
C19VC1 H19VC2 1.109(5) no
C19VC1 H19VC1 1.10(2) no
C19VC1 H19VC3 1.09(3) no
C19VC2 H19VC4 1.105(17) no
C19VC2 H19VC6 1.073(8) no
C19VC2 H19VC5 1.11(2) no
C19Z2 H19Z2 1.105(6) no
C19Z2 H19Z1 1.089(19) no
C20Z' C20ZB 1.541(11) no
C21UA C21UB1 1.608(18) no
C21UA C21U' 1.542(12) no
C21UA C21UB2 1.51(2) no
C22GA C22G' 1.533(10) no
C23UA C23UB1 1.550(11) no
C23UA C23U' 1.540(10) no
C23UA C23UB2 1.513(11) no
C24LA C24LB 1.525(9) no
C24LA C24L' 1.547(10) no
C24LB C24LG 1.502(11) no
C24LG C24LD2 1.499(13) no
C24LG C24LD1 1.562(13) no
C25UA C25UB2 1.515(12) no
C25UA C25UB1 1.530(12) no
C25UA C25U' 1.545(10) no
C26QA C26QB 1.519(10) no
C26QA C26Q' 1.527(9) no
C26QB C26QC 1.516(7) no
C26QC C26D 1.498(9) no
C27UA C27U' 1.566(10) no
C27UA C27UB1 1.527(10) no
C27UA C27UB2 1.507(10) no
C28UA C28U' 1.533(10) no
C28UA C28UB2 1.529(9) no
C28UA C28UB1 1.534(11) no
C29UA C29UB1 1.515(9) no
C29UA C29UB2 1.512(10) no
C29UA C29U' 1.554(9) no
C30AA C30AB 1.516(10) no
C30AA C30A' 1.540(9) no
C31AA C31AB 1.540(9) no
C31AA C31A' 1.527(9) no
C32UA C32UB2 1.526(11) no
C32UA C32U' 1.558(9) no
C32UA C32UB1 1.524(10) no
C33PA C33PB 1.525(10) no
C33PA C33P' 1.504(9) no
C33PB C33PC 1.526(9) no
C33PC C33PD 1.516(9) no
C34LA C34LB 1.536(9) no
C34LA C34L' 1.537(10) no
C34LB C34JC 1.496(9) no
C34JC C34LD2 1.542(11) no
C34JC C34LD1 1.547(9) no
C35UA C35UB2 1.520(9) no
C35UA C35UB1 1.543(9) no
C35UA C35U' 1.557(9) no
C36UA C36UB1 1.544(10) no
C36UA C36UB2 1.521(10) no
C36UA C36U' 1.534(9) no
C37QA C37Q' 1.530(9) no
C37QA C37QB 1.522(10) no
C37QB C37QC 1.504(9) no
C37QC C37QD 1.5054 no
C38VA C38T 1.3817 no
C38VA C38VB 1.5003 no
C38VB C38VC2 1.4125 no
C38VB C38VC1 1.5674 no
C20ZB H20ZB2 1.091(16) no
C20ZB H20ZB1 1.105(9) no
C20ZB H20ZB3 1.09(2) no
C21UB1 H21UB2 1.093(14) no
C21UB1 H21UB3 1.09(2) no
C21UB1 H21UB1 1.09(2) no
C21UB2 H21UB6 1.106(11) no
C21UB2 H21UB5 1.103(15) no
C21UB2 H21UB4 1.096(13) no
C22GA H22GA1 1.099(11) no
C22GA H22GA2 1.101(12) no
C23UB1 H23UB2 1.094(11) no
C23UB1 H23UB3 1.094(10) no
C23UB1 H23UB1 1.092(11) no
C23UB2 H23UB6 1.094(11) no
C23UB2 H23UB4 1.094(12) no
C23UB2 H23UB5 1.091(11) no
C24LA H24LA 1.100(10) no
C24LB H24LB2 1.094(10) no
C24LB H24LB1 1.093(10) no
C24LG H24LG 1.095(11) no
C24LD1 H24D3 1.093(18) no
C24LD1 H24D2 1.084(15) no
C24LD1 H24D1 1.096(15) no
C24LD2 H24D4 1.090(17) no
C24LD2 H24D5 1.088(15) no
C24LD2 H24D6 1.101(16) no
C25UB1 H25UB2 1.092(11) no
C25UB1 H25UB3 1.095(12) no
C25UB1 H25UB1 1.094(13) no
C25UB2 H25UB6 1.093(10) no
C25UB2 H25UB4 1.094(13) no
C25UB2 H25UB5 1.094(11) no
C26QA H26QA 1.101(9) no
C26QB H26QB2 1.094(10) no
C26QB H26QB1 1.094(10) no
C26QC H26QC2 1.091(10) no
C26QC H26QC1 1.080(9) no
C27UB1 H27UB2 1.094(10) no
C27UB1 H27UB3 1.093(11) no
C27UB1 H27UB1 1.095(11) no
C27UB2 H27UB5 1.093(11) no
C27UB2 H27UB6 1.094(10) no
C27UB2 H27UB4 1.093(11) no
C28UB1 H28UB2 1.092(11) no
C28UB1 H28UB1 1.095(10) no
C28UB1 H28UB3 1.094(11) no
C28UB2 H28UB4 1.092(10) no
C28UB2 H28UB6 1.085(4) no
C28UB2 H28UB5 1.094(10) no
C29UB1 H29UB3 1.093(9) no
C29UB1 H29UB1 1.094(11) no
C29UB1 H29UB2 1.096(10) no
C29UB2 H29UB5 1.094(10) no
C29UB2 H29UB6 1.093(10) no
C29UB2 H29UB4 1.093(11) no
C30AA H30AA 1.101(9) no
C30AB H30AB3 1.093(9) no
C30AB H30AB1 1.095(9) no
C30AB H30AB2 1.093(9) no
C31AA H31AA 1.100(9) no
C31AB H31AB2 1.094(9) no
C31AB H31AB1 1.094(11) no
C31AB H31AB3 1.092(11) no
C32UB1 H32UB1 1.093(11) no
C32UB1 H32UB3 1.094(10) no
C32UB1 H32UB2 1.096(9) no
C32UB2 H32UB6 1.093(9) no
C32UB2 H32UB4 1.095(11) no
C32UB2 H32UB5 1.093(11) no
C33PA H33PA 1.101(10) no
C33PB H33PB1 1.093(11) no
C33PB H33PB2 1.092(9) no
C33PC H33PC2 1.094(10) no
C33PC H33PC1 1.094(11) no
C33PD H33PD2 1.100(9) no
C33PD H33PD1 1.099(10) no
C34LA H34LA 1.102(9) no
C34LB H34LB2 1.093(9) no
C34LB H34LB1 1.094(10) no
C34JC H34LC 1.096(11) no
C34LD1 H34LD2 1.093(12) no
C34LD1 H34LD3 1.093(11) no
C34LD1 H34LD1 1.094(12) no
C34LD2 H34LD6 1.094(11) no
C34LD2 H34LD5 1.095(13) no
C34LD2 H34LD4 1.093(10) no
C35UB1 H35UB1 1.092(12) no
C35UB1 H35UB2 1.094(10) no
C35UB1 H35UB3 1.094(11) no
C35UB2 H35UB5 1.095(12) no
C35UB2 H35UB6 1.093(10) no
C35UB2 H35UB4 1.094(10) no
C36UB1 H36UB3 1.094(10) no
C36UB1 H36UB1 1.093(11) no
C36UB1 H36UB2 1.094(9) no
C36UB2 H36UB6 1.092(9) no
C36UB2 H36UB4 1.095(9) no
C36UB2 H36UB5 1.094(9) no
C37QA H37QA 1.100(9) no
C37QB H37QB2 1.094(9) no
C37QB H37QB1 1.093(9) no
C37QC H37QC1 1.094(9) no
C37QC H37QC2 1.091(9) no
C38VA H38VA 1.1000 no
C38VB H38VB 1.1000 no
C38VC1 H38VC3 1.0900 no
C38VC1 H38VC1 1.0900 no
C38VC1 H38VC2 1.0900 no
C38VC2 H38VC5 1.0900 no
C38VC2 H38VC4 1.0900 no
C38VC2 H38VC6 1.0900 no
C38T H38Z2 1.1000 no
C38T H38Z1 1.1000 no
C392 C393 1.4140 no
C393 H39B 1.0900 no
C393 H39C 1.0900 no
C393 H39A 1.0900 no
C402 C403 1.3011 no
C403 H40A 1.0900 no
C403 H40B 1.0900 no
C403 H40C 1.0900 no

loop_
_geom_torsion_atom_site_label_1
_geom_torsion_atom_site_label_2
_geom_torsion_atom_site_label_3
_geom_torsion_atom_site_label_4
_geom_torsion
_geom_torsion_publ_flag
C02UA N02U' C01Z' O01Z' 4.7(8) no
C02UA N02U' C01Z' C01ZB -174.6(9) no
C01Z' N02U' C02UA C02U' -57.8(9) no
C01Z' N02U' C02UA C02UB1 -173.3(6) no
C01Z' N02U' C02UA C02UB2 66.4(8) no
C03GA N03G' C02U' O02U' 0.0(11) no
C03GA N03G' C02U' C02UA -175.8(7) no
C02U' N03G' C03GA C03G' -69.5(9) no
C04UA N04U' C03G' O03G' -2.7(11) no
C04UA N04U' C03G' C03GA 175.9(6) no
C03G' N04U' C04UA C04U' -55.2(8) no
C03G' N04U' C04UA C04UB1 -172.1(7) no
C03G' N04U' C04UA C04UB2 67.2(8) no
C05UA N05L' C04U' O04U' 0.4(11) no
C05UA N05L' C04U' C04UA -177.7(6) no
C04U' N05L' C05UA C05L' -66.6(8) no
C04U' N05L' C05UA C05LB 168.4(6) no
C06UA N06U' C05L' O05L' -2.3(11) no
C06UA N06U' C05L' C05UA 177.4(6) no
C05L' N06U' C06UA C06U' -48.7(9) no
C05L' N06U' C06UA C06UB1 -166.0(6) no
C05L' N06U' C06UA C06UB2 72.8(8) no
C07QA N07Q' C06U' O06U' 2.9(10) no
C07QA N07Q' C06U' C06UA -172.7(6) no
C06U' N07Q' C07QA C07Q' -72.2(8) no
C06U' N07Q' C07QA C07QB 161.4(6) no
C08UA N08U' C07Q' O07Q' -5.1(10) no
C08UA N08U' C07Q' C07QA 176.7(6) no
C07Q' N08U' C08UA C08U' -54.3(8) no
C07Q' N08U' C08UA C08UB1 -172.0(6) no
C07Q' N08U' C08UA C08UB2 67.7(8) no
C09UA N09U' C08U' O08U' -1.5(10) no
C09UA N09U' C08U' C08UA -179.3(6) no
C08U' N09U' C09UA C09U' -57.4(8) no
C08U' N09U' C09UA C09UB1 -173.9(6) no
C08U' N09U' C09UA C09UB2 64.0(8) no
C10UA N10U' C09U' O09U' 1.2(10) no
C10UA N10U' C09U' C09UA -175.2(6) no
C09U' N10U' C10UA C10U' -51.8(8) no
C09U' N10U' C10UA C10UB1 -168.7(6) no
C09U' N10U' C10UA C10UB2 70.7(8) no
C11UA N11A' C10U' O10U' 4.1(10) no
C11UA N11A' C10U' C10UA -172.8(5) no
C10U' N11A' C11UA C11A' -58.6(8) no
C10U' N11A' C11UA C11AB 178.0(6) no
C12UA N12A' C11A' O11A' -3.8(11) no
C12UA N12A' C11A' C11UA -179.1(6) no
C11A' N12A' C12UA C12A' -86.0(8) no
C11A' N12A' C12UA C12AB 150.6(7) no
C13UA N13U' C12A' O12A' 3.9(10) no
C13UA N13U' C12A' C12UA -173.3(6) no
C12A' N13U' C13UA C13U' -51.2(8) no
C12A' N13U' C13UA C13UB1 -169.9(6) no
C12A' N13U' C13UA C13UB2 71.6(8) no
C14UA N14P' C13U' O13U' -0.8(9) no
C14UA N14P' C13U' C13UA -179.5(6) no
C14PD N14P' C13U' O13U' 171.7(6) no
C14PD N14P' C13U' C13UA -7.0(10) no
C13U' N14P' C14UA C14P' -59.3(8) no
C13U' N14P' C14UA C14PB 179.0(6) no
C14PD N14P' C14UA C14P' 126.8(6) no
C14PD N14P' C14UA C14PB 5.2(7) no
C13U' N14P' C14PD C14PC -152.7(7) no
C14UA N14P' C14PD C14PC 20.2(7) no
C15UA N15L' C14P' O14P' -6.7(9) no
C15UA N15L' C14P' C14UA 175.4(6) no
C14P' N15L' C15UA C15L' -64.5(7) no
C14P' N15L' C15UA C15LB 171.7(6) no
C16UA N16U' C15L' O15L' -0.7(9) no
C16UA N16U' C15L' C15UA -179.5(5) no
C15L' N16U' C16UA C16U' -55.0(7) no
C15L' N16U' C16UA C16UB1 -171.6(5) no
C15L' N16U' C16UA C16UB2 67.9(7) no
C17UA N17U' C16U' O16U' 4.8(10) no
C17UA N17U' C16U' C16UA -173.7(6) no
C16U' N17U' C17UA C17U' -57.1(8) no
C16U' N17U' C17UA C17UB1 -174.1(6) no
C16U' N17U' C17UA C17UB2 64.9(8) no
C18UA N18Q' C17U' O17U' 1.6(10) no
C18UA N18Q' C17U' C17UA -174.4(6) no
C17U' N18Q' C18UA C18Q' -78.4(8) no
C17U' N18Q' C18UA C18QB 154.5(6) no
C19UA N19V' C18Q' O18Q' -9.2(13) no
C19UA N19V' C18Q' C18UA 169.7(7) no
C18Q' N19V' C19UA C19VB 132.8(8) no
C18Q' N19V' C19UA C19Z2 -101.0(8) no
C20Z' N21U' C21UA C21UB2 69.6(17) no
C21UA N21U' C20Z' C20ZB -175.7(14) no
C20Z' N21U' C21UA C21U' -55(2) no
C21UA N21U' C20Z' O20Z' 2(3) no
C20Z' N21U' C21UA C21UB1 -170.8(16) no
C22GA N22G' C21U' O21U' -0.7(13) no
C22GA N22G' C21U' C21UA -178.1(8) no
C21U' N22G' C22GA C22G' -66.9(9) no
C23UA N23U' C22G' O22G' -1.5(11) no
C23UA N23U' C22G' C22GA 178.4(7) no
C22G' N23U' C23UA C23UB2 67.7(9) no
C22G' N23U' C23UA C23UB1 -171.2(7) no
C22G' N23U' C23UA C23U' -55.3(9) no
C24LA N24L' C23U' C23UA -176.7(6) no
C23U' N24L' C24LA C24LB 164.9(7) no
C23U' N24L' C24LA C24L' -71.8(9) no
C24LA N24L' C23U' O23U' 0.4(11) no
C25UA N25U' C24L' O24L' -3.9(12) no
C25UA N25U' C24L' C24LA 174.9(6) no
C24L' N25U' C25UA C25U' -52.5(9) no
C24L' N25U' C25UA C25UB1 -168.9(7) no
C24L' N25U' C25UA C25UB2 69.9(9) no
C26QA N26Q' C25U' O25U' 1.9(11) no
C26QA N26Q' C25U' C25UA -173.4(6) no
C25U' N26Q' C26QA C26Q' -71.9(8) no
C25U' N26Q' C26QA C26QB 160.5(6) no
C27UA N27U' C26Q' O26' -4.9(10) no
C27UA N27U' C26Q' C26QA 174.6(6) no
C26Q' N27U' C27UA C27U' -52.8(8) no
C26Q' N27U' C27UA C27UB1 -170.5(6) no
C26Q' N27U' C27UA C27UB2 68.1(8) no
C28UA N28U' C27U' O27U' 1.2(11) no
C28UA N28U' C27U' C27UA -177.2(6) no
C27U' N28U' C28UA C28UB2 63.4(8) no
C27U' N28U' C28UA C28U' -59.3(9) no
C27U' N28U' C28UA C28UB1 -176.3(7) no
C28U' N29U' C29UA C29UB1 -170.7(7) no
C29UA N29U' C28U' O28U' 3.5(11) no
C29UA N29U' C28U' C28UA -174.9(6) no
C28U' N29U' C29UA C29U' -54.7(8) no
C28U' N29U' C29UA C29UB2 67.4(8) no
C30AA N30A' C29U' C29UA -175.6(5) no
C30AA N30A' C29U' O29U' 2.0(10) no
C29U' N30A' C30AA C30A' -60.2(8) no
C29U' N30A' C30AA C30AB 177.3(6) no
C30A' N31A' C31AA C31AB 157.7(6) no
C31AA N31A' C30A' O30A' -3.9(11) no
C31AA N31A' C30A' C30AA 177.5(6) no
C30A' N31A' C31AA C31A' -82.0(8) no
C32UA N32U' C31A' O31A' 8.9(10) no
C32UA N32U' C31A' C31AA -168.5(6) no
C31A' N32U' C32UA C32U' -55.0(8) no
C31A' N32U' C32UA C32UB1 -173.0(6) no
C31A' N32U' C32UA C32UB2 66.4(8) no
C33PA N33P' C32U' O32U' -0.3(9) no
C33PA N33P' C32U' C32UA -176.9(6) no
C33PD N33P' C32U' O32U' 171.0(6) no
C33PD N33P' C32U' C32UA -5.6(10) no
C32U' N33P' C33PA C33P' -61.8(8) no
C32U' N33P' C33PA C33PB 177.4(6) no
C33PD N33P' C33PA C33P' 125.2(6) no
C33PD N33P' C33PA C33PB 4.5(7) no
C32U' N33P' C33PD C33PC -150.8(7) no
C33PA N33P' C33PD C33PC 21.1(7) no
C34LA N34L' C33P' C33PA 174.5(6) no
C33P' N34L' C34LA C34L' -61.4(8) no
C34LA N34L' C33P' O33P' -7.8(9) no
C33P' N34L' C34LA C34LB 175.1(6) no
C35UA N35U' C34L' C34LA 179.9(5) no
C34L' N35U' C35UA C35U' -54.9(8) no
C35UA N35U' C34L' O34L' -2.1(10) no
C34L' N35U' C35UA C35UB2 67.5(7) no
C34L' N35U' C35UA C35UB1 -170.9(6) no
C36UA N36U' C35U' O35U' 3.9(10) no
C35U' N36U' C36UA C36UB2 65.8(8) no
C35U' N36U' C36UA C36UB1 -174.5(6) no
C36UA N36U' C35U' C35UA -172.6(6) no
C35U' N36U' C36UA C36U' -57.6(8) no
C36U' N37Q' C37QA C37Q' -81.0(7) no
C37QA N37Q' C36U' C36UA -175.4(6) no
C37QA N37Q' C36U' O36U' 0.2(10) no
C36U' N37Q' C37QA C37QB 157.8(6) no
C38VA N38V' C37Q' O37Q' -1.82 no
C38VA N38V' C37Q' C37QA -174.95 no
C37Q' N38V' C38VA C38VB 131.06 no
C37Q' N38V' C38VA C38T -97.51 no
C02UB2 C02UA C02U' N03G' -170.8(7) no
N02U' C02UA C02U' N03G' -46.9(9) no
C02UB1 C02UA C02U' O02U' -106.6(8) no
N02U' C02UA C02U' O02U' 137.2(7) no
C02UB2 C02UA C02U' O02U' 13.2(11) no
C02UB1 C02UA C02U' N03G' 69.3(9) no
N03G' C03GA C03G' N04U' -39.7(9) no
N03G' C03GA C03G' O03G' 138.9(7) no
N04U' C04UA C04U' N05L' -46.3(8) no
N04U' C04UA C04U' O04U' 135.6(7) no
C04UB1 C04UA C04U' O04U' -107.7(7) no
C04UB1 C04UA C04U' N05L' 70.4(8) no
C04UB2 C04UA C04U' O04U' 13.6(10) no
C04UB2 C04UA C04U' N05L' -168.3(6) no
N05L' C05UA C05L' O05L' 134.1(7) no
N05L' C05UA C05L' N06U' -45.6(8) no
C05LB C05UA C05L' O05L' -103.6(7) no
N05L' C05UA C05LB C05LC -160.1(6) no
C05L' C05UA C05LB C05LC 76.4(8) no
C05LB C05UA C05L' N06U' 76.6(8) no
C05UA C05LB C05LC C05LD2 -74.1(8) no
C05UA C05LB C05LC C05LD1 163.1(7) no
C06UB1 C06UA C06U' O06U' -105.5(7) no
N06U' C06UA C06U' N07Q' -47.4(8) no
N06U' C06UA C06U' O06U' 137.0(7) no
C06UB2 C06UA C06U' N07Q' -168.1(6) no
C06UB1 C06UA C06U' N07Q' 70.1(8) no
C06UB2 C06UA C06U' O06U' 16.4(10) no
C07QB C07QA C07Q' N08U' 80.7(8) no
N07Q' C07QA C07Q' O07Q' 138.5(6) no
N07Q' C07QA C07Q' N08U' -43.1(8) no
C07QB C07QA C07Q' O07Q' -97.6(7) no
C07Q' C07QA C07QB C07QC 62.8(8) no
N07Q' C07QA C07QB C07QC -171.6(6) no
C07QA C07QB C07QC C07QD 163.3(8) no
C07QB C07QC C07QD N07QE 141.47 no
C07QB C07QC C07QD O07QE -47.4(13) no
C08UB1 C08UA C08U' N09U' 64.8(8) no
C08UB1 C08UA C08U' O08U' -113.0(7) no
N08U' C08UA C08U' O08U' 130.5(7) no
N08U' C08UA C08U' N09U' -51.8(7) no
C08UB2 C08UA C08U' O08U' 8.1(9) no
C08UB2 C08UA C08U' N09U' -174.1(6) no
N09U' C09UA C09U' O09U' 134.0(6) no
N09U' C09UA C09U' N10U' -49.5(8) no
C09UB1 C09UA C09U' O09U' -109.5(7) no
C09UB1 C09UA C09U' N10U' 67.0(8) no
C09UB2 C09UA C09U' O09U' 11.0(9) no
C09UB2 C09UA C09U' N10U' -172.5(6) no
C10UB2 C10UA C10U' N11A' -167.8(6) no
N10U' C10UA C10U' N11A' -45.7(7) no
C10UB2 C10UA C10U' O10U' 15.3(9) no
N10U' C10UA C10U' O10U' 137.4(6) no
C10UB1 C10UA C10U' O10U' -104.2(7) no
C10UB1 C10UA C10U' N11A' 72.8(7) no
N11A' C11UA C11A' O11A' 154.6(6) no
C11AB C11UA C11A' O11A' -82.2(7) no
C11AB C11UA C11A' N12A' 93.4(7) no
N11A' C11UA C11A' N12A' -29.7(8) no
C12AB C12UA C12A' O12A' -76.5(7) no
C12AB C12UA C12A' N13U' 100.8(7) no
N12A' C12UA C12A' O12A' 160.1(6) no
N12A' C12UA C12A' N13U' -22.6(8) no
C13UB2 C13UA C13U' N14P' -158.8(6) no
N13U' C13UA C13U' N14P' -35.7(8) no
C13UB1 C13UA C13U' O13U' -94.5(7) no
N13U' C13UA C13U' O13U' 145.6(6) no
C13UB2 C13UA C13U' O13U' 22.6(9) no
C13UB1 C13UA C13U' N14P' 84.2(7) no
N14P' C14UA C14PB C14PC -28.5(7) no
C14PB C14UA C14P' N15L' 95.2(7) no
C14PB C14UA C14P' O14P' -82.8(7) no
N14P' C14UA C14P' O14P' 159.6(6) no
C14P' C14UA C14PB C14PC -153.1(5) no
N14P' C14UA C14P' N15L' -22.4(8) no
C14UA C14PB C14PC C14PD 40.8(7) no
C14PB C14PC C14PD N14P' -36.9(7) no
N15L' C15UA C15L' O15L' 127.0(6) no
C15LB C15UA C15L' O15L' -110.1(6) no
C15LB C15UA C15L' N16U' 68.7(7) no
N15L' C15UA C15L' N16U' -54.2(7) no
N15L' C15UA C15LB C15LC 170.8(5) no
C15L' C15UA C15LB C15LC 47.8(7) no
C15UA C15LB C15LC C15LD1 56.6(8) no
C15UA C15LB C15LC C15LD2 179.3(5) no
C16UB1 C16UA C16U' N17U' 75.1(7) no
N16U' C16UA C16U' O16U' 140.4(6) no
N16U' C16UA C16U' N17U' -41.1(8) no
C16UB1 C16UA C16U' O16U' -103.4(7) no
C16UB2 C16UA C16U' O16U' 17.6(9) no
C16UB2 C16UA C16U' N17U' -163.9(6) no
N17U' C17UA C17U' O17U' 151.0(6) no
N17U' C17UA C17U' N18Q' -33.0(8) no
C17UB1 C17UA C17U' O17U' -91.0(7) no
C17UB1 C17UA C17U' N18Q' 85.0(7) no
C17UB2 C17UA C17U' O17U' 28.1(9) no
C17UB2 C17UA C17U' N18Q' -155.9(6) no
C18Q' C18UA C18QB C18QC 160.8(5) no
N18Q' C18UA C18Q' O18Q' 179.2(7) no
N18Q' C18UA C18Q' N19V' 0.2(10) no
C18QB C18UA C18Q' O18Q' -55.2(9) no
C18QB C18UA C18Q' N19V' 125.8(7) no
N18Q' C18UA C18QB C18QC -71.2(7) no
C18UA C18QB C18QC C18QD 175.0(5) no
C18QB C18QC C18QD N18UE2 -99.3(8) no
C18QB C18QC C18QD O18QE1 78.7(9) no
N19V' C19UA C19VB C19VC2 -55.0(8) no
C19Z2 C19UA C19VB C19VC1 56.9(10) no
N19V' C19UA C19VB C19VC1 -178.9(8) no
N19V' C19UA C19Z2 O19Z 58.6(7) no
C19VB C19UA C19Z2 O19Z -178.3(7) no
C19Z2 C19UA C19VB C19VC2 -179.3(7) no
N21U' C21UA C21U' O21U' 130.1(11) no
N21U' C21UA C21U' N22G' -52.4(13) no
C21UB1 C21UA C21U' O21U' -112.8(11) no
C21UB1 C21UA C21U' N22G' 64.7(11) no
C21UB2 C21UA C21U' O21U' 5.5(13) no
C21UB2 C21UA C21U' N22G' -177.1(8) no
N22G' C22GA C22G' O22G' 139.6(7) no
N22G' C22GA C22G' N23U' -40.4(9) no
N23U' C23UA C23U' O23U' 136.1(7) no
N23U' C23UA C23U' N24L' -46.7(9) no
C23UB1 C23UA C23U' O23U' -107.2(8) no
C23UB1 C23UA C23U' N24L' 70.0(8) no
C23UB2 C23UA C23U' O23U' 13.4(10) no
C23UB2 C23UA C23U' N24L' -169.4(7) no
N24L' C24LA C24L' O24L' 140.0(7) no
N24L' C24LA C24L' N25U' -39.0(9) no
C24LB C24LA C24L' O24L' -96.4(7) no
C24LB C24LA C24L' N25U' 84.7(8) no
N24L' C24LA C24LB C24LG -76.2(7) no
C24L' C24LA C24LB C24LG 160.2(5) no
C24LA C24LB C24LG C24LD1 167.1(7) no
C24LA C24LB C24LG C24LD2 -73.5(9) no
N25U' C25UA C25U' O25U' 137.0(7) no
N25U' C25UA C25U' N26Q' -47.6(8) no
C25UB1 C25UA C25U' O25U' -107.2(8) no
C25UB1 C25UA C25U' N26Q' 68.2(8) no
C25UB2 C25UA C25U' O25U' 14.7(10) no
C25UB2 C25UA C25U' N26Q' -169.9(7) no
N26Q' C26QA C26Q' O26' 139.6(6) no
N26Q' C26QA C26Q' N27U' -39.9(8) no
C26QB C26QA C26Q' O26' -94.6(7) no
C26QB C26QA C26Q' N27U' 85.9(7) no
N26Q' C26QA C26QB C26QC -167.0(6) no
C26Q' C26QA C26QB C26QC 65.7(8) no
C26QA C26QB C26QC C26D 170.0(7) no
C26QB C26QC C26D O26QE -40.3(11) no
C26QB C26QC C26D N26QE 144.9(7) no
N27U' C27UA C27U' O27U' 128.4(7) no
N27U' C27UA C27U' N28U' -53.2(8) no
C27UB1 C27UA C27U' O27U' -114.6(7) no
C27UB1 C27UA C27U' N28U' 63.9(8) no
C27UB2 C27UA C27U' O27U' 7.0(9) no
C27UB2 C27UA C27U' N28U' -174.5(6) no
N28U' C28UA C28U' O28U' 135.2(7) no
N28U' C28UA C28U' N29U' -46.4(9) no
C28UB1 C28UA C28U' O28U' -108.1(8) no
C28UB1 C28UA C28U' N29U' 70.3(9) no
C28UB2 C28UA C28U' O28U' 13.6(10) no
C28UB2 C28UA C28U' N29U' -168.0(7) no
N29U' C29UA C29U' O29U' 141.0(6) no
N29U' C29UA C29U' N30A' -41.4(8) no
C29UB1 C29UA C29U' O29U' -101.8(7) no
C29UB1 C29UA C29U' N30A' 75.8(7) no
C29UB2 C29UA C29U' O29U' 18.1(9) no
C29UB2 C29UA C29U' N30A' -164.3(6) no
N30A' C30AA C30A' O30A' 158.5(6) no
N30A' C30AA C30A' N31A' -22.9(8) no
C30AB C30AA C30A' O30A' -78.9(8) no
C30AB C30AA C30A' N31A' 99.8(7) no
N31A' C31AA C31A' O31A' 163.7(6) no
N31A' C31AA C31A' N32U' -18.8(8) no
C31AB C31AA C31A' O31A' -75.2(7) no
C31AB C31AA C31A' N32U' 102.3(7) no
N32U' C32UA C32U' O32U' 145.4(6) no
N32U' C32UA C32U' N33P' -37.9(8) no
C32UB1 C32UA C32U' O32U' -95.5(7) no
C32UB1 C32UA C32U' N33P' 81.2(7) no
C32UB2 C32UA C32U' O32U' 24.0(9) no
C32UB2 C32UA C32U' N33P' -159.3(6) no
N33P' C33PA C33P' O33P' 159.4(6) no
N33P' C33PA C33P' N34L' -22.7(8) no
C33PB C33PA C33P' O33P' -83.9(7) no
C33PB C33PA C33P' N34L' 94.0(7) no
N33P' C33PA C33PB C33PC -28.1(7) no
C33P' C33PA C33PB C33PC -150.6(5) no
C33PA C33PB C33PC C33PD 41.1(7) no
C33PB C33PC C33PD N33P' -37.9(7) no
N34L' C34LA C34L' O34L' 125.6(7) no
N34L' C34LA C34L' N35U' -56.4(7) no
C34LB C34LA C34L' O34L' -111.7(7) no
C34LB C34LA C34L' N35U' 66.4(7) no
N34L' C34LA C34LB C34JC 167.6(6) no
C34L' C34LA C34LB C34JC 44.4(8) no
C34LA C34LB C34JC C34LD1 61.6(8) no
C34LA C34LB C34JC C34LD2 -174.8(6) no
N35U' C35UA C35U' O35U' 138.2(6) no
N35U' C35UA C35U' N36U' -45.3(8) no
C35UB1 C35UA C35U' O35U' -105.5(7) no
C35UB1 C35UA C35U' N36U' 71.0(7) no
C35UB2 C35UA C35U' O35U' 14.6(9) no
C35UB2 C35UA C35U' N36U' -168.9(6) no
N36U' C36UA C36U' O36U' 143.4(6) no
N36U' C36UA C36U' N37Q' -40.9(8) no
C36UB1 C36UA C36U' O36U' -99.8(7) no
C36UB1 C36UA C36U' N37Q' 75.9(7) no
C36UB2 C36UA C36U' O36U' 20.6(9) no
C36UB2 C36UA C36U' N37Q' -163.7(6) no
N37Q' C37QA C37Q' O37Q' 150.6(7) no
N37Q' C37QA C37Q' N38V' -35.8(9) no
C37QB C37QA C37Q' O37Q' -86.5(8) no
C37QB C37QA C37Q' N38V' 87.1(8) no
N37Q' C37QA C37QB C37QC -67.5(7) no
C37Q' C37QA C37QB C37QC 168.4(5) no
C37QA C37QB C37QC C37QD 176.18 no
C37QB C37QC C37QD O37QE 88.39 no
C37QB C37QC C37QD N37QE -88.90 no
N38V' C38VA C38VB C38VC1 173.27 no
N38V' C38VA C38VB C38VC2 -50.07 no
C38T C38VA C38VB C38VC1 44.59 no
C38T C38VA C38VB C38VC2 -178.75 no
N38V' C38VA C38T O38Z -64.98 no
C38VB C38VA C38T O38Z 62.43 no
